data_4301630
loop_
_publ_author_name
'Mikinao Ito'
'Tsuyoshi Matsumoto'
'Kazuyuki Tatsumi'

_publ_section_title
;
Synthesis and Reactions of Mono- and Dinuclear Ni(I) Thiolate Complexes
;
_journal_name_full 'Inorganic Chemistry'
_journal_page_first 2215
_journal_page_last 2223
_journal_paper_doi 10.1021/ic802276w
_journal_volume 48
_journal_year 2009
_chemical_formula_moiety 'C68 H53 Ni2 O3 P2 S2 '
_chemical_formula_sum 'C68 H53 Ni2 O3 P2 S2'
_chemical_formula_weight 1161.63
_space_group_IT_number 14
_symmetry_cell_setting monoclinic
_symmetry_Int_Tables_number 14
_symmetry_space_group_name_Hall '-P 2yn'
_symmetry_space_group_name_H-M 'P 1 21/n 1'
_cell_angle_alpha 90.0000
_cell_angle_beta 97.1760(11)
_cell_angle_gamma 90.0000
_cell_formula_units_Z 4
_cell_length_a 12.9760(14)
_cell_length_b 23.768(3)
_cell_length_c 19.638(2)
_cell_measurement_reflns_used 14893
_cell_measurement_temperature 173.1
_cell_measurement_theta_max 27.5
_cell_measurement_theta_min 3.0
_cell_volume 6009.2(12)
_computing_cell_refinement CrystalClear
_computing_data_collection CrystalClear
_computing_data_reduction CrystalStructure
_computing_publication_material 'CrystalStructure 3.8'
_computing_structure_refinement SHELXL
_computing_structure_solution SIR97
_diffrn_detector_area_resol_mean 7.31
_diffrn_measured_fraction_theta_full 0.996
_diffrn_measured_fraction_theta_max 0.996
_diffrn_measurement_device_type 'Rigaku Mercury'
_diffrn_measurement_method \w
_diffrn_radiation_type 'Mo K\a'
_diffrn_radiation_wavelength 0.71070
_diffrn_reflns_av_R_equivalents 0.052
_diffrn_reflns_limit_h_max 16
_diffrn_reflns_limit_h_min -16
_diffrn_reflns_limit_k_max 22
_diffrn_reflns_limit_k_min -30
_diffrn_reflns_limit_l_max 25
_diffrn_reflns_limit_l_min -25
_diffrn_reflns_number 46750
_diffrn_reflns_theta_full 27.48
_diffrn_reflns_theta_max 27.48
_exptl_absorpt_coefficient_mu 0.795
_exptl_absorpt_correction_T_max 0.961
_exptl_absorpt_correction_T_min 0.845
_exptl_absorpt_correction_type multi-scan
_exptl_absorpt_process_details 'Jacobson, R. (1998) Private communication'
_exptl_crystal_colour green
_exptl_crystal_density_diffrn 1.284
_exptl_crystal_density_method 'not measured'
_exptl_crystal_description block
_exptl_crystal_F_000 2412.00
_exptl_crystal_size_max 0.10
_exptl_crystal_size_mid 0.10
_exptl_crystal_size_min 0.05
_refine_diff_density_max 0.60
_refine_diff_density_min -0.51
_refine_ls_extinction_method none
_refine_ls_goodness_of_fit_ref 1.047
_refine_ls_hydrogen_treatment refall
_refine_ls_number_parameters 774
_refine_ls_number_reflns 13722
_refine_ls_R_factor_gt 0.0470
_refine_ls_shift/su_max 0.0010
_refine_ls_structure_factor_coef Fsqd
_refine_ls_weighting_details 'w = 1/[\s^2^(Fo^2^)+(0.0740P)^2^+5.2775P] where P=(Fo^2^+2Fc^2^)/3'
_refine_ls_weighting_scheme calc
_refine_ls_wR_factor_ref 0.1402
_reflns_number_gt 12052
_reflns_number_total 13722
_reflns_threshold_expression F^2^>2.0\s(F^2^)
_cod_data_source_file ic802276w_si_002_02.cif
_cod_data_source_block complex1b
_cod_original_cell_volume 6009.2(11)
_cod_original_formula_sum 'C68 H53 Ni2 O3 P2 S2 '
_cod_database_code 4301630

loop_
_symmetry_equiv_pos_site_id
_symmetry_equiv_pos_as_xyz
1 +X,+Y,+Z
2 1/2-X,1/2+Y,1/2-Z
3 -X,-Y,-Z
4 1/2+X,1/2-Y,1/2+Z

loop_
_atom_site_label
_atom_site_type_symbol
_atom_site_fract_x
_atom_site_fract_y
_atom_site_fract_z
_atom_site_U_iso_or_equiv
_atom_site_adp_type
_atom_site_occupancy
_atom_site_symmetry_multiplicity
_atom_site_calc_flag
_atom_site_refinement_flags
_atom_site_disorder_assembly
_atom_site_disorder_group
Ni(1) Ni 0.45830(2) 0.235579(11) 0.231919(13) 0.02188(7) Uani 1.00 1 d . . .
Ni(2) Ni 0.32766(2) 0.285324(11) 0.279207(13) 0.02212(7) Uani 1.00 1 d . . .
S(1) S 0.46558(4) 0.32632(2) 0.24873(3) 0.02520(12) Uani 1.00 1 d . . .
S(2) S 0.33470(4) 0.19383(2) 0.27912(3) 0.02607(12) Uani 1.00 1 d . . .
P(1) P 0.57791(4) 0.18641(2) 0.19467(3) 0.02283(12) Uani 1.00 1 d . . .
P(2) P 0.21163(4) 0.33229(2) 0.32392(3) 0.02206(12) Uani 1.00 1 d . . .
O(1) O 0.5257(2) 0.22178(13) 0.50050(14) 0.0725(7) Uani 1.00 1 d . . .
O(2) O 0.3503(4) 0.0416(2) 0.5268(2) 0.0547(11) Uiso 0.50 1 d P . .
O(3) O 0.3044(5) 0.0653(3) 0.5415(3) 0.0919(18) Uiso 0.50 1 d P . .
O(4) O 0.6347(8) 0.4670(4) 0.3546(5) 0.061(2) Uiso 0.25 1 d P . .
O(5) O 0.740(2) 0.4864(10) 0.3161(11) 0.063(5) Uiso 0.13 1 d P . .
O(6) O 0.823(2) 0.4693(15) 0.3374(18) 0.111(9) Uiso 0.13 1 d P . .
O(7) O 0.7521(5) 0.3937(2) 0.3300(3) 0.0800(15) Uiso 0.50 1 d P . .
C(1) C 0.68353(16) 0.22168(10) 0.15825(11) 0.0265(4) Uani 1.00 1 d . . .
C(2) C 0.72193(18) 0.27162(10) 0.18789(13) 0.0329(4) Uani 1.00 1 d . . .
C(3) C 0.8065(2) 0.29798(12) 0.16505(16) 0.0432(6) Uani 1.00 1 d . . .
C(4) C 0.8534(2) 0.27468(13) 0.11172(16) 0.0450(6) Uani 1.00 1 d . . .
C(5) C 0.8152(2) 0.22534(13) 0.08162(14) 0.0433(6) Uani 1.00 1 d . . .
C(6) C 0.73038(18) 0.19872(12) 0.10460(13) 0.0361(5) Uani 1.00 1 d . . .
C(7) C 0.52692(16) 0.13869(9) 0.12573(11) 0.0272(4) Uani 1.00 1 d . . .
C(8) C 0.4790(2) 0.16283(11) 0.06521(13) 0.0372(5) Uani 1.00 1 d . . .
C(9) C 0.4313(2) 0.12963(14) 0.01260(14) 0.0499(7) Uani 1.00 1 d . . .
C(10) C 0.4287(2) 0.07162(14) 0.02029(15) 0.0504(7) Uani 1.00 1 d . . .
C(11) C 0.4758(2) 0.04734(12) 0.07961(16) 0.0468(6) Uani 1.00 1 d . . .
C(12) C 0.5257(2) 0.08022(10) 0.13226(14) 0.0365(5) Uani 1.00 1 d . . .
C(13) C 0.64870(17) 0.14109(9) 0.26044(11) 0.0273(4) Uani 1.00 1 d . . .
C(14) C 0.7566(2) 0.13526(12) 0.26848(15) 0.0414(5) Uani 1.00 1 d . . .
C(15) C 0.8068(2) 0.10284(14) 0.32100(16) 0.0506(7) Uani 1.00 1 d . . .
C(16) C 0.7510(2) 0.07482(12) 0.36503(14) 0.0455(6) Uani 1.00 1 d . . .
C(17) C 0.6446(2) 0.08049(11) 0.35889(13) 0.0404(5) Uani 1.00 1 d . . .
C(18) C 0.59382(19) 0.11405(10) 0.30717(12) 0.0336(4) Uani 1.00 1 d . . .
C(19) C 0.13523(16) 0.37965(9) 0.26407(11) 0.0249(4) Uani 1.00 1 d . . .
C(20) C 0.11590(19) 0.43563(10) 0.27884(13) 0.0348(5) Uani 1.00 1 d . . .
C(21) C 0.0590(2) 0.46951(12) 0.23032(15) 0.0447(6) Uani 1.00 1 d . . .
C(22) C 0.0202(2) 0.44818(12) 0.16690(14) 0.0436(6) Uani 1.00 1 d . . .
C(23) C 0.0401(2) 0.39239(12) 0.15145(13) 0.0397(5) Uani 1.00 1 d . . .
C(24) C 0.09768(19) 0.35889(10) 0.19928(12) 0.0337(4) Uani 1.00 1 d . . .
C(25) C 0.11177(17) 0.29148(9) 0.36046(11) 0.0262(4) Uani 1.00 1 d . . .
C(26) C 0.1437(2) 0.25743(11) 0.41667(14) 0.0399(5) Uani 1.00 1 d . . .
C(27) C 0.0737(2) 0.22400(13) 0.44546(17) 0.0507(7) Uani 1.00 1 d . . .
C(28) C -0.0296(2) 0.22279(13) 0.41698(18) 0.0503(7) Uani 1.00 1 d . . .
C(29) C -0.0621(2) 0.25601(15) 0.36150(19) 0.0551(8) Uani 1.00 1 d . . .
C(30) C 0.00825(19) 0.29064(12) 0.33330(15) 0.0422(6) Uani 1.00 1 d . . .
C(31) C 0.26190(17) 0.37813(9) 0.39525(11) 0.0262(4) Uani 1.00 1 d . . .
C(32) C 0.36366(18) 0.39702(10) 0.39844(12) 0.0324(4) Uani 1.00 1 d . . .
C(33) C 0.4045(2) 0.43323(12) 0.45085(14) 0.0434(6) Uani 1.00 1 d . . .
C(34) C 0.3443(2) 0.45005(11) 0.50028(13) 0.0420(5) Uani 1.00 1 d . . .
C(35) C 0.2427(2) 0.43191(11) 0.49728(13) 0.0398(5) Uani 1.00 1 d . . .
C(36) C 0.20144(19) 0.39587(10) 0.44513(12) 0.0331(4) Uani 1.00 1 d . . .
C(37) C 0.43930(16) 0.37419(9) 0.17484(11) 0.0254(4) Uani 1.00 1 d . . .
C(38) C 0.3779(2) 0.42424(10) 0.19767(13) 0.0351(5) Uani 1.00 1 d . . .
C(39) C 0.3563(2) 0.46679(11) 0.13836(14) 0.0421(6) Uani 1.00 1 d . . .
C(40) C 0.4593(2) 0.48846(11) 0.11909(15) 0.0442(6) Uani 1.00 1 d . . .
C(41) C 0.5213(2) 0.43877(11) 0.09598(14) 0.0392(5) Uani 1.00 1 d . . .
C(42) C 0.54216(18) 0.39585(11) 0.15449(13) 0.0352(5) Uani 1.00 1 d . . .
C(43) C 0.3778(2) 0.34558(10) 0.11302(12) 0.0361(5) Uani 1.00 1 d . . .
C(44) C 0.3571(2) 0.38860(12) 0.05361(13) 0.0418(5) Uani 1.00 1 d . . .
C(45) C 0.4598(2) 0.41028(13) 0.03400(14) 0.0453(6) Uani 1.00 1 d . . .
C(46) C 0.2948(2) 0.43792(13) 0.07691(15) 0.0470(6) Uani 1.00 1 d . . .
C(47) C 0.23394(16) 0.15708(9) 0.22064(12) 0.0269(4) Uani 1.00 1 d . . .
C(48) C 0.2637(6) 0.0956(2) 0.2182(4) 0.0443(16) Uani 0.50 1 d P . .
C(49) C 0.2833(5) 0.1064(3) 0.1899(4) 0.0400(15) Uani 0.50 1 d P . .
C(50) C 0.2332(5) 0.1818(2) 0.1454(2) 0.0440(13) Uani 0.50 1 d P . .
C(51) C 0.1796(4) 0.1941(2) 0.1666(3) 0.0387(11) Uani 0.50 1 d P . .
C(52) C 0.1295(4) 0.1659(3) 0.2435(3) 0.0515(16) Uani 0.50 1 d P . .
C(53) C 0.1525(4) 0.1352(2) 0.2688(2) 0.0380(11) Uani 0.50 1 d P . .
C(54) C 0.1787(9) 0.0624(4) 0.1699(7) 0.053(2) Uani 0.50 1 d P . .
C(55) C 0.1967(8) 0.0736(4) 0.1440(6) 0.044(2) Uani 0.50 1 d P . .
C(56) C 0.1503(6) 0.1492(4) 0.0970(4) 0.0519(17) Uani 0.50 1 d P . .
C(57) C 0.0933(8) 0.1602(3) 0.1216(3) 0.0437(16) Uani 0.50 1 d P . .
C(58) C 0.0436(7) 0.1349(4) 0.1919(6) 0.050(2) Uani 0.50 1 d P . .
C(59) C 0.0671(4) 0.1015(4) 0.2220(3) 0.0437(14) Uani 0.50 1 d P . .
C(60) C 0.1744(7) 0.0882(5) 0.0977(5) 0.052(2) Uani 0.50 1 d P . .
C(61) C 0.1430(7) 0.1119(5) 0.0879(4) 0.052(2) Uani 0.50 1 d P . .
C(62) C 0.0451(7) 0.1589(4) 0.1202(6) 0.058(2) Uani 0.50 1 d P . .
C(63) C 0.0127(6) 0.1408(4) 0.1655(5) 0.049(2) Uani 0.50 1 d P . .
C(64) C 0.0726(8) 0.0719(5) 0.1954(5) 0.063(2) Uani 0.50 1 d P . .
C(65) C 0.1175(8) 0.0510(3) 0.1899(5) 0.0494(18) Uani 0.50 1 d P . .
C(66) C 0.5051(3) 0.2529(2) 0.4404(2) 0.0916(15) Uani 1.00 1 d . . .
C(67) C 0.5980(4) 0.2623(2) 0.4111(2) 0.0957(16) Uani 1.00 1 d . . .
C(68) C 0.6813(2) 0.23102(19) 0.4538(2) 0.0709(10) Uani 1.00 1 d . . .
C(69) C 0.6245(2) 0.19939(18) 0.50322(18) 0.0639(9) Uani 1.00 1 d . . .
C(70) C 0.2642(7) 0.0923(4) 0.5093(4) 0.060(2) Uiso 0.50 1 d P . .
C(71) C 0.2408(9) 0.1080(5) 0.5003(6) 0.086(3) Uiso 0.50 1 d P . .
C(72) C 0.3677(6) 0.0807(3) 0.4212(4) 0.0615(18) Uiso 0.50 1 d P . .
C(73) C 0.4092(5) 0.0471(3) 0.4767(4) 0.0582(16) Uiso 0.50 1 d P . .
C(74) C 0.3908(10) 0.0801(6) 0.4496(7) 0.107(3) Uiso 0.50 1 d P . .
C(75) C 0.3893(9) 0.0452(4) 0.5124(6) 0.081(2) Uiso 0.50 1 d P . .
C(76) C 0.2841(11) 0.1154(6) 0.4442(7) 0.110(4) Uiso 0.50 1 d P . .
C(77) C 0.3196(5) 0.1277(3) 0.4602(3) 0.0512(14) Uiso 0.50 1 d P . .
C(78) C 0.7786(6) 0.4627(4) 0.2801(5) 0.101(2) Uiso 0.75 1 d P . .
C(79) C 0.792(2) 0.4497(12) 0.3053(15) 0.043(5) Uiso 0.13 1 d P . .
C(80) C 0.8117(12) 0.4170(7) 0.3173(8) 0.124(4) Uiso 0.50 1 d P . .
C(81) C 0.795(2) 0.4216(16) 0.280(2) 0.070(8) Uiso 0.13 1 d P . .
C(82) C 0.6857(4) 0.4169(2) 0.3709(2) 0.0936(14) Uiso 1.00 1 d . . .
C(83) C 0.7133(9) 0.4731(5) 0.3760(6) 0.087(3) Uiso 0.50 1 d P . .
C(84) C 0.6784(16) 0.4708(7) 0.3771(9) 0.053(3) Uiso 0.25 1 d P . .
C(85) C 0.6977(5) 0.4950(3) 0.3139(3) 0.0785(17) Uiso 0.75 1 d P . .
H(2) H 0.6900 0.2879 0.2241 0.039 Uiso 1.00 1 c R . .
H(3) H 0.8325 0.3321 0.1859 0.052 Uiso 1.00 1 c R . .
H(4) H 0.9115 0.2927 0.0961 0.054 Uiso 1.00 1 c R . .
H(5) H 0.8468 0.2094 0.0450 0.052 Uiso 1.00 1 c R . .
H(6) H 0.7044 0.1647 0.0836 0.043 Uiso 1.00 1 c R . .
H(8) H 0.4792 0.2026 0.0600 0.045 Uiso 1.00 1 c R . .
H(9) H 0.4002 0.1465 -0.0288 0.060 Uiso 1.00 1 c R . .
H(10) H 0.3946 0.0488 -0.0153 0.060 Uiso 1.00 1 c R . .
H(11) H 0.4743 0.0076 0.0847 0.056 Uiso 1.00 1 c R . .
H(12) H 0.5591 0.0629 0.1727 0.044 Uiso 1.00 1 c R . .
H(14) H 0.7960 0.1538 0.2375 0.050 Uiso 1.00 1 c R . .
H(15) H 0.8804 0.1000 0.3265 0.061 Uiso 1.00 1 c R . .
H(16) H 0.7856 0.0514 0.3999 0.055 Uiso 1.00 1 c R . .
H(17) H 0.6059 0.0615 0.3899 0.049 Uiso 1.00 1 c R . .
H(18) H 0.5206 0.1185 0.3038 0.040 Uiso 1.00 1 c R . .
H(20) H 0.1418 0.4508 0.3224 0.042 Uiso 1.00 1 c R . .
H(21) H 0.0466 0.5077 0.2409 0.054 Uiso 1.00 1 c R . .
H(22) H -0.0197 0.4714 0.1341 0.052 Uiso 1.00 1 c R . .
H(23) H 0.0138 0.3774 0.1079 0.048 Uiso 1.00 1 c R . .
H(24) H 0.1121 0.3211 0.1879 0.040 Uiso 1.00 1 c R . .
H(26) H 0.2148 0.2572 0.4356 0.048 Uiso 1.00 1 c R . .
H(27) H 0.0963 0.2018 0.4848 0.061 Uiso 1.00 1 c R . .
H(28) H -0.0775 0.1990 0.4359 0.060 Uiso 1.00 1 c R . .
H(29) H -0.1330 0.2555 0.3421 0.066 Uiso 1.00 1 c R . .
H(30) H -0.0152 0.3138 0.2951 0.051 Uiso 1.00 1 c R . .
H(32) H 0.4057 0.3852 0.3648 0.039 Uiso 1.00 1 c R . .
H(33) H 0.4739 0.4464 0.4525 0.052 Uiso 1.00 1 c R . .
H(34) H 0.3728 0.4741 0.5364 0.050 Uiso 1.00 1 c R . .
H(35) H 0.2009 0.4441 0.5309 0.048 Uiso 1.00 1 c R . .
H(36) H 0.1317 0.3832 0.4435 0.040 Uiso 1.00 1 c R . .
H(38A) H 0.4179 0.4427 0.2377 0.042 Uiso 1.00 1 c R . .
H(38B) H 0.3113 0.4109 0.2116 0.042 Uiso 1.00 1 c R . .
H(39) H 0.3151 0.4990 0.1534 0.050 Uiso 1.00 1 c R . .
H(40A) H 0.4991 0.5071 0.1591 0.053 Uiso 1.00 1 c R . .
H(40B) H 0.4465 0.5163 0.0815 0.053 Uiso 1.00 1 c R . .
H(41) H 0.5889 0.4527 0.0830 0.047 Uiso 1.00 1 c R . .
H(42A) H 0.5830 0.3640 0.1395 0.042 Uiso 1.00 1 c R . .
H(42B) H 0.5832 0.4138 0.1946 0.042 Uiso 1.00 1 c R . .
H(43A) H 0.3110 0.3314 0.1257 0.043 Uiso 1.00 1 c R . .
H(43B) H 0.4176 0.3132 0.0982 0.043 Uiso 1.00 1 c R . .
H(44) H 0.3168 0.3701 0.0130 0.050 Uiso 1.00 1 c R . .
H(45A) H 0.4465 0.4375 -0.0042 0.054 Uiso 1.00 1 c R . .
H(45B) H 0.5005 0.3786 0.0184 0.054 Uiso 1.00 1 c R . .
H(46A) H 0.2799 0.4652 0.0388 0.056 Uiso 1.00 1 c R . .
H(46B) H 0.2278 0.4242 0.0897 0.056 Uiso 1.00 1 c R . .
H(66A) H 0.4739 0.2895 0.4506 0.110 Uiso 1.00 1 c R . .
H(66B) H 0.4548 0.2324 0.4073 0.110 Uiso 1.00 1 c R . .
H(67A) H 0.6144 0.3030 0.4110 0.115 Uiso 1.00 1 c R . .
H(67B) H 0.5906 0.2484 0.3632 0.115 Uiso 1.00 1 c R . .
H(68A) H 0.7327 0.2571 0.4782 0.085 Uiso 1.00 1 c R . .
H(68B) H 0.7176 0.2050 0.4254 0.085 Uiso 1.00 1 c R . .
H(69A) H 0.6205 0.1590 0.4908 0.077 Uiso 1.00 1 c R . .
H(69B) H 0.6615 0.2029 0.5503 0.077 Uiso 1.00 1 c R . .

loop_
_atom_site_aniso_label
_atom_site_aniso_U_11
_atom_site_aniso_U_22
_atom_site_aniso_U_33
_atom_site_aniso_U_12
_atom_site_aniso_U_13
_atom_site_aniso_U_23
Ni(1) 0.02061(14) 0.02057(15) 0.02493(14) 0.00155(9) 0.00468(10) -0.00051(9)
Ni(2) 0.02123(14) 0.02179(15) 0.02391(14) 0.00162(9) 0.00508(10) -0.00034(10)
S(1) 0.0266(2) 0.0218(2) 0.0279(2) -0.00014(19) 0.00616(19) 0.00082(19)
S(2) 0.0241(2) 0.0233(2) 0.0313(2) -0.00150(18) 0.0052(2) 0.00078(19)
P(1) 0.0211(2) 0.0224(2) 0.0256(2) 0.00127(19) 0.00511(19) -0.00128(19)
P(2) 0.0206(2) 0.0222(2) 0.0238(2) 0.00137(19) 0.00406(19) -0.00045(19)
O(1) 0.0505(13) 0.104(2) 0.0659(15) 0.0046(13) 0.0195(11) 0.0065(14)
C(1) 0.0231(9) 0.0286(10) 0.0283(10) 0.0010(8) 0.0054(8) 0.0025(8)
C(2) 0.0282(10) 0.0308(11) 0.0401(12) -0.0010(9) 0.0066(9) -0.0017(9)
C(3) 0.0338(12) 0.0372(13) 0.0587(16) -0.0074(10) 0.0069(11) 0.0022(12)
C(4) 0.0305(12) 0.0519(16) 0.0548(16) -0.0050(11) 0.0136(11) 0.0136(13)
C(5) 0.0334(12) 0.0626(17) 0.0359(12) -0.0018(11) 0.0123(10) 0.0040(12)
C(6) 0.0297(11) 0.0454(14) 0.0345(11) -0.0034(10) 0.0095(9) -0.0047(10)
C(7) 0.0248(9) 0.0280(10) 0.0301(10) -0.0028(8) 0.0087(8) -0.0059(8)
C(8) 0.0388(12) 0.0382(13) 0.0340(12) -0.0020(10) 0.0026(9) -0.0037(10)
C(9) 0.0493(15) 0.0663(19) 0.0323(12) -0.0059(13) -0.0020(11) -0.0089(12)
C(10) 0.0497(15) 0.0558(18) 0.0462(15) -0.0116(13) 0.0081(12) -0.0256(13)
C(11) 0.0499(15) 0.0357(13) 0.0571(17) -0.0083(11) 0.0158(13) -0.0192(12)
C(12) 0.0386(12) 0.0289(11) 0.0433(13) 0.0008(9) 0.0102(10) -0.0059(10)
C(13) 0.0256(9) 0.0259(10) 0.0299(10) 0.0029(8) 0.0015(8) -0.0021(8)
C(14) 0.0320(12) 0.0450(14) 0.0480(14) 0.0069(10) 0.0082(10) 0.0109(11)
C(15) 0.0333(13) 0.0585(18) 0.0583(17) 0.0139(12) -0.0008(12) 0.0087(14)
C(16) 0.0498(15) 0.0437(15) 0.0396(13) 0.0119(12) -0.0073(11) 0.0055(11)
C(17) 0.0515(15) 0.0347(13) 0.0350(12) 0.0012(11) 0.0048(10) 0.0061(10)
C(18) 0.0304(11) 0.0334(12) 0.0372(12) 0.0006(9) 0.0050(9) 0.0028(9)
C(19) 0.0215(9) 0.0252(10) 0.0284(10) 0.0012(7) 0.0046(7) 0.0021(8)
C(20) 0.0384(12) 0.0295(11) 0.0359(12) 0.0050(9) 0.0017(9) -0.0015(9)
C(21) 0.0505(15) 0.0320(13) 0.0502(15) 0.0110(11) 0.0011(12) 0.0037(11)
C(22) 0.0439(14) 0.0413(14) 0.0437(14) 0.0090(11) -0.0024(11) 0.0141(11)
C(23) 0.0430(13) 0.0419(14) 0.0320(11) -0.0016(11) -0.0046(10) 0.0035(10)
C(24) 0.0382(12) 0.0293(11) 0.0325(11) 0.0005(9) 0.0002(9) -0.0001(9)
C(25) 0.0254(10) 0.0237(10) 0.0307(10) 0.0011(7) 0.0078(8) -0.0007(8)
C(26) 0.0320(12) 0.0423(14) 0.0455(14) 0.0012(10) 0.0047(10) 0.0133(11)
C(27) 0.0478(15) 0.0471(16) 0.0592(18) 0.0011(12) 0.0139(13) 0.0230(14)
C(28) 0.0419(14) 0.0425(15) 0.0705(19) -0.0069(12) 0.0228(13) 0.0153(14)
C(29) 0.0289(12) 0.0624(19) 0.074(2) -0.0089(12) 0.0080(13) 0.0186(16)
C(30) 0.0262(11) 0.0492(15) 0.0509(15) -0.0029(10) 0.0036(10) 0.0144(12)
C(31) 0.0288(10) 0.0252(10) 0.0243(9) 0.0021(8) 0.0022(7) 0.0009(7)
C(32) 0.0287(10) 0.0361(12) 0.0320(11) -0.0026(9) 0.0024(8) -0.0045(9)
C(33) 0.0394(13) 0.0462(15) 0.0427(14) -0.0090(11) -0.0028(10) -0.0092(11)
C(34) 0.0543(15) 0.0366(13) 0.0332(12) -0.0022(11) -0.0024(11) -0.0078(10)
C(35) 0.0562(15) 0.0331(12) 0.0314(11) 0.0023(11) 0.0109(10) -0.0055(9)
C(36) 0.0388(12) 0.0312(11) 0.0305(11) 0.0001(9) 0.0096(9) -0.0016(9)
C(37) 0.0273(9) 0.0222(9) 0.0273(9) -0.0019(7) 0.0063(8) 0.0013(7)
C(38) 0.0434(12) 0.0270(11) 0.0378(12) 0.0083(9) 0.0166(10) 0.0064(9)
C(39) 0.0535(15) 0.0297(12) 0.0471(14) 0.0156(11) 0.0222(12) 0.0122(10)
C(40) 0.0606(16) 0.0264(12) 0.0472(14) -0.0058(11) 0.0128(12) 0.0076(10)
C(41) 0.0379(12) 0.0375(13) 0.0451(13) -0.0041(10) 0.0168(10) 0.0084(10)
C(42) 0.0283(10) 0.0364(12) 0.0423(12) -0.0025(9) 0.0101(9) 0.0046(10)
C(43) 0.0447(13) 0.0303(11) 0.0317(11) -0.0074(10) -0.0015(9) 0.0030(9)
C(44) 0.0512(15) 0.0394(14) 0.0324(12) -0.0072(11) -0.0042(10) 0.0089(10)
C(45) 0.0588(16) 0.0450(15) 0.0348(12) 0.0040(12) 0.0168(11) 0.0054(11)
C(46) 0.0384(13) 0.0527(16) 0.0497(15) 0.0043(11) 0.0053(11) 0.0239(13)
C(47) 0.0228(9) 0.0237(10) 0.0341(11) -0.0015(7) 0.0036(8) 0.0018(8)
C(48) 0.041(3) 0.020(2) 0.067(5) -0.003(2) -0.013(3) -0.003(3)
C(49) 0.030(2) 0.033(3) 0.057(4) -0.005(2) 0.004(2) -0.014(3)
C(50) 0.041(3) 0.057(3) 0.031(2) -0.020(2) -0.005(2) 0.006(2)
C(51) 0.036(2) 0.033(2) 0.044(2) -0.007(2) -0.006(2) 0.010(2)
C(52) 0.022(2) 0.078(4) 0.056(3) -0.011(2) 0.009(2) -0.024(3)
C(53) 0.028(2) 0.049(3) 0.037(2) -0.012(2) 0.003(2) 0.009(2)
C(54) 0.054(8) 0.022(3) 0.074(7) -0.005(4) -0.026(5) -0.003(4)
C(55) 0.032(3) 0.027(4) 0.074(8) -0.004(3) 0.005(5) -0.014(4)
C(56) 0.053(4) 0.050(4) 0.048(3) -0.015(3) -0.011(3) 0.014(3)
C(57) 0.038(4) 0.045(3) 0.044(3) 0.004(3) -0.011(4) 0.012(2)
C(58) 0.028(4) 0.056(5) 0.069(6) -0.007(3) 0.015(3) -0.004(5)
C(59) 0.025(2) 0.060(4) 0.047(3) -0.021(3) 0.008(2) -0.004(3)
C(60) 0.044(4) 0.062(6) 0.045(5) -0.007(3) -0.010(3) -0.017(4)
C(61) 0.042(4) 0.074(7) 0.040(3) -0.010(4) -0.000(3) 0.008(4)
C(62) 0.034(4) 0.056(4) 0.078(6) 0.011(4) -0.018(4) -0.009(3)
C(63) 0.029(4) 0.052(4) 0.062(5) 0.004(3) -0.011(3) 0.002(3)
C(64) 0.054(5) 0.068(7) 0.066(5) -0.038(4) 0.002(4) 0.013(5)
C(65) 0.040(4) 0.035(4) 0.070(4) -0.019(3) -0.007(3) 0.002(3)
C(66) 0.058(2) 0.145(4) 0.068(2) 0.030(2) -0.0082(19) 0.022(2)
C(67) 0.101(3) 0.110(3) 0.078(2) 0.019(2) 0.016(2) 0.050(2)
C(68) 0.0495(18) 0.086(2) 0.080(2) 0.0039(17) 0.0196(17) 0.021(2)
C(69) 0.0593(19) 0.077(2) 0.0563(19) 0.0131(17) 0.0100(15) 0.0206(17)

loop_
_atom_type_symbol
_atom_type_description
_atom_type_scat_dispersion_real
_atom_type_scat_dispersion_imag
_atom_type_scat_source
C C 0.003 0.002
;
International Tables for Crystallography
(1992, Vol. C, Tables 4.2.6.8 and 6.1.1.4)
;
H H 0.000 0.000
;
International Tables for Crystallography
(1992, Vol. C, Table 6.1.1.4)
;
Ni Ni 0.339 1.112
;
International Tables for Crystallography
(1992, Vol. C, Tables 4.2.6.8 and 6.1.1.4)
;
S S 0.125 0.123
;
International Tables for Crystallography
(1992, Vol. C, Tables 4.2.6.8 and 6.1.1.4)
;
P P 0.102 0.094
;
International Tables for Crystallography
(1992, Vol. C, Tables 4.2.6.8 and 6.1.1.4)
;
O O 0.011 0.006
;
International Tables for Crystallography
(1992, Vol. C, Tables 4.2.6.8 and 6.1.1.4)
;

loop_
_geom_angle_atom_site_label_1
_geom_angle_atom_site_label_2
_geom_angle_atom_site_label_3
_geom_angle
_geom_angle_publ_flag
_geom_angle_site_symmetry_1
_geom_angle_site_symmetry_2
_geom_angle_site_symmetry_3
Ni(2) Ni(1) S(1) 57.514(17) yes . . .
Ni(2) Ni(1) S(2) 57.172(15) yes . . .
Ni(2) Ni(1) P(1) 176.09(2) yes . . .
S(1) Ni(1) S(2) 113.85(2) yes . . .
S(1) Ni(1) P(1) 124.82(2) yes . . .
S(2) Ni(1) P(1) 119.85(2) yes . . .
Ni(1) Ni(2) S(1) 57.359(16) yes . . .
Ni(1) Ni(2) S(2) 57.644(17) yes . . .
Ni(1) Ni(2) P(2) 178.372(19) yes . . .
S(1) Ni(2) S(2) 114.16(2) yes . . .
S(1) Ni(2) P(2) 121.33(2) yes . . .
S(2) Ni(2) P(2) 123.45(2) yes . . .
Ni(1) S(1) Ni(2) 65.127(17) yes . . .
Ni(1) S(1) C(37) 119.41(7) yes . . .
Ni(2) S(1) C(37) 114.44(6) yes . . .
Ni(1) S(2) Ni(2) 65.184(17) yes . . .
Ni(1) S(2) C(47) 116.75(7) yes . . .
Ni(2) S(2) C(47) 116.50(7) yes . . .
Ni(1) P(1) C(1) 119.61(7) yes . . .
Ni(1) P(1) C(7) 112.40(7) yes . . .
Ni(1) P(1) C(13) 113.55(7) yes . . .
C(1) P(1) C(7) 102.41(10) yes . . .
C(1) P(1) C(13) 102.16(9) yes . . .
C(7) P(1) C(13) 105.08(9) yes . . .
Ni(2) P(2) C(19) 114.13(7) yes . . .
Ni(2) P(2) C(25) 116.77(7) yes . . .
Ni(2) P(2) C(31) 114.92(7) yes . . .
C(19) P(2) C(25) 102.96(9) yes . . .
C(19) P(2) C(31) 103.80(9) yes . . .
C(25) P(2) C(31) 102.54(10) yes . . .
C(66) O(1) C(69) 108.4(3) yes . . .
O(3) O(2) C(70) 31.3(6) yes . . .
O(3) O(2) C(73) 130.2(7) yes . . .
O(3) O(2) C(75) 132.7(13) yes . . .
C(70) O(2) C(73) 102.2(5) yes . . .
C(70) O(2) C(75) 112.1(12) yes . . .
C(73) O(2) C(75) 20.3(11) yes . . .
O(2) O(3) C(70) 121.0(10) yes . . .
O(2) O(3) C(71) 127.1(9) yes . . .
O(2) O(3) C(75) 19.0(6) yes . . .
C(70) O(3) C(71) 6.1(7) yes . . .
C(70) O(3) C(75) 109.8(9) yes . . .
C(71) O(3) C(75) 115.3(8) yes . . .
O(5) O(4) C(82) 87.0(10) yes . . .
O(5) O(4) C(83) 49.8(11) yes . . .
O(5) O(4) C(84) 66(2) yes . . .
O(5) O(4) C(85) 18.2(8) yes . . .
C(82) O(4) C(83) 67.4(9) yes . . .
C(82) O(4) C(84) 68.2(16) yes . . .
C(82) O(4) C(85) 104.3(8) yes . . .
C(83) O(4) C(84) 17.0(18) yes . . .
C(83) O(4) C(85) 63.6(9) yes . . .
C(84) O(4) C(85) 78.7(19) yes . . .
O(4) O(5) O(6) 120(2) yes . . .
O(4) O(5) C(78) 127.7(19) yes . . .
O(4) O(5) C(79) 113(2) yes . . .
O(4) O(5) C(83) 38.4(9) yes . . .
O(4) O(5) C(84) 23.4(8) yes . . .
O(4) O(5) C(85) 47(2) yes . . .
O(6) O(5) C(78) 65(2) yes . . .
O(6) O(5) C(79) 43(2) yes . . .
O(6) O(5) C(83) 86(2) yes . . .
O(6) O(5) C(84) 100(2) yes . . .
O(6) O(5) C(85) 164(4) yes . . .
C(78) O(5) C(79) 30.8(17) yes . . .
C(78) O(5) C(83) 132(2) yes . . .
C(78) O(5) C(84) 135(2) yes . . .
C(78) O(5) C(85) 130(3) yes . . .
C(79) O(5) C(83) 102(2) yes . . .
C(79) O(5) C(84) 109(2) yes . . .
C(79) O(5) C(85) 145(3) yes . . .
C(83) O(5) C(84) 15.2(9) yes . . .
C(83) O(5) C(85) 78(2) yes . . .
C(84) O(5) C(85) 64(2) yes . . .
O(5) O(6) C(78) 53.6(19) yes . . .
O(5) O(6) C(79) 66(3) yes . . .
O(5) O(6) C(80) 99(2) yes . . .
O(5) O(6) C(81) 83(2) yes . . .
O(5) O(6) C(83) 50.3(18) yes . . .
O(5) O(6) C(85) 5.5(13) yes . . .
C(78) O(6) C(79) 27(2) yes . . .
C(78) O(6) C(80) 64.6(19) yes . . .
C(78) O(6) C(81) 38.3(18) yes . . .
C(78) O(6) C(83) 95(2) yes . . .
C(78) O(6) C(85) 58.6(14) yes . . .
C(79) O(6) C(80) 39(2) yes . . .
C(79) O(6) C(81) 17(2) yes . . .
C(79) O(6) C(83) 91(3) yes . . .
C(79) O(6) C(85) 69(2) yes . . .
C(80) O(6) C(81) 27.2(17) yes . . .
C(80) O(6) C(83) 97(2) yes . . .
C(80) O(6) C(85) 101(2) yes . . .
C(81) O(6) C(83) 103(2) yes . . .
C(81) O(6) C(85) 87(2) yes . . .
C(83) O(6) C(85) 45.1(10) yes . . .
C(79) O(7) C(80) 31.1(14) yes . . .
C(79) O(7) C(81) 33(2) yes . . .
C(79) O(7) C(82) 95.5(12) yes . . .
C(80) O(7) C(81) 32.6(17) yes . . .
C(80) O(7) C(82) 119.0(11) yes . . .
C(81) O(7) C(82) 125.0(17) yes . . .
P(1) C(1) C(2) 118.44(17) yes . . .
P(1) C(1) C(6) 122.44(18) yes . . .
C(2) C(1) C(6) 119.0(2) yes . . .
C(1) C(2) C(3) 120.6(2) yes . . .
C(2) C(3) C(4) 120.2(2) yes . . .
C(3) C(4) C(5) 119.6(2) yes . . .
C(4) C(5) C(6) 120.3(2) yes . . .
C(1) C(6) C(5) 120.3(2) yes . . .
P(1) C(7) C(8) 117.27(17) yes . . .
P(1) C(7) C(12) 123.88(17) yes . . .
C(8) C(7) C(12) 118.6(2) yes . . .
C(7) C(8) C(9) 120.8(2) yes . . .
C(8) C(9) C(10) 120.0(2) yes . . .
C(9) C(10) C(11) 119.7(2) yes . . .
C(10) C(11) C(12) 120.8(2) yes . . .
C(7) C(12) C(11) 120.1(2) yes . . .
P(1) C(13) C(14) 122.95(18) yes . . .
P(1) C(13) C(18) 118.92(16) yes . . .
C(14) C(13) C(18) 118.0(2) yes . . .
C(13) C(14) C(15) 120.8(2) yes . . .
C(14) C(15) C(16) 120.3(2) yes . . .
C(15) C(16) C(17) 120.1(2) yes . . .
C(16) C(17) C(18) 119.9(2) yes . . .
C(13) C(18) C(17) 120.9(2) yes . . .
P(2) C(19) C(20) 123.53(16) yes . . .
P(2) C(19) C(24) 117.93(16) yes . . .
C(20) C(19) C(24) 118.5(2) yes . . .
C(19) C(20) C(21) 120.4(2) yes . . .
C(20) C(21) C(22) 120.6(2) yes . . .
C(21) C(22) C(23) 119.4(2) yes . . .
C(22) C(23) C(24) 120.1(2) yes . . .
C(19) C(24) C(23) 121.0(2) yes . . .
P(2) C(25) C(26) 117.62(17) yes . . .
P(2) C(25) C(30) 123.81(18) yes . . .
C(26) C(25) C(30) 118.5(2) yes . . .
C(25) C(26) C(27) 121.0(2) yes . . .
C(26) C(27) C(28) 119.9(2) yes . . .
C(27) C(28) C(29) 119.7(2) yes . . .
C(28) C(29) C(30) 120.3(2) yes . . .
C(25) C(30) C(29) 120.6(2) yes . . .
P(2) C(31) C(32) 118.24(17) yes . . .
P(2) C(31) C(36) 122.67(16) yes . . .
C(32) C(31) C(36) 119.1(2) yes . . .
C(31) C(32) C(33) 120.3(2) yes . . .
C(32) C(33) C(34) 120.2(2) yes . . .
C(33) C(34) C(35) 120.1(2) yes . . .
C(34) C(35) C(36) 120.1(2) yes . . .
C(31) C(36) C(35) 120.4(2) yes . . .
S(1) C(37) C(38) 107.54(15) yes . . .
S(1) C(37) C(42) 109.39(14) yes . . .
S(1) C(37) C(43) 112.22(15) yes . . .
C(38) C(37) C(42) 108.58(18) yes . . .
C(38) C(37) C(43) 109.85(18) yes . . .
C(42) C(37) C(43) 109.19(19) yes . . .
C(37) C(38) C(39) 109.9(2) yes . . .
C(38) C(39) C(40) 109.1(2) yes . . .
C(38) C(39) C(46) 109.3(2) yes . . .
C(40) C(39) C(46) 110.1(2) yes . . .
C(39) C(40) C(41) 108.8(2) yes . . .
C(40) C(41) C(42) 110.0(2) yes . . .
C(40) C(41) C(45) 109.7(2) yes . . .
C(42) C(41) C(45) 109.1(2) yes . . .
C(37) C(42) C(41) 109.94(18) yes . . .
C(37) C(43) C(44) 109.21(19) yes . . .
C(43) C(44) C(45) 109.8(2) yes . . .
C(43) C(44) C(46) 109.2(2) yes . . .
C(45) C(44) C(46) 109.2(2) yes . . .
C(41) C(45) C(44) 109.6(2) yes . . .
C(39) C(46) C(44) 109.8(2) yes . . .
S(2) C(47) C(48) 108.2(3) yes . . .
S(2) C(47) C(49) 108.7(2) yes . . .
S(2) C(47) C(50) 109.0(2) yes . . .
S(2) C(47) C(51) 113.6(2) yes . . .
S(2) C(47) C(52) 110.2(3) yes . . .
S(2) C(47) C(53) 104.8(2) yes . . .
C(48) C(47) C(49) 26.2(4) yes . . .
C(48) C(47) C(50) 107.4(4) yes . . .
C(48) C(47) C(51) 130.4(4) yes . . .
C(48) C(47) C(52) 112.9(4) yes . . .
C(48) C(47) C(53) 84.0(4) yes . . .
C(49) C(47) C(50) 83.0(3) yes . . .
C(49) C(47) C(51) 111.7(3) yes . . .
C(49) C(47) C(52) 132.1(4) yes . . .
C(49) C(47) C(53) 108.7(3) yes . . .
C(50) C(47) C(51) 33.9(3) yes . . .
C(50) C(47) C(52) 109.1(3) yes . . .
C(50) C(47) C(53) 138.3(3) yes . . .
C(51) C(47) C(52) 76.4(3) yes . . .
C(51) C(47) C(53) 109.1(3) yes . . .
C(52) C(47) C(53) 34.1(3) yes . . .
C(47) C(48) C(49) 77.7(8) yes . . .
C(47) C(48) C(54) 109.9(6) yes . . .
C(47) C(48) C(55) 102.8(5) yes . . .
C(49) C(48) C(54) 90.2(10) yes . . .
C(49) C(48) C(55) 67.8(9) yes . . .
C(54) C(48) C(55) 22.4(6) yes . . .
C(47) C(49) C(48) 76.1(8) yes . . .
C(47) C(49) C(54) 102.2(5) yes . . .
C(47) C(49) C(55) 108.4(5) yes . . .
C(48) C(49) C(54) 66.2(9) yes . . .
C(48) C(49) C(55) 88.1(10) yes . . .
C(54) C(49) C(55) 21.9(7) yes . . .
C(47) C(50) C(51) 66.9(5) yes . . .
C(47) C(50) C(56) 108.0(5) yes . . .
C(51) C(50) C(56) 85.9(6) yes . . .
C(47) C(51) C(50) 79.2(5) yes . . .
C(47) C(51) C(52) 52.0(2) yes . . .
C(47) C(51) C(56) 103.7(4) yes . . .
C(47) C(51) C(57) 110.0(4) yes . . .
C(50) C(51) C(52) 129.1(6) yes . . .
C(50) C(51) C(56) 62.9(5) yes . . .
C(50) C(51) C(57) 96.5(6) yes . . .
C(52) C(51) C(56) 110.9(4) yes . . .
C(52) C(51) C(57) 88.5(4) yes . . .
C(56) C(51) C(57) 33.6(4) yes . . .
C(47) C(52) C(51) 51.6(2) yes . . .
C(47) C(52) C(53) 78.7(5) yes . . .
C(47) C(52) C(58) 109.5(6) yes . . .
C(47) C(52) C(59) 102.3(5) yes . . .
C(51) C(52) C(53) 127.7(7) yes . . .
C(51) C(52) C(58) 86.4(5) yes . . .
C(51) C(52) C(59) 108.5(4) yes . . .
C(53) C(52) C(58) 97.6(7) yes . . .
C(53) C(52) C(59) 62.9(6) yes . . .
C(58) C(52) C(59) 34.8(4) yes . . .
C(47) C(53) C(52) 67.2(5) yes . . .
C(47) C(53) C(59) 107.0(4) yes . . .
C(52) C(53) C(59) 86.0(6) yes . . .
C(48) C(54) C(49) 23.6(4) yes . . .
C(48) C(54) C(55) 88.5(14) yes . . .
C(48) C(54) C(60) 107.4(8) yes . . .
C(48) C(54) C(64) 108.6(9) yes . . .
C(48) C(54) C(65) 116.5(13) yes . . .
C(49) C(54) C(55) 64.9(13) yes . . .
C(49) C(54) C(60) 84.6(7) yes . . .
C(49) C(54) C(64) 123.4(9) yes . . .
C(49) C(54) C(65) 138.0(13) yes . . .
C(55) C(54) C(60) 23.4(12) yes . . .
C(55) C(54) C(64) 128.8(16) yes . . .
C(55) C(54) C(65) 147(2) yes . . .
C(60) C(54) C(64) 108.1(8) yes . . .
C(60) C(54) C(65) 123.3(12) yes . . .
C(64) C(54) C(65) 25.4(7) yes . . .
C(48) C(55) C(49) 24.1(4) yes . . .
C(48) C(55) C(54) 69.1(14) yes . . .
C(48) C(55) C(60) 138.7(11) yes . . .
C(48) C(55) C(61) 125.3(8) yes . . .
C(48) C(55) C(65) 85.0(7) yes . . .
C(49) C(55) C(54) 93.2(16) yes . . .
C(49) C(55) C(60) 117.8(11) yes . . .
C(49) C(55) C(61) 110.5(8) yes . . .
C(49) C(55) C(65) 108.7(9) yes . . .
C(54) C(55) C(60) 141.5(19) yes . . .
C(54) C(55) C(61) 129.5(16) yes . . .
C(54) C(55) C(65) 20.1(12) yes . . .
C(60) C(55) C(61) 21.2(8) yes . . .
C(60) C(55) C(65) 121.4(11) yes . . .
C(61) C(55) C(65) 110.5(8) yes . . .
C(50) C(56) C(51) 31.2(3) yes . . .
C(50) C(56) C(57) 94.2(8) yes . . .
C(50) C(56) C(60) 110.6(6) yes . . .
C(50) C(56) C(61) 130.9(9) yes . . .
C(50) C(56) C(62) 108.8(7) yes . . .
C(51) C(56) C(57) 63.1(7) yes . . .
C(51) C(56) C(60) 124.5(6) yes . . .
C(51) C(56) C(61) 139.5(9) yes . . .
C(51) C(56) C(62) 77.6(6) yes . . .
C(57) C(56) C(60) 115.5(10) yes . . .
C(57) C(56) C(61) 107.1(11) yes . . .
C(57) C(56) C(62) 14.7(6) yes . . .
C(60) C(56) C(61) 20.4(7) yes . . .
C(60) C(56) C(62) 110.1(8) yes . . .
C(61) C(56) C(62) 97.6(9) yes . . .
C(51) C(57) C(56) 83.3(8) yes . . .
C(51) C(57) C(58) 92.3(5) yes . . .
C(51) C(57) C(61) 108.9(7) yes . . .
C(51) C(57) C(62) 134.0(14) yes . . .
C(51) C(57) C(63) 109.5(6) yes . . .
C(56) C(57) C(58) 134.4(9) yes . . .
C(56) C(57) C(61) 35.1(7) yes . . .
C(56) C(57) C(62) 142.2(15) yes . . .
C(56) C(57) C(63) 146.2(10) yes . . .
C(58) C(57) C(61) 108.2(6) yes . . .
C(58) C(57) C(62) 62.6(13) yes . . .
C(58) C(57) C(63) 21.5(4) yes . . .
C(61) C(57) C(62) 115.2(13) yes . . .
C(61) C(57) C(63) 112.5(7) yes . . .
C(62) C(57) C(63) 41.1(12) yes . . .
C(52) C(58) C(57) 92.7(6) yes . . .
C(52) C(58) C(59) 81.7(8) yes . . .
C(52) C(58) C(62) 109.1(7) yes . . .
C(52) C(58) C(63) 138.1(15) yes . . .
C(52) C(58) C(64) 105.9(7) yes . . .
C(57) C(58) C(59) 129.1(9) yes . . .
C(57) C(58) C(62) 21.3(5) yes . . .
C(57) C(58) C(63) 61.5(13) yes . . .
C(57) C(58) C(64) 105.2(8) yes . . .
C(59) C(58) C(62) 142.7(11) yes . . .
C(59) C(58) C(63) 140.2(17) yes . . .
C(59) C(58) C(64) 32.9(7) yes . . .
C(62) C(58) C(63) 40.3(12) yes . . .
C(62) C(58) C(64) 111.9(9) yes . . .
C(63) C(58) C(64) 112.3(15) yes . . .
C(52) C(59) C(53) 31.1(3) yes . . .
C(52) C(59) C(58) 63.6(8) yes . . .
C(52) C(59) C(63) 78.7(6) yes . . .
C(52) C(59) C(64) 140.0(10) yes . . .
C(52) C(59) C(65) 124.9(5) yes . . .
C(53) C(59) C(58) 94.6(9) yes . . .
C(53) C(59) C(63) 109.7(7) yes . . .
C(53) C(59) C(64) 130.5(9) yes . . .
C(53) C(59) C(65) 109.5(5) yes . . .
C(58) C(59) C(63) 15.1(6) yes . . .
C(58) C(59) C(64) 108.7(12) yes . . .
C(58) C(59) C(65) 119.0(9) yes . . .
C(63) C(59) C(64) 96.9(10) yes . . .
C(63) C(59) C(65) 110.9(6) yes . . .
C(64) C(59) C(65) 21.2(8) yes . . .
C(54) C(60) C(55) 15.1(8) yes . . .
C(54) C(60) C(56) 112.4(8) yes . . .
C(54) C(60) C(61) 121.4(14) yes . . .
C(55) C(60) C(56) 113.1(11) yes . . .
C(55) C(60) C(61) 128.8(17) yes . . .
C(56) C(60) C(61) 26.5(10) yes . . .
C(55) C(61) C(56) 114.5(9) yes . . .
C(55) C(61) C(57) 108.6(7) yes . . .
C(55) C(61) C(60) 30.1(10) yes . . .
C(56) C(61) C(57) 37.8(8) yes . . .
C(56) C(61) C(60) 133.1(15) yes . . .
C(57) C(61) C(60) 138.5(13) yes . . .
C(56) C(62) C(57) 23.2(10) yes . . .
C(56) C(62) C(58) 109.8(7) yes . . .
C(56) C(62) C(63) 128.8(9) yes . . .
C(57) C(62) C(58) 96.1(13) yes . . .
C(57) C(62) C(63) 117.4(15) yes . . .
C(58) C(62) C(63) 21.4(5) yes . . .
C(57) C(63) C(58) 97.0(13) yes . . .
C(57) C(63) C(59) 107.8(6) yes . . .
C(57) C(63) C(62) 21.5(6) yes . . .
C(58) C(63) C(59) 24.7(11) yes . . .
C(58) C(63) C(62) 118.4(15) yes . . .
C(59) C(63) C(62) 128.1(8) yes . . .
C(54) C(64) C(58) 110.5(9) yes . . .
C(54) C(64) C(59) 116.7(12) yes . . .
C(54) C(64) C(65) 32.1(9) yes . . .
C(58) C(64) C(59) 38.4(9) yes . . .
C(58) C(64) C(65) 142.3(15) yes . . .
C(59) C(64) C(65) 134.7(15) yes . . .
C(54) C(65) C(55) 13.2(9) yes . . .
C(54) C(65) C(59) 110.9(9) yes . . .
C(54) C(65) C(64) 122.5(14) yes . . .
C(55) C(65) C(59) 108.3(7) yes . . .
C(55) C(65) C(64) 114.8(13) yes . . .
C(59) C(65) C(64) 24.1(9) yes . . .
O(1) C(66) C(67) 110.3(3) yes . . .
C(66) C(67) C(68) 106.7(4) yes . . .
C(67) C(68) C(69) 103.7(3) yes . . .
O(1) C(69) C(68) 108.1(3) yes . . .
O(2) C(70) O(3) 27.7(5) yes . . .
O(2) C(70) C(71) 170(2) yes . . .
O(2) C(70) C(76) 105.7(8) yes . . .
O(2) C(70) C(77) 100.0(6) yes . . .
O(3) C(70) C(71) 162(2) yes . . .
O(3) C(70) C(76) 131.8(11) yes . . .
O(3) C(70) C(77) 120.2(9) yes . . .
C(71) C(70) C(76) 64.6(19) yes . . .
C(71) C(70) C(77) 71.3(18) yes . . .
C(76) C(70) C(77) 23.2(6) yes . . .
O(3) C(71) C(70) 12.3(15) yes . . .
O(3) C(71) C(76) 106.4(10) yes . . .
O(3) C(71) C(77) 97.8(8) yes . . .
C(70) C(71) C(76) 95(2) yes . . .
C(70) C(71) C(77) 89.6(19) yes . . .
C(76) C(71) C(77) 24.6(6) yes . . .
C(73) C(72) C(74) 33.3(15) yes . . .
C(73) C(72) C(76) 107.7(8) yes . . .
C(73) C(72) C(77) 99.6(6) yes . . .
C(74) C(72) C(76) 91.7(17) yes . . .
C(74) C(72) C(77) 74.9(16) yes . . .
C(76) C(72) C(77) 23.0(6) yes . . .
O(2) C(73) C(72) 115.6(6) yes . . .
O(2) C(73) C(74) 111.5(11) yes . . .
O(2) C(73) C(75) 16.0(9) yes . . .
C(72) C(73) C(74) 20.1(9) yes . . .
C(72) C(73) C(75) 126.6(12) yes . . .
C(74) C(73) C(75) 117.4(15) yes . . .
C(72) C(74) C(73) 127(2) yes . . .
C(72) C(74) C(75) 137(2) yes . . .
C(72) C(74) C(76) 66.4(15) yes . . .
C(72) C(74) C(77) 82.2(16) yes . . .
C(73) C(74) C(75) 27.6(8) yes . . .
C(73) C(74) C(76) 127.8(14) yes . . .
C(73) C(74) C(77) 131.0(15) yes . . .
C(75) C(74) C(76) 104.2(11) yes . . .
C(75) C(74) C(77) 103.6(10) yes . . .
C(76) C(74) C(77) 21.9(5) yes . . .
O(2) C(75) O(3) 28.2(8) yes . . .
O(2) C(75) C(73) 143.6(19) yes . . .
O(2) C(75) C(74) 123.6(15) yes . . .
O(3) C(75) C(73) 136.0(13) yes . . .
O(3) C(75) C(74) 104.0(9) yes . . .
C(73) C(75) C(74) 35.0(9) yes . . .
C(70) C(76) C(71) 20.1(7) yes . . .
C(70) C(76) C(72) 106.2(10) yes . . .
C(70) C(76) C(74) 89.5(9) yes . . .
C(70) C(76) C(77) 86.1(16) yes . . .
C(71) C(76) C(72) 126.3(12) yes . . .
C(71) C(76) C(74) 109.3(11) yes . . .
C(71) C(76) C(77) 90.4(17) yes . . .
C(72) C(76) C(74) 21.9(6) yes . . .
C(72) C(76) C(77) 83.5(16) yes . . .
C(74) C(76) C(77) 67.8(15) yes . . .
C(70) C(77) C(71) 19.1(6) yes . . .
C(70) C(77) C(72) 99.7(6) yes . . .
C(70) C(77) C(74) 91.1(8) yes . . .
C(70) C(77) C(76) 70.7(15) yes . . .
C(71) C(77) C(72) 113.4(7) yes . . .
C(71) C(77) C(74) 108.9(9) yes . . .
C(71) C(77) C(76) 65.0(16) yes . . .
C(72) C(77) C(74) 22.9(6) yes . . .
C(72) C(77) C(76) 73.5(16) yes . . .
C(74) C(77) C(76) 90.3(16) yes . . .
O(5) C(78) O(6) 62(2) yes . . .
O(5) C(78) C(79) 80(3) yes . . .
O(5) C(78) C(80) 102.0(16) yes . . .
O(5) C(78) C(81) 129(2) yes . . .
O(5) C(78) C(85) 17.2(13) yes . . .
O(6) C(78) C(79) 40(3) yes . . .
O(6) C(78) C(80) 61.2(19) yes . . .
O(6) C(78) C(81) 93(2) yes . . .
O(6) C(78) C(85) 78.6(18) yes . . .
C(79) C(78) C(80) 24(3) yes . . .
C(79) C(78) C(81) 57(3) yes . . .
C(79) C(78) C(85) 92(3) yes . . .
C(80) C(78) C(81) 33(2) yes . . .
C(80) C(78) C(85) 111.2(10) yes . . .
C(81) C(78) C(85) 131(2) yes . . .
O(5) C(79) O(6) 71(3) yes . . .
O(5) C(79) O(7) 113(2) yes . . .
O(5) C(79) C(78) 69(3) yes . . .
O(5) C(79) C(80) 146(3) yes . . .
O(5) C(79) C(81) 143(4) yes . . .
O(5) C(79) C(85) 11.7(13) yes . . .
O(6) C(79) O(7) 113(3) yes . . .
O(6) C(79) C(78) 113(4) yes . . .
O(6) C(79) C(80) 101(3) yes . . .
O(6) C(79) C(81) 146(4) yes . . .
O(6) C(79) C(85) 82(3) yes . . .
O(7) C(79) C(78) 131(3) yes . . .
O(7) C(79) C(80) 38.1(17) yes . . .
O(7) C(79) C(81) 63(3) yes . . .
O(7) C(79) C(85) 104.7(16) yes . . .
C(78) C(79) C(80) 140(5) yes . . .
C(78) C(79) C(81) 87(4) yes . . .
C(78) C(79) C(85) 67(2) yes . . .
C(80) C(79) C(81) 53(3) yes . . .
C(80) C(79) C(85) 141(3) yes . . .
C(81) C(79) C(85) 133(3) yes . . .
O(6) C(80) O(7) 120(2) yes . . .
O(6) C(80) C(78) 54.2(17) yes . . .
O(6) C(80) C(79) 39(2) yes . . .
O(6) C(80) C(81) 100(3) yes . . .
O(7) C(80) C(78) 112.0(13) yes . . .
O(7) C(80) C(79) 111(2) yes . . .
O(7) C(80) C(81) 101(3) yes . . .
C(78) C(80) C(79) 16(2) yes . . .
C(78) C(80) C(81) 47(3) yes . . .
C(79) C(80) C(81) 63(3) yes . . .
O(6) C(81) O(7) 85(2) yes . . .
O(6) C(81) C(78) 49(2) yes . . .
O(6) C(81) C(79) 17(2) yes . . .
O(6) C(81) C(80) 53(3) yes . . .
O(7) C(81) C(78) 111(3) yes . . .
O(7) C(81) C(79) 84(3) yes . . .
O(7) C(81) C(80) 47(2) yes . . .
C(78) C(81) C(79) 36(2) yes . . .
C(78) C(81) C(80) 100(4) yes . . .
C(79) C(81) C(80) 64(3) yes . . .
O(4) C(82) O(7) 122.2(7) yes . . .
O(4) C(82) C(83) 45.3(7) yes . . .
O(4) C(82) C(84) 29.3(9) yes . . .
O(7) C(82) C(83) 104.9(7) yes . . .
O(7) C(82) C(84) 121.0(10) yes . . .
C(83) C(82) C(84) 19.4(11) yes . . .
O(4) C(83) O(5) 91.7(15) yes . . .
O(4) C(83) O(6) 129.3(16) yes . . .
O(4) C(83) C(82) 67.2(9) yes . . .
O(4) C(83) C(84) 26(2) yes . . .
O(4) C(83) C(85) 70.1(9) yes . . .
O(5) C(83) O(6) 43.6(16) yes . . .
O(5) C(83) C(82) 105.4(13) yes . . .
O(5) C(83) C(84) 117(3) yes . . .
O(5) C(83) C(85) 25.8(11) yes . . .
O(6) C(83) C(82) 98.1(14) yes . . .
O(6) C(83) C(84) 154(3) yes . . .
O(6) C(83) C(85) 69.3(13) yes . . .
C(82) C(83) C(84) 69(2) yes . . .
C(82) C(83) C(85) 107.8(9) yes . . .
C(84) C(83) C(85) 93(2) yes . . .
O(4) C(84) O(5) 90(2) yes . . .
O(4) C(84) C(82) 82.5(18) yes . . .
O(4) C(84) C(83) 137(4) yes . . .
O(4) C(84) C(85) 73.2(17) yes . . .
O(5) C(84) C(82) 96.4(14) yes . . .
O(5) C(84) C(83) 48(2) yes . . .
O(5) C(84) C(85) 21.9(9) yes . . .
C(82) C(84) C(83) 91(2) yes . . .
C(82) C(84) C(85) 107.2(13) yes . . .
C(83) C(84) C(85) 68(2) yes . . .
O(4) C(85) O(5) 114(2) yes . . .
O(4) C(85) O(6) 106.1(13) yes . . .
O(4) C(85) C(78) 120.1(7) yes . . .
O(4) C(85) C(79) 104.1(12) yes . . .
O(4) C(85) C(83) 46.3(7) yes . . .
O(4) C(85) C(84) 28.1(9) yes . . .
O(5) C(85) O(6) 11(2) yes . . .
O(5) C(85) C(78) 33(2) yes . . .
O(5) C(85) C(79) 23(2) yes . . .
O(5) C(85) C(83) 76(2) yes . . .
O(5) C(85) C(84) 94(2) yes . . .
O(6) C(85) C(78) 42.8(12) yes . . .
O(6) C(85) C(79) 28.8(15) yes . . .
O(6) C(85) C(83) 65.6(13) yes . . .
O(6) C(85) C(84) 83.5(15) yes . . .
C(78) C(85) C(79) 20.9(11) yes . . .
C(78) C(85) C(83) 99.8(8) yes . . .
C(78) C(85) C(84) 112.7(9) yes . . .
C(79) C(85) C(83) 78.9(12) yes . . .
C(79) C(85) C(84) 92.3(14) yes . . .
C(83) C(85) C(84) 18.8(10) yes . . .
C(1) C(2) H(2) 119.7 no . . .
C(3) C(2) H(2) 119.7 no . . .
C(2) C(3) H(3) 119.9 no . . .
C(4) C(3) H(3) 119.9 no . . .
C(3) C(4) H(4) 120.2 no . . .
C(5) C(4) H(4) 120.2 no . . .
C(4) C(5) H(5) 119.8 no . . .
C(6) C(5) H(5) 119.8 no . . .
C(1) C(6) H(6) 119.8 no . . .
C(5) C(6) H(6) 119.8 no . . .
C(7) C(8) H(8) 119.6 no . . .
C(9) C(8) H(8) 119.6 no . . .
C(8) C(9) H(9) 120.0 no . . .
C(10) C(9) H(9) 120.0 no . . .
C(9) C(10) H(10) 120.1 no . . .
C(11) C(10) H(10) 120.1 no . . .
C(10) C(11) H(11) 119.6 no . . .
C(12) C(11) H(11) 119.6 no . . .
C(7) C(12) H(12) 120.0 no . . .
C(11) C(12) H(12) 120.0 no . . .
C(13) C(14) H(14) 119.6 no . . .
C(15) C(14) H(14) 119.6 no . . .
C(14) C(15) H(15) 119.9 no . . .
C(16) C(15) H(15) 119.9 no . . .
C(15) C(16) H(16) 120.0 no . . .
C(17) C(16) H(16) 120.0 no . . .
C(16) C(17) H(17) 120.1 no . . .
C(18) C(17) H(17) 120.1 no . . .
C(13) C(18) H(18) 119.6 no . . .
C(17) C(18) H(18) 119.6 no . . .
C(19) C(20) H(20) 119.8 no . . .
C(21) C(20) H(20) 119.8 no . . .
C(20) C(21) H(21) 119.7 no . . .
C(22) C(21) H(21) 119.7 no . . .
C(21) C(22) H(22) 120.3 no . . .
C(23) C(22) H(22) 120.3 no . . .
C(22) C(23) H(23) 120.0 no . . .
C(24) C(23) H(23) 120.0 no . . .
C(19) C(24) H(24) 119.5 no . . .
C(23) C(24) H(24) 119.5 no . . .
C(25) C(26) H(26) 119.5 no . . .
C(27) C(26) H(26) 119.5 no . . .
C(26) C(27) H(27) 120.0 no . . .
C(28) C(27) H(27) 120.0 no . . .
C(27) C(28) H(28) 120.1 no . . .
C(29) C(28) H(28) 120.1 no . . .
C(28) C(29) H(29) 119.8 no . . .
C(30) C(29) H(29) 119.9 no . . .
C(25) C(30) H(30) 119.7 no . . .
C(29) C(30) H(30) 119.7 no . . .
C(31) C(32) H(32) 119.9 no . . .
C(33) C(32) H(32) 119.9 no . . .
C(32) C(33) H(33) 119.9 no . . .
C(34) C(33) H(33) 119.9 no . . .
C(33) C(34) H(34) 120.0 no . . .
C(35) C(34) H(34) 120.0 no . . .
C(34) C(35) H(35) 120.0 no . . .
C(36) C(35) H(35) 120.0 no . . .
C(31) C(36) H(36) 119.8 no . . .
C(35) C(36) H(36) 119.8 no . . .
C(37) C(38) H(38A) 109.7 no . . .
C(37) C(38) H(38B) 109.7 no . . .
C(39) C(38) H(38A) 109.7 no . . .
C(39) C(38) H(38B) 109.7 no . . .
H(38A) C(38) H(38B) 108.2 no . . .
C(38) C(39) H(39) 109.4 no . . .
C(40) C(39) H(39) 109.4 no . . .
C(46) C(39) H(39) 109.4 no . . .
C(39) C(40) H(40A) 109.9 no . . .
C(39) C(40) H(40B) 109.9 no . . .
C(41) C(40) H(40A) 109.9 no . . .
C(41) C(40) H(40B) 109.9 no . . .
H(40A) C(40) H(40B) 108.3 no . . .
C(40) C(41) H(41) 109.3 no . . .
C(42) C(41) H(41) 109.3 no . . .
C(45) C(41) H(41) 109.4 no . . .
C(37) C(42) H(42A) 109.7 no . . .
C(37) C(42) H(42B) 109.7 no . . .
C(41) C(42) H(42A) 109.7 no . . .
C(41) C(42) H(42B) 109.7 no . . .
H(42A) C(42) H(42B) 108.2 no . . .
C(37) C(43) H(43A) 109.8 no . . .
C(37) C(43) H(43B) 109.8 no . . .
C(44) C(43) H(43A) 109.8 no . . .
C(44) C(43) H(43B) 109.8 no . . .
H(43A) C(43) H(43B) 108.3 no . . .
C(43) C(44) H(44) 109.5 no . . .
C(45) C(44) H(44) 109.5 no . . .
C(46) C(44) H(44) 109.5 no . . .
C(41) C(45) H(45A) 109.8 no . . .
C(41) C(45) H(45B) 109.8 no . . .
C(44) C(45) H(45A) 109.8 no . . .
C(44) C(45) H(45B) 109.8 no . . .
H(45A) C(45) H(45B) 108.2 no . . .
C(39) C(46) H(46A) 109.7 no . . .
C(39) C(46) H(46B) 109.7 no . . .
C(44) C(46) H(46A) 109.7 no . . .
C(44) C(46) H(46B) 109.7 no . . .
H(46A) C(46) H(46B) 108.2 no . . .
O(1) C(66) H(66A) 109.6 no . . .
O(1) C(66) H(66B) 109.6 no . . .
C(67) C(66) H(66A) 109.6 no . . .
C(67) C(66) H(66B) 109.6 no . . .
H(66A) C(66) H(66B) 108.1 no . . .
C(66) C(67) H(67A) 110.4 no . . .
C(66) C(67) H(67B) 110.4 no . . .
C(68) C(67) H(67A) 110.4 no . . .
C(68) C(67) H(67B) 110.4 no . . .
H(67A) C(67) H(67B) 108.6 no . . .
C(67) C(68) H(68A) 111.0 no . . .
C(67) C(68) H(68B) 111.0 no . . .
C(69) C(68) H(68A) 111.0 no . . .
C(69) C(68) H(68B) 111.0 no . . .
H(68A) C(68) H(68B) 109.0 no . . .
O(1) C(69) H(69A) 110.1 no . . .
O(1) C(69) H(69B) 110.1 no . . .
C(68) C(69) H(69A) 110.1 no . . .
C(68) C(69) H(69B) 110.1 no . . .
H(69A) C(69) H(69B) 108.4 no . . .

loop_
_geom_bond_atom_site_label_1
_geom_bond_atom_site_label_2
_geom_bond_distance
_geom_bond_publ_flag
_geom_bond_site_symmetry_1
_geom_bond_site_symmetry_2
Ni(1) Ni(2) 2.3510(3) yes . .
Ni(1) S(1) 2.1821(5) yes . .
Ni(1) S(2) 2.1881(6) yes . .
Ni(1) P(1) 2.1432(6) yes . .
Ni(2) S(1) 2.1859(6) yes . .
Ni(2) S(2) 2.1766(5) yes . .
Ni(2) P(2) 2.1481(6) yes . .
S(1) C(37) 1.842(2) yes . .
S(2) C(47) 1.848(2) yes . .
P(1) C(1) 1.827(2) yes . .
P(1) C(7) 1.826(2) yes . .
P(1) C(13) 1.837(2) yes . .
P(2) C(19) 1.828(2) yes . .
P(2) C(25) 1.835(2) yes . .
P(2) C(31) 1.829(2) yes . .
O(1) C(66) 1.390(5) yes . .
O(1) C(69) 1.383(4) yes . .
O(2) O(3) 0.895(9) yes . .
O(2) C(70) 1.650(11) yes . .
O(2) C(73) 1.324(10) yes . .
O(2) C(75) 0.617(14) yes . .
O(3) C(70) 1.000(11) yes . .
O(3) C(71) 1.482(14) yes . .
O(3) C(75) 1.389(14) yes . .
O(4) O(5) 1.71(2) yes . .
O(4) C(82) 1.380(11) yes . .
O(4) C(83) 1.064(16) yes . .
O(4) C(84) 0.68(2) yes . .
O(4) C(85) 1.384(14) yes . .
O(5) O(6) 1.17(4) yes . .
O(5) C(78) 1.07(2) yes . .
O(5) C(79) 1.13(3) yes . .
O(5) C(83) 1.31(2) yes . .
O(5) C(84) 1.57(3) yes . .
O(5) C(85) 0.59(2) yes . .
O(6) C(78) 1.21(3) yes . .
O(6) C(79) 0.85(4) yes . .
O(6) C(80) 1.31(4) yes . .
O(6) C(81) 1.61(5) yes . .
O(6) C(83) 1.70(4) yes . .
O(6) C(85) 1.74(3) yes . .
O(7) C(79) 1.53(3) yes . .
O(7) C(80) 1.009(18) yes . .
O(7) C(81) 1.36(4) yes . .
O(7) C(82) 1.364(8) yes . .
C(1) C(2) 1.387(3) yes . .
C(1) C(6) 1.392(3) yes . .
C(2) C(3) 1.386(3) yes . .
C(3) C(4) 1.391(4) yes . .
C(4) C(5) 1.378(4) yes . .
C(5) C(6) 1.392(3) yes . .
C(7) C(8) 1.394(3) yes . .
C(7) C(12) 1.396(3) yes . .
C(8) C(9) 1.384(3) yes . .
C(9) C(10) 1.388(4) yes . .
C(10) C(11) 1.373(4) yes . .
C(11) C(12) 1.390(3) yes . .
C(13) C(14) 1.396(3) yes . .
C(13) C(18) 1.388(3) yes . .
C(14) C(15) 1.384(4) yes . .
C(15) C(16) 1.369(4) yes . .
C(16) C(17) 1.378(4) yes . .
C(17) C(18) 1.391(3) yes . .
C(19) C(20) 1.391(3) yes . .
C(19) C(24) 1.395(3) yes . .
C(20) C(21) 1.388(3) yes . .
C(21) C(22) 1.380(3) yes . .
C(22) C(23) 1.391(4) yes . .
C(23) C(24) 1.378(3) yes . .
C(25) C(26) 1.390(3) yes . .
C(25) C(30) 1.382(3) yes . .
C(26) C(27) 1.380(4) yes . .
C(27) C(28) 1.387(4) yes . .
C(28) C(29) 1.369(4) yes . .
C(29) C(30) 1.394(4) yes . .
C(31) C(32) 1.389(3) yes . .
C(31) C(36) 1.395(3) yes . .
C(32) C(33) 1.394(3) yes . .
C(33) C(34) 1.379(4) yes . .
C(34) C(35) 1.382(4) yes . .
C(35) C(36) 1.390(3) yes . .
C(37) C(38) 1.530(3) yes . .
C(37) C(42) 1.530(3) yes . .
C(37) C(43) 1.527(3) yes . .
C(38) C(39) 1.542(3) yes . .
C(39) C(40) 1.524(4) yes . .
C(39) C(46) 1.524(3) yes . .
C(40) C(41) 1.529(3) yes . .
C(41) C(42) 1.535(3) yes . .
C(41) C(45) 1.528(3) yes . .
C(43) C(44) 1.549(3) yes . .
C(44) C(45) 1.522(4) yes . .
C(44) C(46) 1.526(4) yes . .
C(47) C(48) 1.514(7) yes . .
C(47) C(49) 1.524(8) yes . .
C(47) C(50) 1.588(6) yes . .
C(47) C(51) 1.487(5) yes . .
C(47) C(52) 1.495(6) yes . .
C(47) C(53) 1.591(6) yes . .
C(48) C(49) 0.688(11) yes . .
C(48) C(54) 1.573(14) yes . .
C(48) C(55) 1.684(14) yes . .
C(49) C(54) 1.719(13) yes . .
C(49) C(55) 1.559(12) yes . .
C(50) C(51) 0.902(9) yes . .
C(50) C(56) 1.552(10) yes . .
C(51) C(52) 1.845(9) yes . .
C(51) C(56) 1.738(10) yes . .
C(51) C(57) 1.561(10) yes . .
C(52) C(53) 0.910(9) yes . .
C(52) C(58) 1.590(11) yes . .
C(52) C(59) 1.757(12) yes . .
C(53) C(59) 1.568(9) yes . .
C(54) C(55) 0.643(19) yes . .
C(54) C(60) 1.538(18) yes . .
C(54) C(64) 1.538(17) yes . .
C(54) C(65) 0.968(17) yes . .
C(55) C(60) 0.982(16) yes . .
C(55) C(61) 1.528(15) yes . .
C(55) C(65) 1.546(16) yes . .
C(56) C(57) 0.968(13) yes . .
C(56) C(60) 1.484(16) yes . .
C(56) C(61) 0.908(17) yes . .
C(56) C(62) 1.509(13) yes . .
C(57) C(58) 1.705(14) yes . .
C(57) C(61) 1.509(14) yes . .
C(57) C(62) 0.623(14) yes . .
C(57) C(63) 1.509(14) yes . .
C(58) C(59) 1.012(14) yes . .
C(58) C(62) 1.522(16) yes . .
C(58) C(63) 0.630(14) yes . .
C(58) C(64) 1.543(16) yes . .
C(59) C(63) 1.550(13) yes . .
C(59) C(64) 0.885(16) yes . .
C(59) C(65) 1.539(13) yes . .
C(60) C(61) 0.707(16) yes . .
C(62) C(63) 1.118(16) yes . .
C(64) C(65) 0.783(16) yes . .
C(66) C(67) 1.416(7) yes . .
C(67) C(68) 1.483(6) yes . .
C(68) C(69) 1.493(5) yes . .
C(70) C(71) 0.499(15) yes . .
C(70) C(76) 1.443(17) yes . .
C(70) C(77) 1.525(12) yes . .
C(71) C(76) 1.308(19) yes . .
C(71) C(77) 1.444(15) yes . .
C(72) C(73) 1.404(11) yes . .
C(72) C(74) 0.601(16) yes . .
C(72) C(76) 1.477(17) yes . .
C(72) C(77) 1.531(11) yes . .
C(73) C(74) 0.961(16) yes . .
C(73) C(75) 0.776(15) yes . .
C(74) C(75) 1.488(19) yes . .
C(74) C(76) 1.61(2) yes . .
C(74) C(77) 1.491(16) yes . .
C(76) C(77) 0.601(15) yes . .
C(78) C(79) 0.59(3) yes . .
C(78) C(80) 1.348(19) yes . .
C(78) C(81) 1.00(4) yes . .
C(78) C(85) 1.518(12) yes . .
C(79) C(80) 0.84(3) yes . .
C(79) C(81) 0.84(5) yes . .
C(79) C(85) 1.65(2) yes . .
C(80) C(81) 0.75(4) yes . .
C(82) C(83) 1.382(13) yes . .
C(82) C(84) 1.292(18) yes . .
C(83) C(84) 0.46(2) yes . .
C(83) C(85) 1.319(14) yes . .
C(84) C(85) 1.418(19) yes . .
C(2) H(2) 0.950 no . .
C(3) H(3) 0.950 no . .
C(4) H(4) 0.950 no . .
C(5) H(5) 0.950 no . .
C(6) H(6) 0.950 no . .
C(8) H(8) 0.950 no . .
C(9) H(9) 0.950 no . .
C(10) H(10) 0.950 no . .
C(11) H(11) 0.950 no . .
C(12) H(12) 0.950 no . .
C(14) H(14) 0.950 no . .
C(15) H(15) 0.950 no . .
C(16) H(16) 0.950 no . .
C(17) H(17) 0.950 no . .
C(18) H(18) 0.950 no . .
C(20) H(20) 0.950 no . .
C(21) H(21) 0.950 no . .
C(22) H(22) 0.950 no . .
C(23) H(23) 0.950 no . .
C(24) H(24) 0.950 no . .
C(26) H(26) 0.950 no . .
C(27) H(27) 0.950 no . .
C(28) H(28) 0.950 no . .
C(29) H(29) 0.950 no . .
C(30) H(30) 0.950 no . .
C(32) H(32) 0.950 no . .
C(33) H(33) 0.950 no . .
C(34) H(34) 0.950 no . .
C(35) H(35) 0.950 no . .
C(36) H(36) 0.950 no . .
C(38) H(38A) 0.990 no . .
C(38) H(38B) 0.990 no . .
C(39) H(39) 1.000 no . .
C(40) H(40A) 0.990 no . .
C(40) H(40B) 0.990 no . .
C(41) H(41) 1.000 no . .
C(42) H(42A) 0.990 no . .
C(42) H(42B) 0.990 no . .
C(43) H(43A) 0.990 no . .
C(43) H(43B) 0.990 no . .
C(44) H(44) 1.000 no . .
C(45) H(45A) 0.990 no . .
C(45) H(45B) 0.990 no . .
C(46) H(46A) 0.990 no . .
C(46) H(46B) 0.990 no . .
C(66) H(66A) 0.990 no . .
C(66) H(66B) 0.990 no . .
C(67) H(67A) 0.990 no . .
C(67) H(67B) 0.990 no . .
C(68) H(68A) 0.990 no . .
C(68) H(68B) 0.990 no . .
C(69) H(69A) 0.990 no . .
C(69) H(69B) 0.990 no . .

loop_
_geom_contact_atom_site_label_1
_geom_contact_atom_site_label_2
_geom_contact_distance
_geom_contact_publ_flag
_geom_contact_site_symmetry_1
_geom_contact_site_symmetry_2
O(1) C(4) 3.316(4) ? . 4_455
O(1) C(5) 3.559(4) ? . 4_455
O(1) C(77) 3.500(7) ? . .
O(2) C(22) 3.314(5) ? . 4_555
O(2) C(46) 3.578(6) ? . 2_545
O(3) C(22) 3.506(7) ? . 4_555
O(4) C(34) 3.448(11) ? . 3_666
O(6) C(11) 3.44(3) ? . 2_655
O(6) C(12) 3.30(3) ? . 2_655
C(4) O(1) 3.316(4) ? . 4_554
C(5) O(1) 3.559(4) ? . 4_554
C(5) C(62) 3.377(10) ? . 1_655
C(5) C(63) 3.502(9) ? . 1_655
C(11) O(6) 3.44(3) ? . 2_645
C(12) O(6) 3.30(3) ? . 2_645
C(22) O(2) 3.314(5) ? . 4_454
C(22) O(3) 3.506(7) ? . 4_454
C(22) C(75) 3.291(11) ? . 4_454
C(23) C(75) 3.486(11) ? . 4_454
C(27) C(71) 3.589(12) ? . .
C(34) O(4) 3.448(11) ? . 3_666
C(34) C(83) 3.202(13) ? . 3_666
C(34) C(84) 3.098(18) ? . 3_666
C(35) C(83) 3.356(12) ? . 3_666
C(35) C(84) 3.442(17) ? . 3_666
C(46) O(2) 3.578(6) ? . 2_555
C(62) C(5) 3.377(10) ? . 1_455
C(63) C(5) 3.502(9) ? . 1_455
C(71) C(27) 3.589(12) ? . .
C(73) C(73) 3.297(10) ? . 3_656
C(73) C(75) 3.399(13) ? . 3_656
C(75) C(22) 3.291(11) ? . 4_555
C(75) C(23) 3.486(11) ? . 4_555
C(75) C(73) 3.399(13) ? . 3_656
C(77) O(1) 3.500(7) ? . .
C(83) C(34) 3.202(13) ? . 3_666
C(83) C(35) 3.356(12) ? . 3_666
C(84) C(34) 3.098(18) ? . 3_666
C(84) C(35) 3.442(17) ? . 3_666
Ni(1) H(66B) 3.452 ? . .
Ni(1) H(67B) 2.929 ? . .
Ni(2) H(66B) 3.098 ? . .
S(1) H(67A) 3.557 ? . .
S(1) H(67B) 3.194 ? . .
S(2) H(66B) 2.938 ? . .
O(1) H(4) 2.557 ? . 4_455
O(1) H(5) 3.055 ? . 4_455
O(1) H(23) 3.179 ? . 4_555
O(2) H(16) 3.272 ? . 3_656
O(2) H(17) 2.962 ? . 3_656
O(2) H(22) 2.549 ? . 4_555
O(2) H(23) 3.148 ? . 4_555
O(2) H(46A) 2.695 ? . 2_545
O(3) H(16) 3.275 ? . 3_656
O(3) H(17) 3.445 ? . 3_656
O(3) H(22) 2.872 ? . 4_555
O(3) H(23) 3.171 ? . 4_555
O(3) H(41) 3.039 ? . 4_455
O(3) H(46A) 2.987 ? . 2_545
O(4) H(32) 3.577 ? . .
O(4) H(33) 3.048 ? . .
O(4) H(34) 2.568 ? . 3_666
O(4) H(35) 3.588 ? . 3_666
O(4) H(38A) 3.450 ? . .
O(4) H(42B) 3.376 ? . .
O(5) H(12) 3.159 ? . 2_655
O(5) H(34) 3.532 ? . 3_666
O(5) H(35) 3.429 ? . 3_666
O(5) H(42B) 3.410 ? . .
O(6) H(10) 2.956 ? . 4_555
O(6) H(11) 3.014 ? . 2_655
O(6) H(12) 2.721 ? . 2_655
O(6) H(35) 3.349 ? . 3_666
O(7) H(2) 3.298 ? . .
O(7) H(3) 3.463 ? . .
O(7) H(9) 3.312 ? . 4_555
O(7) H(42B) 3.263 ? . .
O(7) H(67A) 3.328 ? . .
C(2) H(29) 3.383 ? . 1_655
C(3) H(23) 3.580 ? . 1_655
C(3) H(30) 3.247 ? . 1_655
C(4) H(23) 3.215 ? . 1_655
C(5) H(26) 3.027 ? . 4_554
C(5) H(66A) 3.508 ? . 4_554
C(6) H(26) 3.463 ? . 4_554
C(8) H(36) 3.468 ? . 4_554
C(9) H(36) 3.096 ? . 4_554
C(10) H(11) 3.167 ? . 3_655
C(10) H(35) 3.551 ? . 2_545
C(10) H(35) 3.532 ? . 4_554
C(10) H(36) 3.370 ? . 4_554
C(11) H(10) 3.190 ? . 3_655
C(11) H(20) 3.469 ? . 2_545
C(11) H(35) 3.191 ? . 4_554
C(12) H(21) 3.262 ? . 2_545
C(12) H(35) 3.255 ? . 4_554
C(13) H(67B) 3.395 ? . .
C(13) H(68B) 3.589 ? . .
C(14) H(29) 3.434 ? . 1_655
C(14) H(68B) 3.591 ? . .
C(15) H(28) 3.424 ? . 1_655
C(15) H(40A) 3.380 ? . 2_645
C(15) H(68B) 3.469 ? . .
C(16) H(44) 3.204 ? . 4_555
C(16) H(45A) 3.390 ? . 4_555
C(16) H(46A) 3.518 ? . 4_555
C(16) H(68B) 3.361 ? . .
C(17) H(21) 3.430 ? . 2_545
C(17) H(22) 3.071 ? . 2_545
C(17) H(68B) 3.324 ? . .
C(17) H(69A) 3.239 ? . .
C(18) H(21) 3.188 ? . 2_545
C(18) H(67B) 3.380 ? . .
C(18) H(68B) 3.422 ? . .
C(20) H(11) 3.501 ? . 2_555
C(21) H(12) 3.410 ? . 2_555
C(22) H(17) 3.275 ? . 2_555
C(23) H(3) 3.197 ? . 1_455
C(23) H(4) 3.021 ? . 1_455
C(23) H(69B) 3.514 ? . 4_454
C(24) H(3) 3.477 ? . 1_455
C(24) H(4) 3.345 ? . 1_455
C(24) H(69B) 3.466 ? . 4_454
C(26) H(5) 3.501 ? . 4_455
C(27) H(8) 3.210 ? . 4_455
C(27) H(45B) 3.040 ? . 4_455
C(28) H(8) 3.312 ? . 4_455
C(28) H(9) 3.443 ? . 4_455
C(28) H(15) 3.537 ? . 1_455
C(28) H(45B) 3.120 ? . 4_455
C(28) H(68A) 3.543 ? . 1_455
C(28) H(68B) 3.333 ? . 1_455
C(29) H(9) 3.242 ? . 4_455
C(29) H(68B) 3.481 ? . 1_455
C(30) H(3) 3.592 ? . 1_455
C(30) H(9) 3.533 ? . 4_455
C(31) H(66A) 3.527 ? . .
C(32) H(66A) 3.043 ? . .
C(33) H(66A) 3.533 ? . .
C(34) H(33) 3.456 ? . 3_666
C(35) H(6) 2.933 ? . 4_455
C(35) H(10) 3.343 ? . 2_555
C(35) H(11) 3.553 ? . 2_555
C(36) H(5) 3.569 ? . 4_455
C(36) H(6) 3.073 ? . 4_455
C(36) H(11) 3.502 ? . 2_555
C(40) H(15) 3.456 ? . 2_655
C(40) H(45A) 3.220 ? . 3_665
C(41) H(45A) 3.501 ? . 3_665
C(43) H(69B) 3.139 ? . 4_454
C(44) H(16) 3.363 ? . 4_454
C(44) H(28) 3.300 ? . 4_554
C(44) H(69A) 3.359 ? . 4_454
C(44) H(69B) 3.336 ? . 4_454
C(45) H(16) 3.375 ? . 4_454
C(45) H(27) 3.406 ? . 4_554
C(45) H(28) 3.234 ? . 4_554
C(45) H(40B) 3.218 ? . 3_665
C(46) H(16) 3.473 ? . 4_454
C(46) H(69A) 3.511 ? . 4_454
C(48) H(21) 3.251 ? . 2_545
C(49) H(21) 3.386 ? . 2_545
C(50) H(68A) 3.590 ? . 4_454
C(50) H(69B) 3.382 ? . 4_454
C(51) H(69B) 3.337 ? . 4_454
C(53) H(39) 3.582 ? . 2_545
C(54) H(20) 3.522 ? . 2_545
C(56) H(68A) 3.487 ? . 4_454
C(57) H(5) 3.558 ? . 1_455
C(58) H(14) 3.471 ? . 1_455
C(59) H(15) 3.366 ? . 1_455
C(59) H(40A) 3.424 ? . 2_545
C(61) H(33) 3.513 ? . 4_454
C(62) H(5) 3.049 ? . 1_455
C(62) H(66A) 3.561 ? . 4_454
C(63) H(5) 3.409 ? . 1_455
C(63) H(14) 3.315 ? . 1_455
C(64) H(38A) 3.335 ? . 2_545
C(64) H(39) 3.586 ? . 2_545
C(64) H(40A) 3.473 ? . 2_545
C(65) H(38A) 3.002 ? . 2_545
C(65) H(39) 3.330 ? . 2_545
C(66) H(4) 3.596 ? . 4_455
C(66) H(5) 3.209 ? . 4_455
C(68) H(28) 3.282 ? . 1_655
C(68) H(29) 3.504 ? . 1_655
C(68) H(44) 3.115 ? . 4_555
C(69) H(4) 3.502 ? . 4_455
C(69) H(23) 3.218 ? . 4_555
C(69) H(43A) 3.274 ? . 4_555
C(69) H(44) 2.978 ? . 4_555
C(69) H(46B) 3.569 ? . 4_555
C(70) H(27) 3.390 ? . .
C(70) H(40B) 3.563 ? . 2_545
C(70) H(41) 3.039 ? . 4_455
C(70) H(45B) 3.518 ? . 4_455
C(70) H(46A) 3.195 ? . 2_545
C(71) H(27) 2.905 ? . .
C(71) H(40B) 3.500 ? . 2_545
C(71) H(41) 3.066 ? . 4_455
C(71) H(45B) 3.198 ? . 4_455
C(71) H(46A) 3.482 ? . 2_545
C(72) H(17) 3.258 ? . .
C(72) H(18) 3.347 ? . .
C(72) H(22) 3.516 ? . 2_545
C(72) H(39) 3.267 ? . 2_545
C(72) H(46A) 3.493 ? . 2_545
C(73) H(17) 3.260 ? . .
C(73) H(22) 3.289 ? . 2_545
C(73) H(22) 3.144 ? . 4_555
C(73) H(23) 3.290 ? . 4_555
C(73) H(46A) 3.117 ? . 2_545
C(73) H(46B) 3.581 ? . 2_545
C(74) H(17) 3.190 ? . .
C(74) H(22) 3.587 ? . 2_545
C(74) H(23) 3.462 ? . 4_555
C(74) H(46A) 3.542 ? . 2_545
C(74) H(69A) 3.529 ? . .
C(75) H(17) 3.176 ? . 3_656
C(75) H(22) 2.561 ? . 4_555
C(75) H(23) 2.960 ? . 4_555
C(75) H(46A) 2.983 ? . 2_545
C(76) H(26) 3.487 ? . .
C(76) H(27) 3.358 ? . .
C(76) H(39) 3.516 ? . 2_545
C(77) H(4) 3.366 ? . 4_455
C(77) H(23) 3.598 ? . 4_555
C(77) H(26) 3.375 ? . .
C(77) H(27) 3.476 ? . .
C(77) H(66B) 3.288 ? . .
C(78) H(12) 3.237 ? . 2_655
C(78) H(42B) 3.089 ? . .
C(79) H(12) 3.312 ? . 2_655
C(79) H(42B) 3.361 ? . .
C(80) H(3) 3.314 ? . .
C(80) H(9) 3.446 ? . 4_555
C(80) H(10) 3.426 ? . 4_555
C(80) H(30) 3.391 ? . 1_655
C(80) H(42B) 3.580 ? . .
C(81) H(2) 3.575 ? . .
C(81) H(3) 2.899 ? . .
C(81) H(30) 3.541 ? . 1_655
C(81) H(42B) 3.041 ? . .
C(82) H(9) 3.540 ? . 4_555
C(82) H(10) 3.389 ? . 4_555
C(82) H(33) 3.423 ? . .
C(82) H(34) 3.307 ? . 3_666
C(82) H(42B) 3.551 ? . .
C(82) H(67A) 2.999 ? . .
C(83) H(10) 3.017 ? . 4_555
C(83) H(34) 2.502 ? . 3_666
C(83) H(35) 2.820 ? . 3_666
C(84) H(10) 3.327 ? . 4_555
C(84) H(33) 3.249 ? . .
C(84) H(34) 2.306 ? . 3_666
C(84) H(35) 3.016 ? . 3_666
C(85) H(12) 3.525 ? . 2_655
C(85) H(34) 3.269 ? . 3_666
C(85) H(35) 3.481 ? . 3_666
C(85) H(42B) 3.248 ? . .
H(2) O(7) 3.298 ? . .
H(2) C(81) 3.575 ? . .
H(2) H(29) 3.148 ? . 1_655
H(2) H(67B) 3.298 ? . .
H(3) O(7) 3.463 ? . .
H(3) C(23) 3.197 ? . 1_655
H(3) C(24) 3.477 ? . 1_655
H(3) C(30) 3.592 ? . 1_655
H(3) C(80) 3.314 ? . .
H(3) C(81) 2.899 ? . .
H(3) H(23) 3.154 ? . 1_655
H(3) H(29) 3.547 ? . 1_655
H(3) H(30) 2.763 ? . 1_655
H(4) O(1) 2.557 ? . 4_554
H(4) C(23) 3.021 ? . 1_655
H(4) C(24) 3.345 ? . 1_655
H(4) C(66) 3.596 ? . 4_554
H(4) C(69) 3.502 ? . 4_554
H(4) C(77) 3.366 ? . 4_554
H(4) H(23) 2.407 ? . 1_655
H(4) H(24) 3.050 ? . 1_655
H(4) H(69B) 3.475 ? . 4_554
H(5) O(1) 3.055 ? . 4_554
H(5) C(26) 3.501 ? . 4_554
H(5) C(36) 3.569 ? . 4_554
H(5) C(57) 3.558 ? . 1_655
H(5) C(62) 3.049 ? . 1_655
H(5) C(63) 3.409 ? . 1_655
H(5) C(66) 3.209 ? . 4_554
H(5) H(26) 2.695 ? . 4_554
H(5) H(66A) 2.630 ? . 4_554
H(5) H(66B) 3.482 ? . 4_554
H(6) C(35) 2.933 ? . 4_554
H(6) C(36) 3.073 ? . 4_554
H(6) H(26) 3.466 ? . 4_554
H(6) H(35) 2.784 ? . 4_554
H(6) H(36) 3.019 ? . 4_554
H(8) C(27) 3.210 ? . 4_554
H(8) C(28) 3.312 ? . 4_554
H(8) H(27) 3.197 ? . 4_554
H(8) H(28) 3.392 ? . 4_554
H(8) H(68A) 3.527 ? . 4_454
H(9) O(7) 3.312 ? . 4_454
H(9) C(28) 3.443 ? . 4_554
H(9) C(29) 3.242 ? . 4_554
H(9) C(30) 3.533 ? . 4_554
H(9) C(80) 3.446 ? . 4_454
H(9) C(82) 3.540 ? . 4_454
H(9) H(29) 3.430 ? . 4_554
H(9) H(36) 3.199 ? . 4_554
H(9) H(68A) 3.172 ? . 4_454
H(10) O(6) 2.956 ? . 4_454
H(10) C(11) 3.190 ? . 3_655
H(10) C(35) 3.343 ? . 2_545
H(10) C(80) 3.426 ? . 4_454
H(10) C(82) 3.389 ? . 4_454
H(10) C(83) 3.017 ? . 4_454
H(10) C(84) 3.327 ? . 4_454
H(10) H(10) 3.580 ? . 3_655
H(10) H(11) 2.670 ? . 3_655
H(10) H(35) 2.780 ? . 2_545
H(11) O(6) 3.014 ? . 2_645
H(11) C(10) 3.167 ? . 3_655
H(11) C(20) 3.501 ? . 2_545
H(11) C(35) 3.553 ? . 2_545
H(11) C(36) 3.502 ? . 2_545
H(11) H(10) 2.670 ? . 3_655
H(11) H(11) 3.493 ? . 3_655
H(11) H(20) 2.847 ? . 2_545
H(11) H(21) 3.470 ? . 2_545
H(11) H(35) 3.364 ? . 2_545
H(11) H(35) 3.444 ? . 4_554
H(11) H(36) 3.278 ? . 2_545
H(12) O(5) 3.159 ? . 2_645
H(12) O(6) 2.721 ? . 2_645
H(12) C(21) 3.410 ? . 2_545
H(12) C(78) 3.237 ? . 2_645
H(12) C(79) 3.312 ? . 2_645
H(12) C(85) 3.525 ? . 2_645
H(12) H(21) 2.657 ? . 2_545
H(12) H(35) 3.529 ? . 4_554
H(14) C(58) 3.471 ? . 1_655
H(14) C(63) 3.315 ? . 1_655
H(14) H(29) 3.231 ? . 1_655
H(15) C(28) 3.537 ? . 1_655
H(15) C(40) 3.456 ? . 2_645
H(15) C(59) 3.366 ? . 1_655
H(15) H(28) 3.186 ? . 1_655
H(15) H(40A) 2.700 ? . 2_645
H(15) H(40B) 3.354 ? . 2_645
H(15) H(45A) 3.445 ? . 4_555
H(16) O(2) 3.272 ? . 3_656
H(16) O(3) 3.275 ? . 3_656
H(16) C(44) 3.363 ? . 4_555
H(16) C(45) 3.375 ? . 4_555
H(16) C(46) 3.473 ? . 4_555
H(16) H(40A) 3.326 ? . 2_645
H(16) H(40B) 3.549 ? . 2_645
H(16) H(41) 2.852 ? . 2_645
H(16) H(44) 2.891 ? . 4_555
H(16) H(45A) 2.644 ? . 4_555
H(16) H(46A) 2.768 ? . 4_555
H(17) O(2) 2.962 ? . 3_656
H(17) O(3) 3.445 ? . 3_656
H(17) C(22) 3.275 ? . 2_545
H(17) C(72) 3.258 ? . .
H(17) C(73) 3.260 ? . .
H(17) C(74) 3.190 ? . .
H(17) C(75) 3.176 ? . 3_656
H(17) H(21) 3.298 ? . 2_545
H(17) H(22) 2.436 ? . 2_545
H(17) H(46A) 3.521 ? . 4_555
H(17) H(69A) 3.039 ? . .
H(18) C(72) 3.347 ? . .
H(18) H(21) 2.876 ? . 2_545
H(18) H(66B) 3.554 ? . .
H(18) H(67B) 3.384 ? . .
H(20) C(11) 3.469 ? . 2_555
H(20) C(54) 3.522 ? . 2_555
H(20) H(11) 2.847 ? . 2_555
H(21) C(12) 3.262 ? . 2_555
H(21) C(17) 3.430 ? . 2_555
H(21) C(18) 3.188 ? . 2_555
H(21) C(48) 3.251 ? . 2_555
H(21) C(49) 3.386 ? . 2_555
H(21) H(11) 3.470 ? . 2_555
H(21) H(12) 2.657 ? . 2_555
H(21) H(17) 3.298 ? . 2_555
H(21) H(18) 2.876 ? . 2_555
H(22) O(2) 2.549 ? . 4_454
H(22) O(3) 2.872 ? . 4_454
H(22) C(17) 3.071 ? . 2_555
H(22) C(72) 3.516 ? . 2_555
H(22) C(73) 3.289 ? . 2_555
H(22) C(73) 3.144 ? . 4_454
H(22) C(74) 3.587 ? . 2_555
H(22) C(75) 2.561 ? . 4_454
H(22) H(17) 2.436 ? . 2_555
H(23) O(1) 3.179 ? . 4_454
H(23) O(2) 3.148 ? . 4_454
H(23) O(3) 3.171 ? . 4_454
H(23) C(3) 3.580 ? . 1_455
H(23) C(4) 3.215 ? . 1_455
H(23) C(69) 3.218 ? . 4_454
H(23) C(73) 3.290 ? . 4_454
H(23) C(74) 3.462 ? . 4_454
H(23) C(75) 2.960 ? . 4_454
H(23) C(77) 3.598 ? . 4_454
H(23) H(3) 3.154 ? . 1_455
H(23) H(4) 2.407 ? . 1_455
H(23) H(69A) 2.957 ? . 4_454
H(23) H(69B) 3.022 ? . 4_454
H(24) H(4) 3.050 ? . 1_455
H(24) H(69B) 2.912 ? . 4_454
H(26) C(5) 3.027 ? . 4_455
H(26) C(6) 3.463 ? . 4_455
H(26) C(76) 3.487 ? . .
H(26) C(77) 3.375 ? . .
H(26) H(5) 2.695 ? . 4_455
H(26) H(6) 3.466 ? . 4_455
H(26) H(66A) 3.426 ? . .
H(26) H(66B) 3.284 ? . .
H(27) C(45) 3.406 ? . 4_455
H(27) C(70) 3.390 ? . .
H(27) C(71) 2.905 ? . .
H(27) C(76) 3.358 ? . .
H(27) C(77) 3.476 ? . .
H(27) H(8) 3.197 ? . 4_455
H(27) H(42A) 3.441 ? . 4_455
H(27) H(43B) 3.429 ? . 4_455
H(27) H(45B) 2.417 ? . 4_455
H(28) C(15) 3.424 ? . 1_455
H(28) C(44) 3.300 ? . 4_455
H(28) C(45) 3.234 ? . 4_455
H(28) C(68) 3.282 ? . 1_455
H(28) H(8) 3.392 ? . 4_455
H(28) H(15) 3.186 ? . 1_455
H(28) H(43B) 3.210 ? . 4_455
H(28) H(44) 2.718 ? . 4_455
H(28) H(45A) 3.453 ? . 4_455
H(28) H(45B) 2.578 ? . 4_455
H(28) H(68A) 3.029 ? . 1_455
H(28) H(68B) 2.645 ? . 1_455
H(29) C(2) 3.383 ? . 1_455
H(29) C(14) 3.434 ? . 1_455
H(29) C(68) 3.504 ? . 1_455
H(29) H(2) 3.148 ? . 1_455
H(29) H(3) 3.547 ? . 1_455
H(29) H(9) 3.430 ? . 4_455
H(29) H(14) 3.231 ? . 1_455
H(29) H(68A) 3.368 ? . 1_455
H(29) H(68B) 2.945 ? . 1_455
H(30) C(3) 3.247 ? . 1_455
H(30) C(80) 3.391 ? . 1_455
H(30) C(81) 3.541 ? . 1_455
H(30) H(3) 2.763 ? . 1_455
H(32) O(4) 3.577 ? . .
H(32) H(66A) 2.904 ? . .
H(32) H(67A) 3.372 ? . .
H(33) O(4) 3.048 ? . .
H(33) C(34) 3.456 ? . 3_666
H(33) C(61) 3.513 ? . 4_555
H(33) C(82) 3.423 ? . .
H(33) C(84) 3.249 ? . .
H(33) H(33) 3.182 ? . 3_666
H(33) H(34) 2.733 ? . 3_666
H(34) O(4) 2.568 ? . 3_666
H(34) O(5) 3.532 ? . 3_666
H(34) C(82) 3.307 ? . 3_666
H(34) C(83) 2.502 ? . 3_666
H(34) C(84) 2.306 ? . 3_666
H(34) C(85) 3.269 ? . 3_666
H(34) H(33) 2.733 ? . 3_666
H(35) O(4) 3.588 ? . 3_666
H(35) O(5) 3.429 ? . 3_666
H(35) O(6) 3.349 ? . 3_666
H(35) C(10) 3.551 ? . 2_555
H(35) C(10) 3.532 ? . 4_455
H(35) C(11) 3.191 ? . 4_455
H(35) C(12) 3.255 ? . 4_455
H(35) C(83) 2.820 ? . 3_666
H(35) C(84) 3.016 ? . 3_666
H(35) C(85) 3.481 ? . 3_666
H(35) H(6) 2.784 ? . 4_455
H(35) H(10) 2.780 ? . 2_555
H(35) H(11) 3.364 ? . 2_555
H(35) H(11) 3.444 ? . 4_455
H(35) H(12) 3.529 ? . 4_455
H(36) C(8) 3.468 ? . 4_455
H(36) C(9) 3.096 ? . 4_455
H(36) C(10) 3.370 ? . 4_455
H(36) H(6) 3.019 ? . 4_455
H(36) H(9) 3.199 ? . 4_455
H(36) H(11) 3.278 ? . 2_555
H(38A) O(4) 3.450 ? . .
H(38A) C(64) 3.335 ? . 2_555
H(38A) C(65) 3.002 ? . 2_555
H(39) C(53) 3.582 ? . 2_555
H(39) C(64) 3.586 ? . 2_555
H(39) C(65) 3.330 ? . 2_555
H(39) C(72) 3.267 ? . 2_555
H(39) C(76) 3.516 ? . 2_555
H(40A) C(15) 3.380 ? . 2_655
H(40A) C(59) 3.424 ? . 2_555
H(40A) C(64) 3.473 ? . 2_555
H(40A) H(15) 2.700 ? . 2_655
H(40A) H(16) 3.326 ? . 2_655
H(40A) H(45A) 3.467 ? . 3_665
H(40B) C(45) 3.218 ? . 3_665
H(40B) C(70) 3.563 ? . 2_555
H(40B) C(71) 3.500 ? . 2_555
H(40B) H(15) 3.354 ? . 2_655
H(40B) H(16) 3.549 ? . 2_655
H(40B) H(41) 3.290 ? . 3_665
H(40B) H(45A) 2.441 ? . 3_665
H(40B) H(45B) 3.302 ? . 3_665
H(41) O(3) 3.039 ? . 4_554
H(41) C(70) 3.039 ? . 4_554
H(41) C(71) 3.066 ? . 4_554
H(41) H(16) 2.852 ? . 2_655
H(41) H(40B) 3.290 ? . 3_665
H(41) H(45A) 3.040 ? . 3_665
H(42A) H(27) 3.441 ? . 4_554
H(42B) O(4) 3.376 ? . .
H(42B) O(5) 3.410 ? . .
H(42B) O(7) 3.263 ? . .
H(42B) C(78) 3.089 ? . .
H(42B) C(79) 3.361 ? . .
H(42B) C(80) 3.580 ? . .
H(42B) C(81) 3.041 ? . .
H(42B) C(82) 3.551 ? . .
H(42B) C(85) 3.248 ? . .
H(43A) C(69) 3.274 ? . 4_454
H(43A) H(69A) 3.398 ? . 4_454
H(43A) H(69B) 2.429 ? . 4_454
H(43B) H(27) 3.429 ? . 4_554
H(43B) H(28) 3.210 ? . 4_554
H(43B) H(68A) 3.563 ? . 4_454
H(43B) H(69B) 3.360 ? . 4_454
H(44) C(16) 3.204 ? . 4_454
H(44) C(68) 3.115 ? . 4_454
H(44) C(69) 2.978 ? . 4_454
H(44) H(16) 2.891 ? . 4_454
H(44) H(28) 2.718 ? . 4_554
H(44) H(68A) 3.258 ? . 4_454
H(44) H(68B) 2.691 ? . 4_454
H(44) H(69A) 2.623 ? . 4_454
H(44) H(69B) 2.823 ? . 4_454
H(45A) C(16) 3.390 ? . 4_454
H(45A) C(40) 3.220 ? . 3_665
H(45A) C(41) 3.501 ? . 3_665
H(45A) H(15) 3.445 ? . 4_454
H(45A) H(16) 2.644 ? . 4_454
H(45A) H(28) 3.453 ? . 4_554
H(45A) H(40A) 3.467 ? . 3_665
H(45A) H(40B) 2.441 ? . 3_665
H(45A) H(41) 3.040 ? . 3_665
H(45A) H(45A) 3.273 ? . 3_665
H(45B) C(27) 3.040 ? . 4_554
H(45B) C(28) 3.120 ? . 4_554
H(45B) C(70) 3.518 ? . 4_554
H(45B) C(71) 3.198 ? . 4_554
H(45B) H(27) 2.417 ? . 4_554
H(45B) H(28) 2.578 ? . 4_554
H(45B) H(40B) 3.302 ? . 3_665
H(46A) O(2) 2.695 ? . 2_555
H(46A) O(3) 2.987 ? . 2_555
H(46A) C(16) 3.518 ? . 4_454
H(46A) C(70) 3.195 ? . 2_555
H(46A) C(71) 3.482 ? . 2_555
H(46A) C(72) 3.493 ? . 2_555
H(46A) C(73) 3.117 ? . 2_555
H(46A) C(74) 3.542 ? . 2_555
H(46A) C(75) 2.983 ? . 2_555
H(46A) H(16) 2.768 ? . 4_454
H(46A) H(17) 3.521 ? . 4_454
H(46B) C(69) 3.569 ? . 4_454
H(46B) C(73) 3.581 ? . 2_555
H(46B) H(69A) 2.991 ? . 4_454
H(46B) H(69B) 3.208 ? . 4_454
H(66A) C(5) 3.508 ? . 4_455
H(66A) C(31) 3.527 ? . .
H(66A) C(32) 3.043 ? . .
H(66A) C(33) 3.533 ? . .
H(66A) C(62) 3.561 ? . 4_555
H(66A) H(5) 2.630 ? . 4_455
H(66A) H(26) 3.426 ? . .
H(66A) H(32) 2.904 ? . .
H(66B) Ni(1) 3.452 ? . .
H(66B) Ni(2) 3.098 ? . .
H(66B) S(2) 2.938 ? . .
H(66B) C(77) 3.288 ? . .
H(66B) H(5) 3.482 ? . 4_455
H(66B) H(18) 3.554 ? . .
H(66B) H(26) 3.284 ? . .
H(67A) S(1) 3.557 ? . .
H(67A) O(7) 3.328 ? . .
H(67A) C(82) 2.999 ? . .
H(67A) H(32) 3.372 ? . .
H(67B) Ni(1) 2.929 ? . .
H(67B) S(1) 3.194 ? . .
H(67B) C(13) 3.395 ? . .
H(67B) C(18) 3.380 ? . .
H(67B) H(2) 3.298 ? . .
H(67B) H(18) 3.384 ? . .
H(68A) C(28) 3.543 ? . 1_655
H(68A) C(50) 3.590 ? . 4_555
H(68A) C(56) 3.487 ? . 4_555
H(68A) H(8) 3.527 ? . 4_555
H(68A) H(9) 3.172 ? . 4_555
H(68A) H(28) 3.029 ? . 1_655
H(68A) H(29) 3.368 ? . 1_655
H(68A) H(43B) 3.563 ? . 4_555
H(68A) H(44) 3.258 ? . 4_555
H(68B) C(13) 3.589 ? . .
H(68B) C(14) 3.591 ? . .
H(68B) C(15) 3.469 ? . .
H(68B) C(16) 3.361 ? . .
H(68B) C(17) 3.324 ? . .
H(68B) C(18) 3.422 ? . .
H(68B) C(28) 3.333 ? . 1_655
H(68B) C(29) 3.481 ? . 1_655
H(68B) H(28) 2.645 ? . 1_655
H(68B) H(29) 2.945 ? . 1_655
H(68B) H(44) 2.691 ? . 4_555
H(69A) C(17) 3.239 ? . .
H(69A) C(44) 3.359 ? . 4_555
H(69A) C(46) 3.511 ? . 4_555
H(69A) C(74) 3.529 ? . .
H(69A) H(17) 3.039 ? . .
H(69A) H(23) 2.957 ? . 4_555
H(69A) H(43A) 3.398 ? . 4_555
H(69A) H(44) 2.623 ? . 4_555
H(69A) H(46B) 2.991 ? . 4_555
H(69B) C(23) 3.514 ? . 4_555
H(69B) C(24) 3.466 ? . 4_555
H(69B) C(43) 3.139 ? . 4_555
H(69B) C(44) 3.336 ? . 4_555
H(69B) C(50) 3.382 ? . 4_555
H(69B) C(51) 3.337 ? . 4_555
H(69B) H(4) 3.475 ? . 4_455
H(69B) H(23) 3.022 ? . 4_555
H(69B) H(24) 2.912 ? . 4_555
H(69B) H(43A) 2.429 ? . 4_555
H(69B) H(43B) 3.360 ? . 4_555
H(69B) H(44) 2.823 ? . 4_555
H(69B) H(46B) 3.208 ? . 4_555

loop_
_geom_torsion_atom_site_label_1
_geom_torsion_atom_site_label_2
_geom_torsion_atom_site_label_3
_geom_torsion_atom_site_label_4
_geom_torsion
_geom_torsion_publ_flag
_geom_torsion_site_symmetry_1
_geom_torsion_site_symmetry_2
_geom_torsion_site_symmetry_3
_geom_torsion_site_symmetry_4
Ni(2) Ni(1) S(1) C(37) -105.20(8) ? . . . .
S(1) Ni(1) Ni(2) S(2) -168.87(2) ? . . . .
Ni(2) Ni(1) S(2) C(47) 108.50(7) ? . . . .
S(2) Ni(1) Ni(2) S(1) 168.87(2) ? . . . .
S(1) Ni(1) S(2) Ni(2) 10.26(2) ? . . . .
S(1) Ni(1) S(2) C(47) 118.76(7) ? . . . .
S(2) Ni(1) S(1) Ni(2) -10.22(2) ? . . . .
S(2) Ni(1) S(1) C(37) -115.42(8) ? . . . .
S(1) Ni(1) P(1) C(1) -12.47(8) ? . . . .
S(1) Ni(1) P(1) C(7) -132.57(7) ? . . . .
S(1) Ni(1) P(1) C(13) 108.32(7) ? . . . .
P(1) Ni(1) S(1) Ni(2) -176.24(2) ? . . . .
P(1) Ni(1) S(1) C(37) 78.56(8) ? . . . .
S(2) Ni(1) P(1) C(1) -177.71(7) ? . . . .
S(2) Ni(1) P(1) C(7) 62.19(8) ? . . . .
S(2) Ni(1) P(1) C(13) -56.92(8) ? . . . .
P(1) Ni(1) S(2) Ni(2) 177.04(2) ? . . . .
P(1) Ni(1) S(2) C(47) -74.45(8) ? . . . .
Ni(1) Ni(2) S(1) C(37) 112.57(8) ? . . . .
Ni(1) Ni(2) S(2) C(47) -108.88(8) ? . . . .
S(1) Ni(2) S(2) Ni(1) -10.27(2) ? . . . .
S(1) Ni(2) S(2) C(47) -119.15(8) ? . . . .
S(2) Ni(2) S(1) Ni(1) 10.30(2) ? . . . .
S(2) Ni(2) S(1) C(37) 122.87(7) ? . . . .
S(1) Ni(2) P(2) C(19) 70.03(7) ? . . . .
S(1) Ni(2) P(2) C(25) -169.89(7) ? . . . .
S(1) Ni(2) P(2) C(31) -49.73(8) ? . . . .
P(2) Ni(2) S(1) Ni(1) 178.87(2) ? . . . .
P(2) Ni(2) S(1) C(37) -68.56(8) ? . . . .
S(2) Ni(2) P(2) C(19) -122.49(7) ? . . . .
S(2) Ni(2) P(2) C(25) -2.41(8) ? . . . .
S(2) Ni(2) P(2) C(31) 117.76(8) ? . . . .
P(2) Ni(2) S(2) Ni(1) -178.56(2) ? . . . .
P(2) Ni(2) S(2) C(47) 72.56(9) ? . . . .
Ni(1) S(1) C(37) C(38) 141.54(12) ? . . . .
Ni(1) S(1) C(37) C(42) -100.72(15) ? . . . .
Ni(1) S(1) C(37) C(43) 20.63(19) ? . . . .
Ni(2) S(1) C(37) C(38) 67.46(15) ? . . . .
Ni(2) S(1) C(37) C(42) -174.80(13) ? . . . .
Ni(2) S(1) C(37) C(43) -53.46(17) ? . . . .
Ni(1) S(2) C(47) C(48) 95.4(3) ? . . . .
Ni(1) S(2) C(47) C(49) 67.8(3) ? . . . .
Ni(1) S(2) C(47) C(50) -21.0(2) ? . . . .
Ni(1) S(2) C(47) C(51) -57.2(3) ? . . . .
Ni(1) S(2) C(47) C(52) -140.7(3) ? . . . .
Ni(1) S(2) C(47) C(53) -176.1(2) ? . . . .
Ni(2) S(2) C(47) C(48) 169.5(3) ? . . . .
Ni(2) S(2) C(47) C(49) 141.9(3) ? . . . .
Ni(2) S(2) C(47) C(50) 53.1(2) ? . . . .
Ni(2) S(2) C(47) C(51) 16.9(3) ? . . . .
Ni(2) S(2) C(47) C(52) -66.6(3) ? . . . .
Ni(2) S(2) C(47) C(53) -102.0(2) ? . . . .
Ni(1) P(1) C(1) C(2) 37.36(19) ? . . . .
Ni(1) P(1) C(1) C(6) -146.30(16) ? . . . .
Ni(1) P(1) C(7) C(8) 63.0(2) ? . . . .
Ni(1) P(1) C(7) C(12) -111.58(19) ? . . . .
Ni(1) P(1) C(13) C(14) -136.39(19) ? . . . .
Ni(1) P(1) C(13) C(18) 39.44(19) ? . . . .
C(1) P(1) C(7) C(8) -66.6(2) ? . . . .
C(1) P(1) C(7) C(12) 118.8(2) ? . . . .
C(7) P(1) C(1) C(2) 162.37(17) ? . . . .
C(7) P(1) C(1) C(6) -21.3(2) ? . . . .
C(1) P(1) C(13) C(14) -6.2(2) ? . . . .
C(1) P(1) C(13) C(18) 169.62(18) ? . . . .
C(13) P(1) C(1) C(2) -88.97(18) ? . . . .
C(13) P(1) C(1) C(6) 87.36(19) ? . . . .
C(7) P(1) C(13) C(14) 100.4(2) ? . . . .
C(7) P(1) C(13) C(18) -83.78(19) ? . . . .
C(13) P(1) C(7) C(8) -173.03(18) ? . . . .
C(13) P(1) C(7) C(12) 12.4(2) ? . . . .
Ni(2) P(2) C(19) C(20) -132.12(18) ? . . . .
Ni(2) P(2) C(19) C(24) 45.5(2) ? . . . .
Ni(2) P(2) C(25) C(26) 64.4(2) ? . . . .
Ni(2) P(2) C(25) C(30) -112.3(2) ? . . . .
Ni(2) P(2) C(31) C(32) 25.00(19) ? . . . .
Ni(2) P(2) C(31) C(36) -156.73(16) ? . . . .
C(19) P(2) C(25) C(26) -169.69(18) ? . . . .
C(19) P(2) C(25) C(30) 13.6(2) ? . . . .
C(25) P(2) C(19) C(20) 100.3(2) ? . . . .
C(25) P(2) C(19) C(24) -82.08(19) ? . . . .
C(19) P(2) C(31) C(32) -100.33(18) ? . . . .
C(19) P(2) C(31) C(36) 77.9(2) ? . . . .
C(31) P(2) C(19) C(20) -6.3(2) ? . . . .
C(31) P(2) C(19) C(24) 171.31(18) ? . . . .
C(25) P(2) C(31) C(32) 152.75(17) ? . . . .
C(25) P(2) C(31) C(36) -29.0(2) ? . . . .
C(31) P(2) C(25) C(26) -62.1(2) ? . . . .
C(31) P(2) C(25) C(30) 121.2(2) ? . . . .
C(66) O(1) C(69) C(68) 17.3(4) ? . . . .
C(69) O(1) C(66) C(67) -13.6(5) ? . . . .
O(3) O(2) C(70) C(76) 162.7(15) ? . . . .
O(3) O(2) C(70) C(77) 139.7(13) ? . . . .
C(70) O(2) O(3) C(71) -1.0(8) ? . . . .
C(70) O(2) O(3) C(75) -58(2) ? . . . .
O(3) O(2) C(73) C(72) -30.5(12) ? . . . .
O(3) O(2) C(73) C(74) -9.0(15) ? . . . .
O(3) O(2) C(73) C(75) 106(3) ? . . . .
C(73) O(2) O(3) C(70) 30.7(16) ? . . . .
C(73) O(2) O(3) C(71) 29.7(15) ? . . . .
C(73) O(2) O(3) C(75) -27.1(16) ? . . . .
O(3) O(2) C(75) C(73) -92(3) ? . . . .
O(3) O(2) C(75) C(74) -51(2) ? . . . .
C(75) O(2) O(3) C(70) 58(2) ? . . . .
C(75) O(2) O(3) C(71) 57(2) ? . . . .
C(70) O(2) C(73) C(72) -14.7(8) ? . . . .
C(70) O(2) C(73) C(74) 6.8(12) ? . . . .
C(70) O(2) C(73) C(75) 122(3) ? . . . .
C(73) O(2) C(70) O(3) -156.5(12) ? . . . .
C(73) O(2) C(70) C(76) 6.2(9) ? . . . .
C(73) O(2) C(70) C(77) -16.8(7) ? . . . .
C(70) O(2) C(75) O(3) 28.3(11) ? . . . .
C(70) O(2) C(75) C(73) -64(3) ? . . . .
C(70) O(2) C(75) C(74) -23.0(19) ? . . . .
C(75) O(2) C(70) O(3) -137.9(18) ? . . . .
C(75) O(2) C(70) C(76) 24.8(15) ? . . . .
C(75) O(2) C(70) C(77) 1.8(14) ? . . . .
C(73) O(2) C(75) O(3) 92(3) ? . . . .
C(73) O(2) C(75) C(74) 41(2) ? . . . .
C(75) O(2) C(73) C(72) -136(3) ? . . . .
C(75) O(2) C(73) C(74) -115(3) ? . . . .
O(2) O(3) C(70) C(71) -172(6) ? . . . .
O(2) O(3) C(70) C(76) -22.6(19) ? . . . .
O(2) O(3) C(70) C(77) -47.5(15) ? . . . .
O(2) O(3) C(71) C(70) 8(7) ? . . . .
O(2) O(3) C(71) C(76) -17.3(15) ? . . . .
O(2) O(3) C(71) C(77) -40.9(13) ? . . . .
O(2) O(3) C(75) C(73) 121(2) ? . . . .
O(2) O(3) C(75) C(74) 138(2) ? . . . .
C(70) O(3) C(71) C(76) -26(6) ? . . . .
C(70) O(3) C(71) C(77) -49(6) ? . . . .
C(71) O(3) C(70) O(2) 172(6) ? . . . .
C(71) O(3) C(70) C(76) 150(7) ? . . . .
C(71) O(3) C(70) C(77) 125(7) ? . . . .
C(70) O(3) C(75) O(2) -130(2) ? . . . .
C(70) O(3) C(75) C(73) -8(2) ? . . . .
C(70) O(3) C(75) C(74) 8.4(12) ? . . . .
C(75) O(3) C(70) O(2) 17.0(7) ? . . . .
C(75) O(3) C(70) C(71) -155(6) ? . . . .
C(75) O(3) C(70) C(76) -5.6(17) ? . . . .
C(75) O(3) C(70) C(77) -30.5(13) ? . . . .
C(71) O(3) C(75) O(2) -132.4(19) ? . . . .
C(71) O(3) C(75) C(73) -11(2) ? . . . .
C(71) O(3) C(75) C(74) 5.6(12) ? . . . .
C(75) O(3) C(71) C(70) 26(7) ? . . . .
C(75) O(3) C(71) C(76) 0.2(11) ? . . . .
C(75) O(3) C(71) C(77) -23.3(10) ? . . . .
O(5) O(4) C(82) O(7) -31.3(10) ? . . . .
O(5) O(4) C(82) C(83) 47.4(11) ? . . . .
O(5) O(4) C(82) C(84) 66(2) ? . . . .
C(82) O(4) O(5) O(6) -31(2) ? . . . .
C(82) O(4) O(5) C(78) 49(2) ? . . . .
C(82) O(4) O(5) C(79) 17(2) ? . . . .
C(82) O(4) O(5) C(83) -62.8(12) ? . . . .
C(82) O(4) O(5) C(84) -67.5(18) ? . . . .
C(82) O(4) O(5) C(85) 162(2) ? . . . .
O(5) O(4) C(83) O(6) -24(2) ? . . . .
O(5) O(4) C(83) C(82) -106.0(13) ? . . . .
O(5) O(4) C(83) C(84) 165(5) ? . . . .
O(5) O(4) C(83) C(85) 14.3(11) ? . . . .
C(83) O(4) O(5) O(6) 32(2) ? . . . .
C(83) O(4) O(5) C(78) 112(2) ? . . . .
C(83) O(4) O(5) C(79) 80(2) ? . . . .
C(83) O(4) O(5) C(84) -4.8(19) ? . . . .
C(83) O(4) O(5) C(85) -135(3) ? . . . .
O(5) O(4) C(84) C(82) -96.5(13) ? . . . .
O(5) O(4) C(84) C(83) -13(4) ? . . . .
O(5) O(4) C(84) C(85) 14.1(10) ? . . . .
C(84) O(4) O(5) O(6) 37(3) ? . . . .
C(84) O(4) O(5) C(78) 117(2) ? . . . .
C(84) O(4) O(5) C(79) 85(2) ? . . . .
C(84) O(4) O(5) C(83) 4.8(19) ? . . . .
C(84) O(4) O(5) C(85) -130(3) ? . . . .
O(5) O(4) C(85) O(6) -8(2) ? . . . .
O(5) O(4) C(85) C(78) 37(2) ? . . . .
O(5) O(4) C(85) C(79) 22(2) ? . . . .
O(5) O(4) C(85) C(83) -37(2) ? . . . .
O(5) O(4) C(85) C(84) -46(3) ? . . . .
C(85) O(4) O(5) O(6) 167(4) ? . . . .
C(85) O(4) O(5) C(78) -113(3) ? . . . .
C(85) O(4) O(5) C(79) -145(4) ? . . . .
C(85) O(4) O(5) C(83) 135(3) ? . . . .
C(85) O(4) O(5) C(84) 130(3) ? . . . .
C(82) O(4) C(83) O(5) 106.0(13) ? . . . .
C(82) O(4) C(83) O(6) 82(2) ? . . . .
C(82) O(4) C(83) C(84) -89(5) ? . . . .
C(82) O(4) C(83) C(85) 120.2(8) ? . . . .
C(83) O(4) C(82) O(7) -78.7(11) ? . . . .
C(83) O(4) C(82) C(84) 18(2) ? . . . .
C(82) O(4) C(84) O(5) 96.5(13) ? . . . .
C(82) O(4) C(84) C(83) 84(5) ? . . . .
C(82) O(4) C(84) C(85) 110.5(10) ? . . . .
C(84) O(4) C(82) O(7) -97(2) ? . . . .
C(84) O(4) C(82) C(83) -18(2) ? . . . .
C(82) O(4) C(85) O(5) -18(2) ? . . . .
C(82) O(4) C(85) O(6) -26.1(14) ? . . . .
C(82) O(4) C(85) C(78) 18.3(10) ? . . . .
C(82) O(4) C(85) C(79) 3.6(13) ? . . . .
C(82) O(4) C(85) C(83) -55.4(9) ? . . . .
C(82) O(4) C(85) C(84) -63.8(17) ? . . . .
C(85) O(4) C(82) O(7) -25.7(10) ? . . . .
C(85) O(4) C(82) C(83) 53.0(9) ? . . . .
C(85) O(4) C(82) C(84) 71(2) ? . . . .
C(83) O(4) C(84) O(5) 13(4) ? . . . .
C(83) O(4) C(84) C(82) -84(5) ? . . . .
C(83) O(4) C(84) C(85) 27(5) ? . . . .
C(84) O(4) C(83) O(5) -165(5) ? . . . .
C(84) O(4) C(83) O(6) 171(6) ? . . . .
C(84) O(4) C(83) C(82) 89(5) ? . . . .
C(84) O(4) C(83) C(85) -151(5) ? . . . .
C(83) O(4) C(85) O(5) 37(2) ? . . . .
C(83) O(4) C(85) O(6) 29.3(15) ? . . . .
C(83) O(4) C(85) C(78) 73.7(11) ? . . . .
C(83) O(4) C(85) C(79) 59.0(14) ? . . . .
C(83) O(4) C(85) C(84) -8.4(17) ? . . . .
C(85) O(4) C(83) O(5) -14.3(11) ? . . . .
C(85) O(4) C(83) O(6) -38.6(19) ? . . . .
C(85) O(4) C(83) C(82) -120.2(8) ? . . . .
C(85) O(4) C(83) C(84) 151(5) ? . . . .
C(84) O(4) C(85) O(5) 46(3) ? . . . .
C(84) O(4) C(85) O(6) 38(2) ? . . . .
C(84) O(4) C(85) C(78) 82.1(19) ? . . . .
C(84) O(4) C(85) C(79) 67(2) ? . . . .
C(84) O(4) C(85) C(83) 8.4(17) ? . . . .
C(85) O(4) C(84) O(5) -14.1(10) ? . . . .
C(85) O(4) C(84) C(82) -110.5(10) ? . . . .
C(85) O(4) C(84) C(83) -27(5) ? . . . .
O(4) O(5) O(6) C(78) 121(2) ? . . . .
O(4) O(5) O(6) C(79) 93(3) ? . . . .
O(4) O(5) O(6) C(80) 72(3) ? . . . .
O(4) O(5) O(6) C(81) 94(2) ? . . . .
O(4) O(5) O(6) C(83) -19.3(15) ? . . . .
O(4) O(5) O(6) C(85) -36(12) ? . . . .
O(4) O(5) C(78) O(6) -109(3) ? . . . .
O(4) O(5) C(78) C(79) -72(3) ? . . . .
O(4) O(5) C(78) C(80) -62(2) ? . . . .
O(4) O(5) C(78) C(81) -41(4) ? . . . .
O(4) O(5) C(78) C(85) 62(3) ? . . . .
O(4) O(5) C(79) O(6) -109(3) ? . . . .
O(4) O(5) C(79) O(7) -1(2) ? . . . .
O(4) O(5) C(79) C(78) 125(2) ? . . . .
O(4) O(5) C(79) C(80) -27(6) ? . . . .
O(4) O(5) C(79) C(81) 72(7) ? . . . .
O(4) O(5) C(79) C(85) 48(5) ? . . . .
O(4) O(5) C(83) O(6) 152(2) ? . . . .
O(4) O(5) C(83) C(82) 66.9(10) ? . . . .
O(4) O(5) C(83) C(84) -7(2) ? . . . .
O(4) O(5) C(83) C(85) -32(2) ? . . . .
O(4) O(5) C(84) C(82) 82.5(18) ? . . . .
O(4) O(5) C(84) C(83) 169(4) ? . . . .
O(4) O(5) C(84) C(85) -39(2) ? . . . .
O(4) O(5) C(85) O(6) 43(14) ? . . . .
O(4) O(5) C(85) C(78) -108(3) ? . . . .
O(4) O(5) C(85) C(79) -68(6) ? . . . .
O(4) O(5) C(85) C(83) 26.7(18) ? . . . .
O(4) O(5) C(85) C(84) 19.7(12) ? . . . .
O(6) O(5) C(78) C(79) 38(3) ? . . . .
O(6) O(5) C(78) C(80) 47(2) ? . . . .
O(6) O(5) C(78) C(81) 69(3) ? . . . .
O(6) O(5) C(78) C(85) 171(5) ? . . . .
C(78) O(5) O(6) C(79) -27(2) ? . . . .
C(78) O(5) O(6) C(80) -49(2) ? . . . .
C(78) O(5) O(6) C(81) -26.8(18) ? . . . .
C(78) O(5) O(6) C(83) -140(2) ? . . . .
C(78) O(5) O(6) C(85) -156(14) ? . . . .
O(6) O(5) C(79) O(7) 108(4) ? . . . .
O(6) O(5) C(79) C(78) -126(4) ? . . . .
O(6) O(5) C(79) C(80) 82(6) ? . . . .
O(6) O(5) C(79) C(81) -178(6) ? . . . .
O(6) O(5) C(79) C(85) 157(6) ? . . . .
C(79) O(5) O(6) C(78) 27(2) ? . . . .
C(79) O(5) O(6) C(80) -21(2) ? . . . .
C(79) O(5) O(6) C(81) 1(2) ? . . . .
C(79) O(5) O(6) C(83) -113(3) ? . . . .
C(79) O(5) O(6) C(85) -129(13) ? . . . .
O(6) O(5) C(83) O(4) -152(2) ? . . . .
O(6) O(5) C(83) C(82) -86(2) ? . . . .
O(6) O(5) C(83) C(84) -160(3) ? . . . .
O(6) O(5) C(83) C(85) 175(3) ? . . . .
C(83) O(5) O(6) C(78) 140(2) ? . . . .
C(83) O(5) O(6) C(79) 113(3) ? . . . .
C(83) O(5) O(6) C(80) 91(2) ? . . . .
C(83) O(5) O(6) C(81) 113(2) ? . . . .
C(83) O(5) O(6) C(85) -16(12) ? . . . .
O(6) O(5) C(84) O(4) -148(2) ? . . . .
O(6) O(5) C(84) C(82) -66(2) ? . . . .
O(6) O(5) C(84) C(83) 21(3) ? . . . .
O(6) O(5) C(84) C(85) 173(3) ? . . . .
C(84) O(5) O(6) C(78) 135(2) ? . . . .
C(84) O(5) O(6) C(79) 107(3) ? . . . .
C(84) O(5) O(6) C(80) 86(2) ? . . . .
C(84) O(5) O(6) C(81) 108(2) ? . . . .
C(84) O(5) O(6) C(83) -5.3(9) ? . . . .
C(84) O(5) O(6) C(85) -22(12) ? . . . .
O(6) O(5) C(85) O(4) -43(14) ? . . . .
O(6) O(5) C(85) C(78) -152(16) ? . . . .
O(6) O(5) C(85) C(79) -111(16) ? . . . .
O(6) O(5) C(85) C(83) -17(13) ? . . . .
O(6) O(5) C(85) C(84) -24(13) ? . . . .
C(85) O(5) O(6) C(78) 156(14) ? . . . .
C(85) O(5) O(6) C(79) 129(13) ? . . . .
C(85) O(5) O(6) C(80) 108(13) ? . . . .
C(85) O(5) O(6) C(81) 129(13) ? . . . .
C(85) O(5) O(6) C(83) 16(12) ? . . . .
C(78) O(5) C(79) O(6) 126(4) ? . . . .
C(78) O(5) C(79) O(7) -127(3) ? . . . .
C(78) O(5) C(79) C(80) -152(7) ? . . . .
C(78) O(5) C(79) C(81) -53(6) ? . . . .
C(78) O(5) C(79) C(85) -77(6) ? . . . .
C(79) O(5) C(78) O(6) -38(3) ? . . . .
C(79) O(5) C(78) C(80) 10(2) ? . . . .
C(79) O(5) C(78) C(81) 31(4) ? . . . .
C(79) O(5) C(78) C(85) 134(5) ? . . . .
C(78) O(5) C(83) O(4) -101(2) ? . . . .
C(78) O(5) C(83) O(6) 51(2) ? . . . .
C(78) O(5) C(83) C(82) -35(3) ? . . . .
C(78) O(5) C(83) C(84) -109(4) ? . . . .
C(78) O(5) C(83) C(85) -134(4) ? . . . .
C(83) O(5) C(78) O(6) -59(3) ? . . . .
C(83) O(5) C(78) C(79) -21(3) ? . . . .
C(83) O(5) C(78) C(80) -11(3) ? . . . .
C(83) O(5) C(78) C(81) 10(4) ? . . . .
C(83) O(5) C(78) C(85) 112(5) ? . . . .
C(78) O(5) C(84) O(4) -83(3) ? . . . .
C(78) O(5) C(84) C(82) -0.8(19) ? . . . .
C(78) O(5) C(84) C(83) 85(4) ? . . . .
C(78) O(5) C(84) C(85) -122(4) ? . . . .
C(84) O(5) C(78) O(6) -79(3) ? . . . .
C(84) O(5) C(78) C(79) -42(3) ? . . . .
C(84) O(5) C(78) C(80) -32(3) ? . . . .
C(84) O(5) C(78) C(81) -11(4) ? . . . .
C(84) O(5) C(78) C(85) 92(5) ? . . . .
C(78) O(5) C(85) O(4) 108(3) ? . . . .
C(78) O(5) C(85) O(6) 152(16) ? . . . .
C(78) O(5) C(85) C(79) 41(4) ? . . . .
C(78) O(5) C(85) C(83) 135(4) ? . . . .
C(78) O(5) C(85) C(84) 128(3) ? . . . .
C(85) O(5) C(78) O(6) -171(5) ? . . . .
C(85) O(5) C(78) C(79) -134(5) ? . . . .
C(85) O(5) C(78) C(80) -124(4) ? . . . .
C(85) O(5) C(78) C(81) -103(4) ? . . . .
C(79) O(5) C(83) O(4) -112(2) ? . . . .
C(79) O(5) C(83) O(6) 40(2) ? . . . .
C(79) O(5) C(83) C(82) -45(2) ? . . . .
C(79) O(5) C(83) C(84) -120(3) ? . . . .
C(79) O(5) C(83) C(85) -145(3) ? . . . .
C(83) O(5) C(79) O(6) -70(3) ? . . . .
C(83) O(5) C(79) O(7) 37(2) ? . . . .
C(83) O(5) C(79) C(78) 164(2) ? . . . .
C(83) O(5) C(79) C(80) 12(6) ? . . . .
C(83) O(5) C(79) C(81) 111(7) ? . . . .
C(83) O(5) C(79) C(85) 87(6) ? . . . .
C(79) O(5) C(84) O(4) -104(2) ? . . . .
C(79) O(5) C(84) C(82) -22(2) ? . . . .
C(79) O(5) C(84) C(83) 64(3) ? . . . .
C(79) O(5) C(84) C(85) -143(3) ? . . . .
C(84) O(5) C(79) O(6) -84(3) ? . . . .
C(84) O(5) C(79) O(7) 23(2) ? . . . .
C(84) O(5) C(79) C(78) 150(2) ? . . . .
C(84) O(5) C(79) C(80) -2(4) ? . . . .
C(84) O(5) C(79) C(81) 97(7) ? . . . .
C(84) O(5) C(79) C(85) 73(6) ? . . . .
C(79) O(5) C(85) O(4) 68(6) ? . . . .
C(79) O(5) C(85) O(6) 111(16) ? . . . .
C(79) O(5) C(85) C(78) -41(4) ? . . . .
C(79) O(5) C(85) C(83) 94(6) ? . . . .
C(79) O(5) C(85) C(84) 87(6) ? . . . .
C(85) O(5) C(79) O(6) -157(6) ? . . . .
C(85) O(5) C(79) O(7) -49(7) ? . . . .
C(85) O(5) C(79) C(78) 77(6) ? . . . .
C(85) O(5) C(79) C(80) -75(9) ? . . . .
C(85) O(5) C(79) C(81) 24(11) ? . . . .
C(83) O(5) C(84) O(4) -169(4) ? . . . .
C(83) O(5) C(84) C(82) -86(3) ? . . . .
C(83) O(5) C(84) C(85) 153(4) ? . . . .
C(84) O(5) C(83) O(4) 7(2) ? . . . .
C(84) O(5) C(83) O(6) 160(3) ? . . . .
C(84) O(5) C(83) C(82) 74(3) ? . . . .
C(84) O(5) C(83) C(85) -25(4) ? . . . .
C(83) O(5) C(85) O(4) -26.7(18) ? . . . .
C(83) O(5) C(85) O(6) 17(13) ? . . . .
C(83) O(5) C(85) C(78) -135(4) ? . . . .
C(83) O(5) C(85) C(79) -94(6) ? . . . .
C(83) O(5) C(85) C(84) -7.0(11) ? . . . .
C(85) O(5) C(83) O(4) 32(2) ? . . . .
C(85) O(5) C(83) O(6) -175(3) ? . . . .
C(85) O(5) C(83) C(82) 99(2) ? . . . .
C(85) O(5) C(83) C(84) 25(4) ? . . . .
C(84) O(5) C(85) O(4) -19.7(12) ? . . . .
C(84) O(5) C(85) O(6) 24(13) ? . . . .
C(84) O(5) C(85) C(78) -128(3) ? . . . .
C(84) O(5) C(85) C(79) -87(6) ? . . . .
C(84) O(5) C(85) C(83) 7.0(11) ? . . . .
C(85) O(5) C(84) O(4) 39(2) ? . . . .
C(85) O(5) C(84) C(82) 121(2) ? . . . .
C(85) O(5) C(84) C(83) -153(4) ? . . . .
O(5) O(6) C(78) C(79) -110(5) ? . . . .
O(5) O(6) C(78) C(80) -125(2) ? . . . .
O(5) O(6) C(78) C(81) -134(2) ? . . . .
O(5) O(6) C(78) C(85) -2.6(16) ? . . . .
O(5) O(6) C(79) O(7) -107(3) ? . . . .
O(5) O(6) C(79) C(78) 56(4) ? . . . .
O(5) O(6) C(79) C(80) -145(3) ? . . . .
O(5) O(6) C(79) C(81) 178(7) ? . . . .
O(5) O(6) C(79) C(85) -4.5(14) ? . . . .
O(5) O(6) C(80) O(7) -54(3) ? . . . .
O(5) O(6) C(80) C(78) 42.1(19) ? . . . .
O(5) O(6) C(80) C(79) 32(3) ? . . . .
O(5) O(6) C(80) C(81) 54(4) ? . . . .
O(5) O(6) C(81) O(7) -89(2) ? . . . .
O(5) O(6) C(81) C(78) 36(2) ? . . . .
O(5) O(6) C(81) C(79) -2(6) ? . . . .
O(5) O(6) C(81) C(80) -126(4) ? . . . .
O(5) O(6) C(83) O(4) 37(2) ? . . . .
O(5) O(6) C(83) C(82) 104(2) ? . . . .
O(5) O(6) C(83) C(84) 46(7) ? . . . .
O(5) O(6) C(83) C(85) -2.2(17) ? . . . .
O(5) O(6) C(85) O(4) 139(13) ? . . . .
O(5) O(6) C(85) C(78) 22(13) ? . . . .
O(5) O(6) C(85) C(79) 49(13) ? . . . .
O(5) O(6) C(85) C(83) 162(14) ? . . . .
O(5) O(6) C(85) C(84) 156(13) ? . . . .
C(78) O(6) C(79) O(5) -56(4) ? . . . .
C(78) O(6) C(79) O(7) -163(6) ? . . . .
C(78) O(6) C(79) C(80) 159(6) ? . . . .
C(78) O(6) C(79) C(81) 122(11) ? . . . .
C(78) O(6) C(79) C(85) -60(3) ? . . . .
C(79) O(6) C(78) O(5) 110(5) ? . . . .
C(79) O(6) C(78) C(80) -15(4) ? . . . .
C(79) O(6) C(78) C(81) -24(5) ? . . . .
C(79) O(6) C(78) C(85) 108(5) ? . . . .
C(78) O(6) C(80) O(7) -96(2) ? . . . .
C(78) O(6) C(80) C(79) -10(3) ? . . . .
C(78) O(6) C(80) C(81) 12(3) ? . . . .
C(80) O(6) C(78) O(5) 125(2) ? . . . .
C(80) O(6) C(78) C(79) 15(4) ? . . . .
C(80) O(6) C(78) C(81) -9(2) ? . . . .
C(80) O(6) C(78) C(85) 122.1(15) ? . . . .
C(78) O(6) C(81) O(7) -125(3) ? . . . .
C(78) O(6) C(81) C(79) -38(8) ? . . . .
C(78) O(6) C(81) C(80) -162(5) ? . . . .
C(81) O(6) C(78) O(5) 134(2) ? . . . .
C(81) O(6) C(78) C(79) 24(5) ? . . . .
C(81) O(6) C(78) C(80) 9(2) ? . . . .
C(81) O(6) C(78) C(85) 131(2) ? . . . .
C(78) O(6) C(83) O(4) 5(3) ? . . . .
C(78) O(6) C(83) O(5) -31.3(18) ? . . . .
C(78) O(6) C(83) C(82) 73(2) ? . . . .
C(78) O(6) C(83) C(84) 15(8) ? . . . .
C(78) O(6) C(83) C(85) -33.5(16) ? . . . .
C(83) O(6) C(78) O(5) 29.8(17) ? . . . .
C(83) O(6) C(78) C(79) -80(5) ? . . . .
C(83) O(6) C(78) C(80) -95(2) ? . . . .
C(83) O(6) C(78) C(81) -104(2) ? . . . .
C(83) O(6) C(78) C(85) 27.2(12) ? . . . .
C(78) O(6) C(85) O(4) 117.1(14) ? . . . .
C(78) O(6) C(85) O(5) -22(13) ? . . . .
C(78) O(6) C(85) C(79) 27(2) ? . . . .
C(78) O(6) C(85) C(83) 139.9(19) ? . . . .
C(78) O(6) C(85) C(84) 133.9(16) ? . . . .
C(85) O(6) C(78) O(5) 2.6(16) ? . . . .
C(85) O(6) C(78) C(79) -108(5) ? . . . .
C(85) O(6) C(78) C(80) -122.1(15) ? . . . .
C(85) O(6) C(78) C(81) -131(2) ? . . . .
C(79) O(6) C(80) O(7) -86(4) ? . . . .
C(79) O(6) C(80) C(78) 10(3) ? . . . .
C(79) O(6) C(80) C(81) 23(5) ? . . . .
C(80) O(6) C(79) O(5) 145(3) ? . . . .
C(80) O(6) C(79) O(7) 38(2) ? . . . .
C(80) O(6) C(79) C(78) -159(6) ? . . . .
C(80) O(6) C(79) C(81) -37(7) ? . . . .
C(80) O(6) C(79) C(85) 141(3) ? . . . .
C(79) O(6) C(81) O(7) -87(9) ? . . . .
C(79) O(6) C(81) C(78) 38(8) ? . . . .
C(79) O(6) C(81) C(80) -124(11) ? . . . .
C(81) O(6) C(79) O(5) -178(7) ? . . . .
C(81) O(6) C(79) O(7) 75(8) ? . . . .
C(81) O(6) C(79) C(78) -122(11) ? . . . .
C(81) O(6) C(79) C(80) 37(7) ? . . . .
C(81) O(6) C(79) C(85) 177(7) ? . . . .
C(79) O(6) C(83) O(4) -21(4) ? . . . .
C(79) O(6) C(83) O(5) -57(3) ? . . . .
C(79) O(6) C(83) C(82) 46(3) ? . . . .
C(79) O(6) C(83) C(84) -11(8) ? . . . .
C(79) O(6) C(83) C(85) -60(3) ? . . . .
C(83) O(6) C(79) O(5) 45.3(18) ? . . . .
C(83) O(6) C(79) O(7) -62(2) ? . . . .
C(83) O(6) C(79) C(78) 101(4) ? . . . .
C(83) O(6) C(79) C(80) -100(3) ? . . . .
C(83) O(6) C(79) C(81) -137(8) ? . . . .
C(83) O(6) C(79) C(85) 40.7(13) ? . . . .
C(79) O(6) C(85) O(4) 90(3) ? . . . .
C(79) O(6) C(85) O(5) -49(13) ? . . . .
C(79) O(6) C(85) C(78) -27(2) ? . . . .
C(79) O(6) C(85) C(83) 113(3) ? . . . .
C(79) O(6) C(85) C(84) 107(3) ? . . . .
C(85) O(6) C(79) O(5) 4.5(14) ? . . . .
C(85) O(6) C(79) O(7) -103(2) ? . . . .
C(85) O(6) C(79) C(78) 60(3) ? . . . .
C(85) O(6) C(79) C(80) -141(3) ? . . . .
C(85) O(6) C(79) C(81) -177(7) ? . . . .
C(80) O(6) C(81) O(7) 37(2) ? . . . .
C(80) O(6) C(81) C(78) 162(5) ? . . . .
C(80) O(6) C(81) C(79) 124(11) ? . . . .
C(81) O(6) C(80) O(7) -109(3) ? . . . .
C(81) O(6) C(80) C(78) -12(3) ? . . . .
C(81) O(6) C(80) C(79) -23(5) ? . . . .
C(80) O(6) C(83) O(4) -60(2) ? . . . .
C(80) O(6) C(83) O(5) -96(2) ? . . . .
C(80) O(6) C(83) C(82) 7(2) ? . . . .
C(80) O(6) C(83) C(84) -50(7) ? . . . .
C(80) O(6) C(83) C(85) -98.5(19) ? . . . .
C(83) O(6) C(80) O(7) -4(2) ? . . . .
C(83) O(6) C(80) C(78) 92.8(18) ? . . . .
C(83) O(6) C(80) C(79) 83(4) ? . . . .
C(83) O(6) C(80) C(81) 105(3) ? . . . .
C(80) O(6) C(85) O(4) 66(2) ? . . . .
C(80) O(6) C(85) O(5) -73(13) ? . . . .
C(80) O(6) C(85) C(78) -51.2(17) ? . . . .
C(80) O(6) C(85) C(79) -24(2) ? . . . .
C(80) O(6) C(85) C(83) 89(2) ? . . . .
C(80) O(6) C(85) C(84) 83(2) ? . . . .
C(85) O(6) C(80) O(7) -49(2) ? . . . .
C(85) O(6) C(80) C(78) 47.4(12) ? . . . .
C(85) O(6) C(80) C(79) 37(3) ? . . . .
C(85) O(6) C(80) C(81) 60(3) ? . . . .
C(81) O(6) C(83) O(4) -33(3) ? . . . .
C(81) O(6) C(83) O(5) -69(2) ? . . . .
C(81) O(6) C(83) C(82) 34(2) ? . . . .
C(81) O(6) C(83) C(84) -23(8) ? . . . .
C(81) O(6) C(83) C(85) -72(2) ? . . . .
C(83) O(6) C(81) O(7) -42(2) ? . . . .
C(83) O(6) C(81) C(78) 82(2) ? . . . .
C(83) O(6) C(81) C(79) 45(9) ? . . . .
C(83) O(6) C(81) C(80) -80(3) ? . . . .
C(81) O(6) C(85) O(4) 89(2) ? . . . .
C(81) O(6) C(85) O(5) -50(13) ? . . . .
C(81) O(6) C(85) C(78) -27.9(16) ? . . . .
C(81) O(6) C(85) C(79) -1(2) ? . . . .
C(81) O(6) C(85) C(83) 112(2) ? . . . .
C(81) O(6) C(85) C(84) 106(2) ? . . . .
C(85) O(6) C(81) O(7) -84.5(18) ? . . . .
C(85) O(6) C(81) C(78) 40.1(19) ? . . . .
C(85) O(6) C(81) C(79) 3(7) ? . . . .
C(85) O(6) C(81) C(80) -122(3) ? . . . .
C(83) O(6) C(85) O(4) -22.8(11) ? . . . .
C(83) O(6) C(85) O(5) -162(14) ? . . . .
C(83) O(6) C(85) C(78) -139.9(19) ? . . . .
C(83) O(6) C(85) C(79) -113(3) ? . . . .
C(83) O(6) C(85) C(84) -6.0(10) ? . . . .
C(85) O(6) C(83) O(4) 38.8(18) ? . . . .
C(85) O(6) C(83) O(5) 2.2(17) ? . . . .
C(85) O(6) C(83) C(82) 106.0(9) ? . . . .
C(85) O(6) C(83) C(84) 48(7) ? . . . .
C(79) O(7) C(80) O(6) 43(3) ? . . . .
C(79) O(7) C(80) C(78) -18(2) ? . . . .
C(79) O(7) C(80) C(81) -65(4) ? . . . .
C(80) O(7) C(79) O(5) -157(4) ? . . . .
C(80) O(7) C(79) O(6) -79(4) ? . . . .
C(80) O(7) C(79) C(78) 122(6) ? . . . .
C(80) O(7) C(79) C(81) 64(3) ? . . . .
C(80) O(7) C(79) C(85) -166(3) ? . . . .
C(79) O(7) C(81) O(6) 17(2) ? . . . .
C(79) O(7) C(81) C(78) -24(2) ? . . . .
C(79) O(7) C(81) C(80) 59(3) ? . . . .
C(81) O(7) C(79) O(5) 140(4) ? . . . .
C(81) O(7) C(79) O(6) -142(5) ? . . . .
C(81) O(7) C(79) C(78) 59(5) ? . . . .
C(81) O(7) C(79) C(80) -64(3) ? . . . .
C(81) O(7) C(79) C(85) 131(3) ? . . . .
C(79) O(7) C(82) O(4) 33.1(12) ? . . . .
C(79) O(7) C(82) C(83) -13.1(12) ? . . . .
C(79) O(7) C(82) C(84) -1.4(15) ? . . . .
C(82) O(7) C(79) O(5) -15(2) ? . . . .
C(82) O(7) C(79) O(6) 63(3) ? . . . .
C(82) O(7) C(79) C(78) -96(4) ? . . . .
C(82) O(7) C(79) C(80) 141(2) ? . . . .
C(82) O(7) C(79) C(81) -155(3) ? . . . .
C(82) O(7) C(79) C(85) -24.4(15) ? . . . .
C(80) O(7) C(81) O(6) -42(2) ? . . . .
C(80) O(7) C(81) C(78) -84(4) ? . . . .
C(80) O(7) C(81) C(79) -59(3) ? . . . .
C(81) O(7) C(80) O(6) 108(4) ? . . . .
C(81) O(7) C(80) C(78) 48(3) ? . . . .
C(81) O(7) C(80) C(79) 65(4) ? . . . .
C(80) O(7) C(82) O(4) 54.7(13) ? . . . .
C(80) O(7) C(82) C(83) 8.5(13) ? . . . .
C(80) O(7) C(82) C(84) 20.2(16) ? . . . .
C(82) O(7) C(80) O(6) -3(2) ? . . . .
C(82) O(7) C(80) C(78) -62.9(16) ? . . . .
C(82) O(7) C(80) C(79) -45(2) ? . . . .
C(82) O(7) C(80) C(81) -111(3) ? . . . .
C(81) O(7) C(82) O(4) 17(2) ? . . . .
C(81) O(7) C(82) C(83) -29(2) ? . . . .
C(81) O(7) C(82) C(84) -18(2) ? . . . .
C(82) O(7) C(81) O(6) 48(2) ? . . . .
C(82) O(7) C(81) C(78) 7(3) ? . . . .
C(82) O(7) C(81) C(79) 31(3) ? . . . .
C(82) O(7) C(81) C(80) 90(3) ? . . . .
P(1) C(1) C(2) C(3) 175.68(19) ? . . . .
P(1) C(1) C(6) C(5) -175.69(19) ? . . . .
C(2) C(1) C(6) C(5) 0.6(3) ? . . . .
C(6) C(1) C(2) C(3) -0.8(3) ? . . . .
C(1) C(2) C(3) C(4) 0.4(3) ? . . . .
C(2) C(3) C(4) C(5) 0.2(4) ? . . . .
C(3) C(4) C(5) C(6) -0.3(4) ? . . . .
C(4) C(5) C(6) C(1) -0.1(2) ? . . . .
P(1) C(7) C(8) C(9) -174.9(2) ? . . . .
P(1) C(7) C(12) C(11) 173.3(2) ? . . . .
C(8) C(7) C(12) C(11) -1.2(3) ? . . . .
C(12) C(7) C(8) C(9) -0.0(3) ? . . . .
C(7) C(8) C(9) C(10) 1.4(4) ? . . . .
C(8) C(9) C(10) C(11) -1.5(4) ? . . . .
C(9) C(10) C(11) C(12) 0.3(4) ? . . . .
C(10) C(11) C(12) C(7) 1.1(4) ? . . . .
P(1) C(13) C(14) C(15) 176.7(2) ? . . . .
P(1) C(13) C(18) C(17) -178.36(18) ? . . . .
C(14) C(13) C(18) C(17) -2.3(3) ? . . . .
C(18) C(13) C(14) C(15) 0.8(3) ? . . . .
C(13) C(14) C(15) C(16) 1.6(4) ? . . . .
C(14) C(15) C(16) C(17) -2.5(4) ? . . . .
C(15) C(16) C(17) C(18) 1.0(4) ? . . . .
C(16) C(17) C(18) C(13) 1.4(3) ? . . . .
P(2) C(19) C(20) C(21) 178.6(2) ? . . . .
P(2) C(19) C(24) C(23) -179.6(2) ? . . . .
C(20) C(19) C(24) C(23) -1.9(3) ? . . . .
C(24) C(19) C(20) C(21) 1.1(3) ? . . . .
C(19) C(20) C(21) C(22) 0.4(4) ? . . . .
C(20) C(21) C(22) C(23) -1.0(4) ? . . . .
C(21) C(22) C(23) C(24) 0.2(3) ? . . . .
C(22) C(23) C(24) C(19) 1.3(4) ? . . . .
P(2) C(25) C(26) C(27) -177.7(2) ? . . . .
P(2) C(25) C(30) C(29) 176.2(2) ? . . . .
C(26) C(25) C(30) C(29) -0.5(4) ? . . . .
C(30) C(25) C(26) C(27) -0.8(3) ? . . . .
C(25) C(26) C(27) C(28) 2.0(4) ? . . . .
C(26) C(27) C(28) C(29) -1.8(4) ? . . . .
C(27) C(28) C(29) C(30) 0.5(5) ? . . . .
C(28) C(29) C(30) C(25) 0.7(4) ? . . . .
P(2) C(31) C(32) C(33) 178.30(18) ? . . . .
P(2) C(31) C(36) C(35) -178.31(18) ? . . . .
C(32) C(31) C(36) C(35) -0.1(2) ? . . . .
C(36) C(31) C(32) C(33) -0.0(2) ? . . . .
C(31) C(32) C(33) C(34) 0.7(3) ? . . . .
C(32) C(33) C(34) C(35) -1.2(3) ? . . . .
C(33) C(34) C(35) C(36) 1.2(3) ? . . . .
C(34) C(35) C(36) C(31) -0.5(3) ? . . . .
S(1) C(37) C(38) C(39) 178.33(16) ? . . . .
S(1) C(37) C(42) C(41) -176.33(16) ? . . . .
S(1) C(37) C(43) C(44) 179.00(17) ? . . . .
C(38) C(37) C(42) C(41) -59.2(2) ? . . . .
C(42) C(37) C(38) C(39) 60.1(2) ? . . . .
C(38) C(37) C(43) C(44) 59.4(2) ? . . . .
C(43) C(37) C(38) C(39) -59.3(2) ? . . . .
C(42) C(37) C(43) C(44) -59.5(2) ? . . . .
C(43) C(37) C(42) C(41) 60.5(2) ? . . . .
C(37) C(38) C(39) C(40) -61.3(2) ? . . . .
C(37) C(38) C(39) C(46) 59.2(2) ? . . . .
C(38) C(39) C(40) C(41) 60.5(2) ? . . . .
C(38) C(39) C(46) C(44) -60.1(3) ? . . . .
C(40) C(39) C(46) C(44) 59.7(2) ? . . . .
C(46) C(39) C(40) C(41) -59.5(2) ? . . . .
C(39) C(40) C(41) C(42) -60.2(2) ? . . . .
C(39) C(40) C(41) C(45) 59.8(2) ? . . . .
C(40) C(41) C(42) C(37) 60.0(2) ? . . . .
C(40) C(41) C(45) C(44) -60.6(2) ? . . . .
C(42) C(41) C(45) C(44) 60.0(2) ? . . . .
C(45) C(41) C(42) C(37) -60.4(2) ? . . . .
C(37) C(43) C(44) C(45) 59.7(2) ? . . . .
C(37) C(43) C(44) C(46) -60.0(2) ? . . . .
C(43) C(44) C(45) C(41) -59.9(2) ? . . . .
C(43) C(44) C(46) C(39) 60.7(2) ? . . . .
C(45) C(44) C(46) C(39) -59.5(2) ? . . . .
C(46) C(44) C(45) C(41) 59.9(2) ? . . . .
S(2) C(47) C(48) C(49) -95.4(8) ? . . . .
S(2) C(47) C(48) C(54) 178.9(6) ? . . . .
S(2) C(47) C(48) C(55) -158.8(5) ? . . . .
S(2) C(47) C(49) C(48) 93.5(8) ? . . . .
S(2) C(47) C(49) C(54) 154.9(5) ? . . . .
S(2) C(47) C(49) C(55) 176.8(5) ? . . . .
S(2) C(47) C(50) C(51) -104.3(5) ? . . . .
S(2) C(47) C(50) C(56) 178.5(4) ? . . . .
S(2) C(47) C(51) C(50) 89.2(5) ? . . . .
S(2) C(47) C(51) C(52) -106.4(3) ? . . . .
S(2) C(47) C(51) C(56) 147.7(3) ? . . . .
S(2) C(47) C(51) C(57) -177.8(4) ? . . . .
S(2) C(47) C(52) C(51) 110.5(2) ? . . . .
S(2) C(47) C(52) C(53) -86.8(5) ? . . . .
S(2) C(47) C(52) C(58) 179.0(5) ? . . . .
S(2) C(47) C(52) C(59) -145.6(3) ? . . . .
S(2) C(47) C(53) C(52) 104.2(5) ? . . . .
S(2) C(47) C(53) C(59) -177.8(4) ? . . . .
C(48) C(47) C(49) C(54) 61.4(9) ? . . . .
C(48) C(47) C(49) C(55) 83.3(10) ? . . . .
C(49) C(47) C(48) C(54) -85.7(11) ? . . . .
C(49) C(47) C(48) C(55) -63.5(9) ? . . . .
C(48) C(47) C(50) C(51) 138.7(5) ? . . . .
C(48) C(47) C(50) C(56) 61.5(6) ? . . . .
C(50) C(47) C(48) C(49) 22.1(9) ? . . . .
C(50) C(47) C(48) C(54) -63.6(8) ? . . . .
C(50) C(47) C(48) C(55) -41.4(6) ? . . . .
C(48) C(47) C(51) C(50) -55.8(7) ? . . . .
C(48) C(47) C(51) C(52) 108.7(5) ? . . . .
C(48) C(47) C(51) C(56) 2.7(7) ? . . . .
C(48) C(47) C(51) C(57) 37.2(7) ? . . . .
C(51) C(47) C(48) C(49) 51.0(10) ? . . . .
C(51) C(47) C(48) C(54) -34.7(9) ? . . . .
C(51) C(47) C(48) C(55) -12.5(8) ? . . . .
C(48) C(47) C(52) C(51) -128.4(4) ? . . . .
C(48) C(47) C(52) C(53) 34.3(7) ? . . . .
C(48) C(47) C(52) C(58) -59.9(7) ? . . . .
C(48) C(47) C(52) C(59) -24.5(5) ? . . . .
C(52) C(47) C(48) C(49) 142.4(8) ? . . . .
C(52) C(47) C(48) C(54) 56.7(8) ? . . . .
C(52) C(47) C(48) C(55) 79.0(6) ? . . . .
C(48) C(47) C(53) C(52) -148.5(6) ? . . . .
C(48) C(47) C(53) C(59) -70.5(5) ? . . . .
C(53) C(47) C(48) C(49) 161.0(8) ? . . . .
C(53) C(47) C(48) C(54) 75.3(7) ? . . . .
C(53) C(47) C(48) C(55) 97.5(6) ? . . . .
C(49) C(47) C(50) C(51) 148.3(5) ? . . . .
C(49) C(47) C(50) C(56) 71.1(5) ? . . . .
C(50) C(47) C(49) C(48) -158.8(8) ? . . . .
C(50) C(47) C(49) C(54) -97.4(6) ? . . . .
C(50) C(47) C(49) C(55) -75.5(6) ? . . . .
C(49) C(47) C(51) C(50) -34.1(6) ? . . . .
C(49) C(47) C(51) C(52) 130.3(4) ? . . . .
C(49) C(47) C(51) C(56) 24.3(5) ? . . . .
C(49) C(47) C(51) C(57) 58.9(6) ? . . . .
C(51) C(47) C(49) C(48) -140.4(8) ? . . . .
C(51) C(47) C(49) C(54) -79.0(6) ? . . . .
C(51) C(47) C(49) C(55) -57.1(7) ? . . . .
C(49) C(47) C(52) C(51) -107.2(5) ? . . . .
C(49) C(47) C(52) C(53) 55.5(7) ? . . . .
C(49) C(47) C(52) C(58) -38.6(8) ? . . . .
C(49) C(47) C(52) C(59) -3.2(7) ? . . . .
C(52) C(47) C(49) C(48) -49.2(10) ? . . . .
C(52) C(47) C(49) C(54) 12.2(8) ? . . . .
C(52) C(47) C(49) C(55) 34.0(9) ? . . . .
C(49) C(47) C(53) C(52) -139.8(6) ? . . . .
C(49) C(47) C(53) C(59) -61.8(5) ? . . . .
C(53) C(47) C(49) C(48) -20.0(9) ? . . . .
C(53) C(47) C(49) C(54) 41.4(6) ? . . . .
C(53) C(47) C(49) C(55) 63.2(7) ? . . . .
C(50) C(47) C(51) C(52) 164.4(6) ? . . . .
C(50) C(47) C(51) C(56) 58.5(5) ? . . . .
C(50) C(47) C(51) C(57) 93.0(7) ? . . . .
C(51) C(47) C(50) C(56) -77.2(6) ? . . . .
C(50) C(47) C(52) C(51) -9.1(3) ? . . . .
C(50) C(47) C(52) C(53) 153.6(5) ? . . . .
C(50) C(47) C(52) C(58) 59.4(6) ? . . . .
C(50) C(47) C(52) C(59) 94.9(4) ? . . . .
C(52) C(47) C(50) C(51) 16.0(6) ? . . . .
C(52) C(47) C(50) C(56) -61.2(6) ? . . . .
C(50) C(47) C(53) C(52) -39.1(8) ? . . . .
C(50) C(47) C(53) C(59) 38.9(7) ? . . . .
C(53) C(47) C(50) C(51) 38.0(7) ? . . . .
C(53) C(47) C(50) C(56) -39.2(7) ? . . . .
C(51) C(47) C(52) C(53) 162.7(6) ? . . . .
C(51) C(47) C(52) C(58) 68.5(5) ? . . . .
C(51) C(47) C(52) C(59) 104.0(4) ? . . . .
C(52) C(47) C(51) C(50) -164.4(6) ? . . . .
C(52) C(47) C(51) C(56) -106.0(5) ? . . . .
C(52) C(47) C(51) C(57) -71.4(5) ? . . . .
C(51) C(47) C(53) C(52) -17.8(6) ? . . . .
C(51) C(47) C(53) C(59) 60.2(5) ? . . . .
C(53) C(47) C(51) C(50) -154.3(5) ? . . . .
C(53) C(47) C(51) C(52) 10.2(4) ? . . . .
C(53) C(47) C(51) C(56) -95.8(4) ? . . . .
C(53) C(47) C(51) C(57) -61.3(5) ? . . . .
C(52) C(47) C(53) C(59) 78.0(7) ? . . . .
C(53) C(47) C(52) C(51) -162.7(6) ? . . . .
C(53) C(47) C(52) C(58) -94.2(8) ? . . . .
C(53) C(47) C(52) C(59) -58.7(6) ? . . . .
C(47) C(48) C(49) C(54) -110.3(5) ? . . . .
C(47) C(48) C(49) C(55) -109.5(5) ? . . . .
C(47) C(48) C(54) C(49) 77.0(9) ? . . . .
C(47) C(48) C(54) C(55) 75.1(15) ? . . . .
C(47) C(48) C(54) C(60) 61.0(10) ? . . . .
C(47) C(48) C(54) C(64) -55.7(10) ? . . . .
C(47) C(48) C(54) C(65) -82.0(12) ? . . . .
C(47) C(48) C(55) C(49) 70.8(8) ? . . . .
C(47) C(48) C(55) C(54) -111.3(14) ? . . . .
C(47) C(48) C(55) C(60) 35.3(19) ? . . . .
C(47) C(48) C(55) C(61) 13.1(11) ? . . . .
C(47) C(48) C(55) C(65) -98.6(6) ? . . . .
C(49) C(48) C(54) C(55) -1.9(16) ? . . . .
C(49) C(48) C(54) C(60) -16.0(11) ? . . . .
C(49) C(48) C(54) C(64) -132.7(11) ? . . . .
C(49) C(48) C(54) C(65) -159.0(13) ? . . . .
C(54) C(48) C(49) C(47) 110.3(5) ? . . . .
C(54) C(48) C(49) C(55) 0.8(6) ? . . . .
C(49) C(48) C(55) C(54) 177.9(17) ? . . . .
C(49) C(48) C(55) C(60) -35.5(19) ? . . . .
C(49) C(48) C(55) C(61) -57.8(13) ? . . . .
C(49) C(48) C(55) C(65) -169.4(10) ? . . . .
C(55) C(48) C(49) C(47) 109.5(5) ? . . . .
C(55) C(48) C(49) C(54) -0.8(6) ? . . . .
C(54) C(48) C(55) C(49) -177.9(17) ? . . . .
C(54) C(48) C(55) C(60) 147(2) ? . . . .
C(54) C(48) C(55) C(61) 124.3(19) ? . . . .
C(54) C(48) C(55) C(65) 12.7(12) ? . . . .
C(55) C(48) C(54) C(49) 1.9(16) ? . . . .
C(55) C(48) C(54) C(60) -14.1(11) ? . . . .
C(55) C(48) C(54) C(64) -130.8(17) ? . . . .
C(55) C(48) C(54) C(65) -157(2) ? . . . .
C(47) C(49) C(54) C(48) -68.7(8) ? . . . .
C(47) C(49) C(54) C(55) 109.2(14) ? . . . .
C(47) C(49) C(54) C(60) 96.0(7) ? . . . .
C(47) C(49) C(54) C(64) -12.2(12) ? . . . .
C(47) C(49) C(54) C(65) -40.0(17) ? . . . .
C(47) C(49) C(55) C(48) -74.7(9) ? . . . .
C(47) C(49) C(55) C(54) -76.7(14) ? . . . .
C(47) C(49) C(55) C(60) 79.6(13) ? . . . .
C(47) C(49) C(55) C(61) 57.8(10) ? . . . .
C(47) C(49) C(55) C(65) -63.6(8) ? . . . .
C(48) C(49) C(54) C(55) 177.9(17) ? . . . .
C(48) C(49) C(54) C(60) 164.7(11) ? . . . .
C(48) C(49) C(54) C(64) 56.5(13) ? . . . .
C(48) C(49) C(54) C(65) 28.7(18) ? . . . .
C(48) C(49) C(55) C(54) -2.0(16) ? . . . .
C(48) C(49) C(55) C(60) 154.3(14) ? . . . .
C(48) C(49) C(55) C(61) 132.5(11) ? . . . .
C(48) C(49) C(55) C(65) 11.1(11) ? . . . .
C(54) C(49) C(55) C(48) 2.0(16) ? . . . .
C(54) C(49) C(55) C(60) 156(2) ? . . . .
C(54) C(49) C(55) C(61) 134.5(18) ? . . . .
C(54) C(49) C(55) C(65) 13.1(11) ? . . . .
C(55) C(49) C(54) C(48) -177.9(17) ? . . . .
C(55) C(49) C(54) C(60) -13.2(12) ? . . . .
C(55) C(49) C(54) C(64) -121.4(18) ? . . . .
C(55) C(49) C(54) C(65) -149(2) ? . . . .
C(47) C(50) C(51) C(52) -15.8(6) ? . . . .
C(47) C(50) C(51) C(56) -111.6(4) ? . . . .
C(47) C(50) C(51) C(57) -109.2(4) ? . . . .
C(47) C(50) C(56) C(51) 64.1(5) ? . . . .
C(47) C(50) C(56) C(57) 60.2(8) ? . . . .
C(47) C(50) C(56) C(60) -59.2(8) ? . . . .
C(47) C(50) C(56) C(61) -56.8(14) ? . . . .
C(47) C(50) C(56) C(62) 61.9(8) ? . . . .
C(51) C(50) C(56) C(57) -3.9(9) ? . . . .
C(51) C(50) C(56) C(60) -123.2(8) ? . . . .
C(51) C(50) C(56) C(61) -120.9(13) ? . . . .
C(51) C(50) C(56) C(62) -2.1(8) ? . . . .
C(56) C(50) C(51) C(47) 111.6(4) ? . . . .
C(56) C(50) C(51) C(52) 95.8(7) ? . . . .
C(56) C(50) C(51) C(57) 2.4(5) ? . . . .
C(47) C(51) C(52) C(53) -21.6(7) ? . . . .
C(47) C(51) C(52) C(58) -118.5(5) ? . . . .
C(47) C(51) C(52) C(59) -91.2(4) ? . . . .
C(47) C(51) C(56) C(50) -70.1(5) ? . . . .
C(47) C(51) C(56) C(57) 105.6(7) ? . . . .
C(47) C(51) C(56) C(60) 1.8(9) ? . . . .
C(47) C(51) C(56) C(61) 20.5(16) ? . . . .
C(47) C(51) C(56) C(62) 107.9(5) ? . . . .
C(47) C(51) C(57) C(56) -84.7(8) ? . . . .
C(47) C(51) C(57) C(58) 49.7(6) ? . . . .
C(47) C(51) C(57) C(61) -60.4(7) ? . . . .
C(47) C(51) C(57) C(62) 102.7(18) ? . . . .
C(47) C(51) C(57) C(63) 63.0(7) ? . . . .
C(50) C(51) C(52) C(47) 19.9(7) ? . . . .
C(50) C(51) C(52) C(53) -1.8(13) ? . . . .
C(50) C(51) C(52) C(58) -98.6(8) ? . . . .
C(50) C(51) C(52) C(59) -71.4(8) ? . . . .
C(50) C(51) C(56) C(57) 175.7(10) ? . . . .
C(50) C(51) C(56) C(60) 71.9(9) ? . . . .
C(50) C(51) C(56) C(61) 90.6(16) ? . . . .
C(50) C(51) C(56) C(62) 177.9(8) ? . . . .
C(50) C(51) C(57) C(56) -3.9(8) ? . . . .
C(50) C(51) C(57) C(58) 130.5(6) ? . . . .
C(50) C(51) C(57) C(61) 20.4(8) ? . . . .
C(50) C(51) C(57) C(62) -176.4(18) ? . . . .
C(50) C(51) C(57) C(63) 143.8(7) ? . . . .
C(52) C(51) C(56) C(50) -124.2(7) ? . . . .
C(52) C(51) C(56) C(57) 51.4(8) ? . . . .
C(52) C(51) C(56) C(60) -52.4(9) ? . . . .
C(52) C(51) C(56) C(61) -33.6(16) ? . . . .
C(52) C(51) C(56) C(62) 53.7(6) ? . . . .
C(56) C(51) C(52) C(47) 91.3(4) ? . . . .
C(56) C(51) C(52) C(53) 69.7(9) ? . . . .
C(56) C(51) C(52) C(58) -27.1(6) ? . . . .
C(56) C(51) C(52) C(59) 0.1(4) ? . . . .
C(52) C(51) C(57) C(56) -133.1(7) ? . . . .
C(52) C(51) C(57) C(58) 1.4(5) ? . . . .
C(52) C(51) C(57) C(61) -108.8(6) ? . . . .
C(52) C(51) C(57) C(62) 54.4(18) ? . . . .
C(52) C(51) C(57) C(63) 14.7(6) ? . . . .
C(57) C(51) C(52) C(47) 117.0(4) ? . . . .
C(57) C(51) C(52) C(53) 95.4(9) ? . . . .
C(57) C(51) C(52) C(58) -1.5(5) ? . . . .
C(57) C(51) C(52) C(59) 25.7(5) ? . . . .
C(56) C(51) C(57) C(58) 134.4(9) ? . . . .
C(56) C(51) C(57) C(61) 24.3(7) ? . . . .
C(56) C(51) C(57) C(62) -173(2) ? . . . .
C(56) C(51) C(57) C(63) 147.7(10) ? . . . .
C(57) C(51) C(56) C(50) -175.7(10) ? . . . .
C(57) C(51) C(56) C(60) -103.8(11) ? . . . .
C(57) C(51) C(56) C(61) -85.0(16) ? . . . .
C(57) C(51) C(56) C(62) 2.3(6) ? . . . .
C(47) C(52) C(53) C(59) -110.3(4) ? . . . .
C(47) C(52) C(58) C(57) -45.6(6) ? . . . .
C(47) C(52) C(58) C(59) 83.6(8) ? . . . .
C(47) C(52) C(58) C(62) -59.5(8) ? . . . .
C(47) C(52) C(58) C(63) -94(2) ? . . . .
C(47) C(52) C(58) C(64) 61.1(9) ? . . . .
C(47) C(52) C(59) C(53) 70.3(5) ? . . . .
C(47) C(52) C(59) C(58) -106.4(8) ? . . . .
C(47) C(52) C(59) C(63) -105.8(5) ? . . . .
C(47) C(52) C(59) C(64) -18.5(16) ? . . . .
C(47) C(52) C(59) C(65) 1.9(8) ? . . . .
C(51) C(52) C(53) C(47) 17.1(5) ? . . . .
C(51) C(52) C(53) C(59) -93.2(7) ? . . . .
C(51) C(52) C(58) C(57) 1.3(5) ? . . . .
C(51) C(52) C(58) C(59) 130.5(7) ? . . . .
C(51) C(52) C(58) C(62) -12.6(7) ? . . . .
C(51) C(52) C(58) C(63) -47(2) ? . . . .
C(51) C(52) C(58) C(64) 108.0(7) ? . . . .
C(51) C(52) C(59) C(53) 123.6(7) ? . . . .
C(51) C(52) C(59) C(58) -53.1(8) ? . . . .
C(51) C(52) C(59) C(63) -52.5(5) ? . . . .
C(51) C(52) C(59) C(64) 34.8(16) ? . . . .
C(51) C(52) C(59) C(65) 55.2(8) ? . . . .
C(53) C(52) C(58) C(57) -126.3(7) ? . . . .
C(53) C(52) C(58) C(59) 2.9(9) ? . . . .
C(53) C(52) C(58) C(62) -140.2(8) ? . . . .
C(53) C(52) C(58) C(63) -175(2) ? . . . .
C(53) C(52) C(58) C(64) -19.6(10) ? . . . .
C(58) C(52) C(53) C(47) 108.4(6) ? . . . .
C(58) C(52) C(53) C(59) -1.9(6) ? . . . .
C(53) C(52) C(59) C(58) -176.8(10) ? . . . .
C(53) C(52) C(59) C(63) -176.1(7) ? . . . .
C(53) C(52) C(59) C(64) -88.8(16) ? . . . .
C(53) C(52) C(59) C(65) -68.4(9) ? . . . .
C(59) C(52) C(53) C(47) 110.3(4) ? . . . .
C(58) C(52) C(59) C(53) 176.8(10) ? . . . .
C(58) C(52) C(59) C(63) 0.7(8) ? . . . .
C(58) C(52) C(59) C(64) 88.0(17) ? . . . .
C(58) C(52) C(59) C(65) 108.3(10) ? . . . .
C(59) C(52) C(58) C(57) -129.2(9) ? . . . .
C(59) C(52) C(58) C(62) -143.1(11) ? . . . .
C(59) C(52) C(58) C(63) -178(2) ? . . . .
C(59) C(52) C(58) C(64) -22.5(6) ? . . . .
C(47) C(53) C(59) C(52) -64.7(5) ? . . . .
C(47) C(53) C(59) C(58) -61.8(8) ? . . . .
C(47) C(53) C(59) C(63) -60.6(7) ? . . . .
C(47) C(53) C(59) C(64) 57.7(15) ? . . . .
C(47) C(53) C(59) C(65) 61.3(7) ? . . . .
C(52) C(53) C(59) C(58) 2.9(9) ? . . . .
C(52) C(53) C(59) C(63) 4.1(8) ? . . . .
C(52) C(53) C(59) C(64) 122.4(15) ? . . . .
C(52) C(53) C(59) C(65) 126.0(8) ? . . . .
C(48) C(54) C(55) C(49) 0.9(7) ? . . . .
C(48) C(54) C(55) C(60) -144(2) ? . . . .
C(48) C(54) C(55) C(61) -119.1(17) ? . . . .
C(48) C(54) C(55) C(65) -141(3) ? . . . .
C(48) C(54) C(60) C(55) 38(3) ? . . . .
C(48) C(54) C(60) C(56) -58.2(10) ? . . . .
C(48) C(54) C(60) C(61) -86.3(17) ? . . . .
C(48) C(54) C(64) C(58) 61.6(11) ? . . . .
C(48) C(54) C(64) C(59) 20.1(16) ? . . . .
C(48) C(54) C(64) C(65) -113(2) ? . . . .
C(48) C(54) C(65) C(55) 135(3) ? . . . .
C(48) C(54) C(65) C(59) 53.7(12) ? . . . .
C(48) C(54) C(65) C(64) 77.5(19) ? . . . .
C(49) C(54) C(55) C(48) -0.9(7) ? . . . .
C(49) C(54) C(55) C(60) -145(3) ? . . . .
C(49) C(54) C(55) C(61) -120(2) ? . . . .
C(49) C(54) C(55) C(65) -141(3) ? . . . .
C(49) C(54) C(60) C(55) 31(3) ? . . . .
C(49) C(54) C(60) C(56) -64.5(8) ? . . . .
C(49) C(54) C(60) C(61) -92.6(16) ? . . . .
C(49) C(54) C(64) C(58) 41.0(14) ? . . . .
C(49) C(54) C(64) C(59) -0.6(16) ? . . . .
C(49) C(54) C(64) C(65) -133(2) ? . . . .
C(49) C(54) C(65) C(55) 122(4) ? . . . .
C(49) C(54) C(65) C(59) 41.3(19) ? . . . .
C(49) C(54) C(65) C(64) 65(2) ? . . . .
C(55) C(54) C(60) C(56) -96(3) ? . . . .
C(55) C(54) C(60) C(61) -124(3) ? . . . .
C(60) C(54) C(55) C(48) 144(2) ? . . . .
C(60) C(54) C(55) C(49) 145(3) ? . . . .
C(60) C(54) C(55) C(61) 25.2(18) ? . . . .
C(60) C(54) C(55) C(65) 4(5) ? . . . .
C(55) C(54) C(64) C(58) -42(2) ? . . . .
C(55) C(54) C(64) C(59) -84(2) ? . . . .
C(55) C(54) C(64) C(65) 144(3) ? . . . .
C(64) C(54) C(55) C(48) 112.9(18) ? . . . .
C(64) C(54) C(55) C(49) 113.8(16) ? . . . .
C(64) C(54) C(55) C(60) -31(4) ? . . . .
C(64) C(54) C(55) C(61) -6(3) ? . . . .
C(64) C(54) C(55) C(65) -28(2) ? . . . .
C(55) C(54) C(65) C(59) -81(3) ? . . . .
C(55) C(54) C(65) C(64) -57(4) ? . . . .
C(65) C(54) C(55) C(48) 141(3) ? . . . .
C(65) C(54) C(55) C(49) 141(3) ? . . . .
C(65) C(54) C(55) C(60) -4(5) ? . . . .
C(65) C(54) C(55) C(61) 21(4) ? . . . .
C(60) C(54) C(64) C(58) -54.6(11) ? . . . .
C(60) C(54) C(64) C(59) -96.2(14) ? . . . .
C(60) C(54) C(64) C(65) 131(2) ? . . . .
C(64) C(54) C(60) C(55) 155(3) ? . . . .
C(64) C(54) C(60) C(56) 58.9(10) ? . . . .
C(64) C(54) C(60) C(61) 30.8(19) ? . . . .
C(60) C(54) C(65) C(55) -2(2) ? . . . .
C(60) C(54) C(65) C(59) -82.8(14) ? . . . .
C(60) C(54) C(65) C(64) -59(2) ? . . . .
C(65) C(54) C(60) C(55) 178(3) ? . . . .
C(65) C(54) C(60) C(56) 81.7(14) ? . . . .
C(65) C(54) C(60) C(61) 54(2) ? . . . .
C(64) C(54) C(65) C(55) 57(4) ? . . . .
C(64) C(54) C(65) C(59) -23.8(11) ? . . . .
C(65) C(54) C(64) C(58) 174(2) ? . . . .
C(65) C(54) C(64) C(59) 133(2) ? . . . .
C(48) C(55) C(60) C(54) -124(4) ? . . . .
C(48) C(55) C(60) C(56) -34(2) ? . . . .
C(48) C(55) C(60) C(61) -59(2) ? . . . .
C(48) C(55) C(61) C(56) 0.8(15) ? . . . .
C(48) C(55) C(61) C(57) -39.5(13) ? . . . .
C(48) C(55) C(61) C(60) 136(2) ? . . . .
C(48) C(55) C(65) C(54) -37(3) ? . . . .
C(48) C(55) C(65) C(59) 67.0(7) ? . . . .
C(48) C(55) C(65) C(64) 92.0(13) ? . . . .
C(49) C(55) C(60) C(54) -140(3) ? . . . .
C(49) C(55) C(60) C(56) -49.3(14) ? . . . .
C(49) C(55) C(60) C(61) -74(2) ? . . . .
C(49) C(55) C(61) C(56) -20.8(14) ? . . . .
C(49) C(55) C(61) C(57) -61.1(10) ? . . . .
C(49) C(55) C(61) C(60) 115(2) ? . . . .
C(49) C(55) C(65) C(54) -41(3) ? . . . .
C(49) C(55) C(65) C(59) 62.5(9) ? . . . .
C(49) C(55) C(65) C(64) 87.5(14) ? . . . .
C(54) C(55) C(60) C(56) 91(3) ? . . . .
C(54) C(55) C(60) C(61) 65(3) ? . . . .
C(54) C(55) C(61) C(56) 92(2) ? . . . .
C(54) C(55) C(61) C(57) 51(2) ? . . . .
C(54) C(55) C(61) C(60) -133(3) ? . . . .
C(54) C(55) C(65) C(59) 104(3) ? . . . .
C(54) C(55) C(65) C(64) 129(3) ? . . . .
C(60) C(55) C(61) C(56) -135(2) ? . . . .
C(60) C(55) C(61) C(57) -176(2) ? . . . .
C(61) C(55) C(60) C(54) -65(3) ? . . . .
C(61) C(55) C(60) C(56) 25.2(16) ? . . . .
C(60) C(55) C(65) C(54) 177(4) ? . . . .
C(60) C(55) C(65) C(59) -79.2(14) ? . . . .
C(60) C(55) C(65) C(64) -54.1(19) ? . . . .
C(65) C(55) C(60) C(54) -2(2) ? . . . .
C(65) C(55) C(60) C(56) 89.0(13) ? . . . .
C(65) C(55) C(60) C(61) 64(2) ? . . . .
C(61) C(55) C(65) C(54) -163(3) ? . . . .
C(61) C(55) C(65) C(59) -58.9(10) ? . . . .
C(61) C(55) C(65) C(64) -33.9(16) ? . . . .
C(65) C(55) C(61) C(56) 99.5(12) ? . . . .
C(65) C(55) C(61) C(57) 59.2(11) ? . . . .
C(65) C(55) C(61) C(60) -125(2) ? . . . .
C(50) C(56) C(57) C(51) 2.2(5) ? . . . .
C(50) C(56) C(57) C(58) -84.4(12) ? . . . .
C(50) C(56) C(57) C(61) -135.2(11) ? . . . .
C(50) C(56) C(57) C(62) 174(2) ? . . . .
C(50) C(56) C(57) C(63) -113.0(16) ? . . . .
C(50) C(56) C(60) C(54) 59.1(9) ? . . . .
C(50) C(56) C(60) C(55) 42.8(13) ? . . . .
C(50) C(56) C(60) C(61) 175(2) ? . . . .
C(50) C(56) C(61) C(55) 22.5(17) ? . . . .
C(50) C(56) C(61) C(57) 111.6(15) ? . . . .
C(50) C(56) C(61) C(60) -6(2) ? . . . .
C(50) C(56) C(62) C(57) -7(2) ? . . . .
C(50) C(56) C(62) C(58) -63.2(9) ? . . . .
C(50) C(56) C(62) C(63) -74.5(14) ? . . . .
C(51) C(56) C(57) C(58) -86.7(11) ? . . . .
C(51) C(56) C(57) C(61) -137.4(9) ? . . . .
C(51) C(56) C(57) C(62) 171(2) ? . . . .
C(51) C(56) C(57) C(63) -115.3(17) ? . . . .
C(51) C(56) C(60) C(54) 27.4(11) ? . . . .
C(51) C(56) C(60) C(55) 11.1(14) ? . . . .
C(51) C(56) C(60) C(61) 143(2) ? . . . .
C(51) C(56) C(61) C(55) -20.7(19) ? . . . .
C(51) C(56) C(61) C(57) 68.4(13) ? . . . .
C(51) C(56) C(61) C(60) -50(2) ? . . . .
C(51) C(56) C(62) C(57) -8(2) ? . . . .
C(51) C(56) C(62) C(58) -64.3(7) ? . . . .
C(51) C(56) C(62) C(63) -75.7(12) ? . . . .
C(57) C(56) C(60) C(54) -46.4(12) ? . . . .
C(57) C(56) C(60) C(55) -62.7(14) ? . . . .
C(57) C(56) C(60) C(61) 69(2) ? . . . .
C(60) C(56) C(57) C(51) 117.5(7) ? . . . .
C(60) C(56) C(57) C(58) 30.8(16) ? . . . .
C(60) C(56) C(57) C(61) -19.9(7) ? . . . .
C(60) C(56) C(57) C(62) -71(2) ? . . . .
C(60) C(56) C(57) C(63) 2(2) ? . . . .
C(57) C(56) C(61) C(55) -89.1(11) ? . . . .
C(57) C(56) C(61) C(60) -118(2) ? . . . .
C(61) C(56) C(57) C(51) 137.4(9) ? . . . .
C(61) C(56) C(57) C(58) 50.8(15) ? . . . .
C(61) C(56) C(57) C(62) -51(2) ? . . . .
C(61) C(56) C(57) C(63) 22(2) ? . . . .
C(57) C(56) C(62) C(58) -56(2) ? . . . .
C(57) C(56) C(62) C(63) -68(2) ? . . . .
C(62) C(56) C(57) C(51) -171(2) ? . . . .
C(62) C(56) C(57) C(58) 102(2) ? . . . .
C(62) C(56) C(57) C(61) 51(2) ? . . . .
C(62) C(56) C(57) C(63) 73(2) ? . . . .
C(60) C(56) C(61) C(55) 28.8(16) ? . . . .
C(60) C(56) C(61) C(57) 118(2) ? . . . .
C(61) C(56) C(60) C(54) -116(2) ? . . . .
C(61) C(56) C(60) C(55) -132(2) ? . . . .
C(60) C(56) C(62) C(57) 115(2) ? . . . .
C(60) C(56) C(62) C(58) 58.2(9) ? . . . .
C(60) C(56) C(62) C(63) 46.8(14) ? . . . .
C(62) C(56) C(60) C(54) -61.1(10) ? . . . .
C(62) C(56) C(60) C(55) -77.5(12) ? . . . .
C(62) C(56) C(60) C(61) 55(2) ? . . . .
C(61) C(56) C(62) C(57) 131(2) ? . . . .
C(61) C(56) C(62) C(58) 74.8(10) ? . . . .
C(61) C(56) C(62) C(63) 63.5(14) ? . . . .
C(62) C(56) C(61) C(55) -100.6(10) ? . . . .
C(62) C(56) C(61) C(57) -11.5(7) ? . . . .
C(62) C(56) C(61) C(60) -129(2) ? . . . .
C(51) C(57) C(58) C(52) -1.6(6) ? . . . .
C(51) C(57) C(58) C(59) -83.0(12) ? . . . .
C(51) C(57) C(58) C(62) 139.6(14) ? . . . .
C(51) C(57) C(58) C(63) 143.8(14) ? . . . .
C(51) C(57) C(58) C(64) -108.8(7) ? . . . .
C(51) C(57) C(61) C(55) 61.0(9) ? . . . .
C(51) C(57) C(61) C(56) -45.3(10) ? . . . .
C(51) C(57) C(61) C(60) 58(2) ? . . . .
C(51) C(57) C(62) C(56) 168(3) ? . . . .
C(51) C(57) C(62) C(58) -64.1(16) ? . . . .
C(51) C(57) C(62) C(63) -66(2) ? . . . .
C(51) C(57) C(63) C(58) -38.8(15) ? . . . .
C(51) C(57) C(63) C(59) -61.6(9) ? . . . .
C(51) C(57) C(63) C(62) 135.6(18) ? . . . .
C(56) C(57) C(58) C(52) 81.3(13) ? . . . .
C(56) C(57) C(58) C(59) -0.2(16) ? . . . .
C(56) C(57) C(58) C(62) -137.5(19) ? . . . .
C(56) C(57) C(58) C(63) -133.4(18) ? . . . .
C(56) C(57) C(58) C(64) -26.0(15) ? . . . .
C(56) C(57) C(61) C(55) 106.3(12) ? . . . .
C(56) C(57) C(61) C(60) 103(2) ? . . . .
C(56) C(57) C(62) C(58) 128(2) ? . . . .
C(56) C(57) C(62) C(63) 126(2) ? . . . .
C(56) C(57) C(63) C(58) 69(2) ? . . . .
C(56) C(57) C(63) C(59) 46.1(19) ? . . . .
C(56) C(57) C(63) C(62) -117(2) ? . . . .
C(58) C(57) C(61) C(55) -38.1(10) ? . . . .
C(58) C(57) C(61) C(56) -144.3(12) ? . . . .
C(58) C(57) C(61) C(60) -41(2) ? . . . .
C(61) C(57) C(58) C(52) 109.2(7) ? . . . .
C(61) C(57) C(58) C(59) 27.8(14) ? . . . .
C(61) C(57) C(58) C(62) -109.5(14) ? . . . .
C(61) C(57) C(58) C(63) -105.4(15) ? . . . .
C(61) C(57) C(58) C(64) 2.0(9) ? . . . .
C(58) C(57) C(62) C(56) -128(2) ? . . . .
C(58) C(57) C(62) C(63) -2.3(9) ? . . . .
C(62) C(57) C(58) C(52) -141.2(13) ? . . . .
C(62) C(57) C(58) C(59) 137.3(17) ? . . . .
C(62) C(57) C(58) C(63) 4.1(17) ? . . . .
C(62) C(57) C(58) C(64) 111.5(13) ? . . . .
C(58) C(57) C(63) C(59) -22.8(11) ? . . . .
C(58) C(57) C(63) C(62) 174(2) ? . . . .
C(63) C(57) C(58) C(52) -145.4(16) ? . . . .
C(63) C(57) C(58) C(59) 133(2) ? . . . .
C(63) C(57) C(58) C(62) -4.1(17) ? . . . .
C(63) C(57) C(58) C(64) 107.4(16) ? . . . .
C(61) C(57) C(62) C(56) -29.7(17) ? . . . .
C(61) C(57) C(62) C(58) 98.3(11) ? . . . .
C(61) C(57) C(62) C(63) 96.0(15) ? . . . .
C(62) C(57) C(61) C(55) -105.7(15) ? . . . .
C(62) C(57) C(61) C(56) 148.1(18) ? . . . .
C(62) C(57) C(61) C(60) -109(2) ? . . . .
C(61) C(57) C(63) C(58) 82.5(15) ? . . . .
C(61) C(57) C(63) C(59) 59.7(9) ? . . . .
C(61) C(57) C(63) C(62) -103.1(17) ? . . . .
C(63) C(57) C(61) C(55) -60.6(10) ? . . . .
C(63) C(57) C(61) C(56) -166.9(12) ? . . . .
C(63) C(57) C(61) C(60) -64(2) ? . . . .
C(62) C(57) C(63) C(58) -174(2) ? . . . .
C(62) C(57) C(63) C(59) 162.8(18) ? . . . .
C(63) C(57) C(62) C(56) -126(2) ? . . . .
C(63) C(57) C(62) C(58) 2.3(9) ? . . . .
C(52) C(58) C(59) C(53) -1.7(5) ? . . . .
C(52) C(58) C(59) C(63) -178(3) ? . . . .
C(52) C(58) C(59) C(64) -137.4(10) ? . . . .
C(52) C(58) C(59) C(65) -117.0(8) ? . . . .
C(52) C(58) C(62) C(56) 60.7(9) ? . . . .
C(52) C(58) C(62) C(57) 41.5(14) ? . . . .
C(52) C(58) C(62) C(63) -144(2) ? . . . .
C(52) C(58) C(63) C(57) 58(2) ? . . . .
C(52) C(58) C(63) C(59) 176(4) ? . . . .
C(52) C(58) C(63) C(62) 56(2) ? . . . .
C(52) C(58) C(64) C(54) -63.3(11) ? . . . .
C(52) C(58) C(64) C(59) 44.2(11) ? . . . .
C(52) C(58) C(64) C(65) -58(2) ? . . . .
C(57) C(58) C(59) C(52) 86.7(10) ? . . . .
C(57) C(58) C(59) C(53) 85.0(11) ? . . . .
C(57) C(58) C(59) C(63) -91(3) ? . . . .
C(57) C(58) C(59) C(64) -50.7(15) ? . . . .
C(57) C(58) C(59) C(65) -30.4(15) ? . . . .
C(57) C(58) C(62) C(56) 19.2(9) ? . . . .
C(57) C(58) C(62) C(63) 174(2) ? . . . .
C(57) C(58) C(63) C(59) 118(2) ? . . . .
C(57) C(58) C(63) C(62) -2.3(9) ? . . . .
C(57) C(58) C(64) C(54) 34.1(10) ? . . . .
C(57) C(58) C(64) C(59) 141.6(12) ? . . . .
C(57) C(58) C(64) C(65) 39(2) ? . . . .
C(59) C(58) C(62) C(56) -40.9(18) ? . . . .
C(59) C(58) C(62) C(57) -60(2) ? . . . .
C(59) C(58) C(62) C(63) 114(2) ? . . . .
C(62) C(58) C(59) C(52) 110.6(16) ? . . . .
C(62) C(58) C(59) C(53) 109.0(15) ? . . . .
C(62) C(58) C(59) C(63) -67(2) ? . . . .
C(62) C(58) C(59) C(64) -27(2) ? . . . .
C(62) C(58) C(59) C(65) -6(2) ? . . . .
C(59) C(58) C(63) C(57) -118(2) ? . . . .
C(59) C(58) C(63) C(62) -120(2) ? . . . .
C(63) C(58) C(59) C(52) 178(3) ? . . . .
C(63) C(58) C(59) C(53) 176(2) ? . . . .
C(63) C(58) C(59) C(64) 40(3) ? . . . .
C(63) C(58) C(59) C(65) 60(2) ? . . . .
C(59) C(58) C(64) C(54) -107.5(13) ? . . . .
C(59) C(58) C(64) C(65) -103(2) ? . . . .
C(64) C(58) C(59) C(52) 137.4(10) ? . . . .
C(64) C(58) C(59) C(53) 135.7(11) ? . . . .
C(64) C(58) C(59) C(63) -40(3) ? . . . .
C(64) C(58) C(59) C(65) 20.3(9) ? . . . .
C(62) C(58) C(63) C(57) 2.3(9) ? . . . .
C(62) C(58) C(63) C(59) 120(2) ? . . . .
C(63) C(58) C(62) C(56) -155(2) ? . . . .
C(63) C(58) C(62) C(57) -174(2) ? . . . .
C(62) C(58) C(64) C(54) 55.4(11) ? . . . .
C(62) C(58) C(64) C(59) 162.9(13) ? . . . .
C(62) C(58) C(64) C(65) 60(2) ? . . . .
C(64) C(58) C(62) C(56) -56.1(10) ? . . . .
C(64) C(58) C(62) C(57) -75.4(14) ? . . . .
C(64) C(58) C(62) C(63) 99(2) ? . . . .
C(63) C(58) C(64) C(54) 99.1(17) ? . . . .
C(63) C(58) C(64) C(59) -153(2) ? . . . .
C(63) C(58) C(64) C(65) 104(2) ? . . . .
C(64) C(58) C(63) C(57) -95.8(11) ? . . . .
C(64) C(58) C(63) C(59) 22.2(17) ? . . . .
C(64) C(58) C(63) C(62) -98.1(16) ? . . . .
C(52) C(59) C(63) C(57) 64.7(6) ? . . . .
C(52) C(59) C(63) C(58) -2(2) ? . . . .
C(52) C(59) C(63) C(62) 72.6(12) ? . . . .
C(52) C(59) C(64) C(54) 19(2) ? . . . .
C(52) C(59) C(64) C(58) -70.9(15) ? . . . .
C(52) C(59) C(64) C(65) 52(3) ? . . . .
C(52) C(59) C(65) C(54) -18.1(14) ? . . . .
C(52) C(59) C(65) C(55) -31.9(10) ? . . . .
C(52) C(59) C(65) C(64) -142(2) ? . . . .
C(53) C(59) C(63) C(57) 62.6(8) ? . . . .
C(53) C(59) C(63) C(58) -4(2) ? . . . .
C(53) C(59) C(63) C(62) 70.5(13) ? . . . .
C(53) C(59) C(64) C(54) -24(2) ? . . . .
C(53) C(59) C(64) C(58) -113.7(16) ? . . . .
C(53) C(59) C(64) C(65) 9(3) ? . . . .
C(53) C(59) C(65) C(54) -48.7(13) ? . . . .
C(53) C(59) C(65) C(55) -62.5(8) ? . . . .
C(53) C(59) C(65) C(64) -172(2) ? . . . .
C(58) C(59) C(63) C(57) 67(2) ? . . . .
C(58) C(59) C(63) C(62) 75(2) ? . . . .
C(58) C(59) C(64) C(54) 89.8(12) ? . . . .
C(58) C(59) C(64) C(65) 123(2) ? . . . .
C(58) C(59) C(65) C(54) 58.4(15) ? . . . .
C(58) C(59) C(65) C(55) 44.7(11) ? . . . .
C(58) C(59) C(65) C(64) -65(2) ? . . . .
C(63) C(59) C(64) C(54) 99.6(11) ? . . . .
C(63) C(59) C(64) C(58) 9.7(7) ? . . . .
C(63) C(59) C(64) C(65) 133(2) ? . . . .
C(64) C(59) C(63) C(57) -75.1(11) ? . . . .
C(64) C(59) C(63) C(58) -142(3) ? . . . .
C(64) C(59) C(63) C(62) -67.1(15) ? . . . .
C(63) C(59) C(65) C(54) 72.5(13) ? . . . .
C(63) C(59) C(65) C(55) 58.7(9) ? . . . .
C(63) C(59) C(65) C(64) -51(2) ? . . . .
C(65) C(59) C(63) C(57) -58.5(9) ? . . . .
C(65) C(59) C(63) C(58) -125(2) ? . . . .
C(65) C(59) C(63) C(62) -50.6(14) ? . . . .
C(64) C(59) C(65) C(54) 124(2) ? . . . .
C(64) C(59) C(65) C(55) 110(2) ? . . . .
C(65) C(59) C(64) C(54) -33.2(18) ? . . . .
C(65) C(59) C(64) C(58) -123(2) ? . . . .
C(54) C(60) C(61) C(55) 16.1(11) ? . . . .
C(54) C(60) C(61) C(56) 77(2) ? . . . .
C(54) C(60) C(61) C(57) 22(2) ? . . . .
C(55) C(60) C(61) C(56) 61(3) ? . . . .
C(55) C(60) C(61) C(57) 6(3) ? . . . .
C(56) C(60) C(61) C(55) -61(3) ? . . . .
C(56) C(60) C(61) C(57) -54.9(18) ? . . . .
C(56) C(62) C(63) C(57) 24.2(11) ? . . . .
C(56) C(62) C(63) C(58) 31(2) ? . . . .
C(56) C(62) C(63) C(59) 3.2(19) ? . . . .
C(57) C(62) C(63) C(58) 6(2) ? . . . .
C(57) C(62) C(63) C(59) -21(2) ? . . . .
C(58) C(62) C(63) C(57) -6(2) ? . . . .
C(58) C(62) C(63) C(59) -27.3(13) ? . . . .
C(54) C(64) C(65) C(55) -12.2(11) ? . . . .
C(54) C(64) C(65) C(59) 67(2) ? . . . .
C(58) C(64) C(65) C(54) -9(3) ? . . . .
C(58) C(64) C(65) C(55) -21(2) ? . . . .
C(58) C(64) C(65) C(59) 59(2) ? . . . .
C(59) C(64) C(65) C(54) -67(2) ? . . . .
C(59) C(64) C(65) C(55) -79(2) ? . . . .
O(1) C(66) C(67) C(68) 4.2(5) ? . . . .
C(66) C(67) C(68) C(69) 6.0(5) ? . . . .
C(67) C(68) C(69) O(1) -14.2(4) ? . . . .
O(2) C(70) C(76) C(71) 179.5(15) ? . . . .
O(2) C(70) C(76) C(72) 3.5(10) ? . . . .
O(2) C(70) C(76) C(74) -10.8(9) ? . . . .
O(2) C(70) C(76) C(77) -78.6(16) ? . . . .
O(2) C(70) C(77) C(71) 176(2) ? . . . .
O(2) C(70) C(77) C(72) 38.0(6) ? . . . .
O(2) C(70) C(77) C(74) 16.7(7) ? . . . .
O(2) C(70) C(77) C(76) 106.6(16) ? . . . .
O(3) C(70) C(71) C(76) 155(6) ? . . . .
O(3) C(70) C(71) C(77) 131(6) ? . . . .
O(3) C(70) C(76) C(71) -170(2) ? . . . .
O(3) C(70) C(76) C(72) 14.2(18) ? . . . .
O(3) C(70) C(76) C(74) -0.1(13) ? . . . .
O(3) C(70) C(76) C(77) -68(2) ? . . . .
O(3) C(70) C(77) C(71) -164(2) ? . . . .
O(3) C(70) C(77) C(72) 58.4(11) ? . . . .
O(3) C(70) C(77) C(74) 37.0(11) ? . . . .
O(3) C(70) C(77) C(76) 127.0(19) ? . . . .
C(71) C(70) C(76) C(72) -176(2) ? . . . .
C(71) C(70) C(76) C(74) 170(2) ? . . . .
C(71) C(70) C(76) C(77) 102(2) ? . . . .
C(76) C(70) C(71) O(3) -155(6) ? . . . .
C(76) C(70) C(71) C(77) -24.0(7) ? . . . .
C(71) C(70) C(77) C(72) -137.6(18) ? . . . .
C(71) C(70) C(77) C(74) -158.9(18) ? . . . .
C(71) C(70) C(77) C(76) -69(2) ? . . . .
C(77) C(70) C(71) O(3) -131(6) ? . . . .
C(77) C(70) C(71) C(76) 24.0(7) ? . . . .
C(76) C(70) C(77) C(71) 69(2) ? . . . .
C(76) C(70) C(77) C(72) -68.6(16) ? . . . .
C(76) C(70) C(77) C(74) -90.0(17) ? . . . .
C(77) C(70) C(76) C(71) -102(2) ? . . . .
C(77) C(70) C(76) C(72) 82.1(16) ? . . . .
C(77) C(70) C(76) C(74) 67.7(15) ? . . . .
O(3) C(71) C(76) C(70) 5.3(13) ? . . . .
O(3) C(71) C(76) C(72) 10.1(17) ? . . . .
O(3) C(71) C(76) C(74) -5.6(13) ? . . . .
O(3) C(71) C(76) C(77) -72.2(17) ? . . . .
O(3) C(71) C(77) C(70) 9.3(14) ? . . . .
O(3) C(71) C(77) C(72) 55.7(9) ? . . . .
O(3) C(71) C(77) C(74) 31.7(10) ? . . . .
O(3) C(71) C(77) C(76) 112.9(17) ? . . . .
C(70) C(71) C(76) C(72) 5(2) ? . . . .
C(70) C(71) C(76) C(74) -11(2) ? . . . .
C(70) C(71) C(76) C(77) -77(2) ? . . . .
C(70) C(71) C(77) C(72) 46.4(19) ? . . . .
C(70) C(71) C(77) C(74) 22.4(19) ? . . . .
C(70) C(71) C(77) C(76) 104(2) ? . . . .
C(76) C(71) C(77) C(70) -104(2) ? . . . .
C(76) C(71) C(77) C(72) -57.1(16) ? . . . .
C(76) C(71) C(77) C(74) -81.2(17) ? . . . .
C(77) C(71) C(76) C(70) 77(2) ? . . . .
C(77) C(71) C(76) C(72) 82.3(18) ? . . . .
C(77) C(71) C(76) C(74) 66.5(15) ? . . . .
C(73) C(72) C(74) C(75) -34.8(16) ? . . . .
C(73) C(72) C(74) C(76) -121(2) ? . . . .
C(73) C(72) C(74) C(77) -136(2) ? . . . .
C(74) C(72) C(73) O(2) 83(2) ? . . . .
C(74) C(72) C(73) C(75) 69(3) ? . . . .
C(73) C(72) C(76) C(70) -11.9(11) ? . . . .
C(73) C(72) C(76) C(71) -13.6(16) ? . . . .
C(73) C(72) C(76) C(74) 29.8(15) ? . . . .
C(73) C(72) C(76) C(77) 72.2(16) ? . . . .
C(76) C(72) C(73) O(2) 18.0(10) ? . . . .
C(76) C(72) C(73) C(74) -65(2) ? . . . .
C(76) C(72) C(73) C(75) 4.3(17) ? . . . .
C(73) C(72) C(77) C(70) -46.7(7) ? . . . .
C(73) C(72) C(77) C(71) -60.6(8) ? . . . .
C(73) C(72) C(77) C(74) 22.6(15) ? . . . .
C(73) C(72) C(77) C(76) -113.1(16) ? . . . .
C(77) C(72) C(73) O(2) 40.2(8) ? . . . .
C(77) C(72) C(73) C(74) -43(2) ? . . . .
C(77) C(72) C(73) C(75) 26.5(15) ? . . . .
C(74) C(72) C(76) C(70) -41.7(18) ? . . . .
C(74) C(72) C(76) C(71) -43(2) ? . . . .
C(74) C(72) C(76) C(77) 42(2) ? . . . .
C(76) C(72) C(74) C(73) 121(2) ? . . . .
C(76) C(72) C(74) C(75) 86(2) ? . . . .
C(76) C(72) C(74) C(77) -15.8(8) ? . . . .
C(74) C(72) C(77) C(70) -69.3(17) ? . . . .
C(74) C(72) C(77) C(71) -83.2(17) ? . . . .
C(74) C(72) C(77) C(76) -136(2) ? . . . .
C(77) C(72) C(74) C(73) 136(2) ? . . . .
C(77) C(72) C(74) C(75) 102(2) ? . . . .
C(77) C(72) C(74) C(76) 15.8(8) ? . . . .
C(76) C(72) C(77) C(70) 66.4(15) ? . . . .
C(76) C(72) C(77) C(71) 52.5(16) ? . . . .
C(76) C(72) C(77) C(74) 136(2) ? . . . .
C(77) C(72) C(76) C(70) -84.1(15) ? . . . .
C(77) C(72) C(76) C(71) -85.8(18) ? . . . .
C(77) C(72) C(76) C(74) -42(2) ? . . . .
O(2) C(73) C(74) C(72) -106(2) ? . . . .
O(2) C(73) C(74) C(75) 16.4(10) ? . . . .
O(2) C(73) C(74) C(76) -19.2(19) ? . . . .
O(2) C(73) C(74) C(77) 9(2) ? . . . .
O(2) C(73) C(75) O(3) -43(2) ? . . . .
O(2) C(73) C(75) C(74) -72(3) ? . . . .
C(72) C(73) C(74) C(75) 122(2) ? . . . .
C(72) C(73) C(74) C(76) 87(2) ? . . . .
C(72) C(73) C(74) C(77) 115(3) ? . . . .
C(72) C(73) C(75) O(2) 51(3) ? . . . .
C(72) C(73) C(75) O(3) 8(2) ? . . . .
C(72) C(73) C(75) C(74) -21.2(10) ? . . . .
C(74) C(73) C(75) O(2) 72(3) ? . . . .
C(74) C(73) C(75) O(3) 29(2) ? . . . .
C(75) C(73) C(74) C(72) -122(2) ? . . . .
C(75) C(73) C(74) C(76) -36(2) ? . . . .
C(75) C(73) C(74) C(77) -7(2) ? . . . .
C(72) C(74) C(75) O(2) -56(3) ? . . . .
C(72) C(74) C(75) O(3) -79(3) ? . . . .
C(72) C(74) C(75) C(73) 81(3) ? . . . .
C(72) C(74) C(76) C(70) 140.3(18) ? . . . .
C(72) C(74) C(76) C(71) 144.1(18) ? . . . .
C(72) C(74) C(76) C(77) -134(2) ? . . . .
C(72) C(74) C(77) C(70) 112.7(16) ? . . . .
C(72) C(74) C(77) C(71) 105.6(16) ? . . . .
C(72) C(74) C(77) C(76) 42(2) ? . . . .
C(73) C(74) C(75) O(2) -137(2) ? . . . .
C(73) C(74) C(75) O(3) -159.8(18) ? . . . .
C(73) C(74) C(76) C(70) 21.3(18) ? . . . .
C(73) C(74) C(76) C(71) 25(2) ? . . . .
C(73) C(74) C(76) C(72) -119(2) ? . . . .
C(73) C(74) C(76) C(77) 107(2) ? . . . .
C(73) C(74) C(77) C(70) -20.0(17) ? . . . .
C(73) C(74) C(77) C(71) -27.2(19) ? . . . .
C(73) C(74) C(77) C(72) -133(2) ? . . . .
C(73) C(74) C(77) C(76) -91(2) ? . . . .
C(75) C(74) C(76) C(70) 5.2(11) ? . . . .
C(75) C(74) C(76) C(71) 9.0(14) ? . . . .
C(75) C(74) C(76) C(72) -135(2) ? . . . .
C(75) C(74) C(76) C(77) 91.2(17) ? . . . .
C(76) C(74) C(75) O(2) 14(2) ? . . . .
C(76) C(74) C(75) O(3) -8.1(12) ? . . . .
C(76) C(74) C(75) C(73) 151.7(19) ? . . . .
C(75) C(74) C(77) C(70) -23.5(9) ? . . . .
C(75) C(74) C(77) C(71) -30.7(11) ? . . . .
C(75) C(74) C(77) C(72) -136(2) ? . . . .
C(75) C(74) C(77) C(76) -94.2(17) ? . . . .
C(77) C(74) C(75) O(2) 37(2) ? . . . .
C(77) C(74) C(75) O(3) 14.5(11) ? . . . .
C(77) C(74) C(75) C(73) 174.3(19) ? . . . .
C(76) C(74) C(77) C(70) 70.7(15) ? . . . .
C(76) C(74) C(77) C(71) 63.6(16) ? . . . .
C(76) C(74) C(77) C(72) -42(2) ? . . . .
C(77) C(74) C(76) C(70) -86.0(16) ? . . . .
C(77) C(74) C(76) C(71) -82.3(17) ? . . . .
C(77) C(74) C(76) C(72) 134(2) ? . . . .
C(70) C(76) C(77) C(71) -19.7(7) ? . . . .
C(70) C(76) C(77) C(72) 106.8(8) ? . . . .
C(70) C(76) C(77) C(74) 91.0(8) ? . . . .
C(71) C(76) C(77) C(70) 19.7(7) ? . . . .
C(71) C(76) C(77) C(72) 126.5(11) ? . . . .
C(71) C(76) C(77) C(74) 110.7(10) ? . . . .
C(72) C(76) C(77) C(70) -106.8(8) ? . . . .
C(72) C(76) C(77) C(71) -126.5(11) ? . . . .
C(72) C(76) C(77) C(74) -15.7(8) ? . . . .
C(74) C(76) C(77) C(70) -91.0(8) ? . . . .
C(74) C(76) C(77) C(71) -110.7(10) ? . . . .
C(74) C(76) C(77) C(72) 15.7(8) ? . . . .
O(5) C(78) C(79) O(6) -57(4) ? . . . .
O(5) C(78) C(79) O(7) 102(4) ? . . . .
O(5) C(78) C(79) C(80) 156(6) ? . . . .
O(5) C(78) C(79) C(81) 152(3) ? . . . .
O(5) C(78) C(79) C(85) 12.4(15) ? . . . .
O(5) C(78) C(80) O(6) -48(2) ? . . . .
O(5) C(78) C(80) O(7) 65(2) ? . . . .
O(5) C(78) C(80) C(79) -24(6) ? . . . .
O(5) C(78) C(80) C(81) 149(4) ? . . . .
O(5) C(78) C(81) O(6) -55(3) ? . . . .
O(5) C(78) C(81) O(7) 7(4) ? . . . .
O(5) C(78) C(81) C(79) -37(4) ? . . . .
O(5) C(78) C(81) C(80) -40(5) ? . . . .
O(5) C(78) C(85) O(4) -89(4) ? . . . .
O(5) C(78) C(85) O(6) -8(4) ? . . . .
O(5) C(78) C(85) C(79) -45(5) ? . . . .
O(5) C(78) C(85) C(83) -44(4) ? . . . .
O(5) C(78) C(85) C(84) -59(4) ? . . . .
O(6) C(78) C(79) O(5) 57(4) ? . . . .
O(6) C(78) C(79) O(7) 159(7) ? . . . .
O(6) C(78) C(79) C(80) -147(9) ? . . . .
O(6) C(78) C(79) C(81) -151(6) ? . . . .
O(6) C(78) C(79) C(85) 69(4) ? . . . .
O(6) C(78) C(80) O(7) 113(2) ? . . . .
O(6) C(78) C(80) C(79) 24(7) ? . . . .
O(6) C(78) C(80) C(81) -163(4) ? . . . .
O(6) C(78) C(81) O(7) 62(3) ? . . . .
O(6) C(78) C(81) C(79) 18(3) ? . . . .
O(6) C(78) C(81) C(80) 15(4) ? . . . .
O(6) C(78) C(85) O(4) -81.2(19) ? . . . .
O(6) C(78) C(85) O(5) 8(4) ? . . . .
O(6) C(78) C(85) C(79) -38(3) ? . . . .
O(6) C(78) C(85) C(83) -36.5(19) ? . . . .
O(6) C(78) C(85) C(84) -51(2) ? . . . .
C(79) C(78) C(80) O(6) -24(7) ? . . . .
C(79) C(78) C(80) O(7) 89(7) ? . . . .
C(79) C(78) C(80) C(81) 173(8) ? . . . .
C(80) C(78) C(79) O(5) -156(6) ? . . . .
C(80) C(78) C(79) O(6) 147(9) ? . . . .
C(80) C(78) C(79) O(7) -54(5) ? . . . .
C(80) C(78) C(79) C(81) -4(5) ? . . . .
C(80) C(78) C(79) C(85) -144(6) ? . . . .
C(79) C(78) C(81) O(6) -18(3) ? . . . .
C(79) C(78) C(81) O(7) 44(3) ? . . . .
C(79) C(78) C(81) C(80) -3(4) ? . . . .
C(81) C(78) C(79) O(5) -152(3) ? . . . .
C(81) C(78) C(79) O(6) 151(6) ? . . . .
C(81) C(78) C(79) O(7) -49(4) ? . . . .
C(81) C(78) C(79) C(80) 4(5) ? . . . .
C(81) C(78) C(79) C(85) -139(3) ? . . . .
C(79) C(78) C(85) O(4) -43(3) ? . . . .
C(79) C(78) C(85) O(5) 45(5) ? . . . .
C(79) C(78) C(85) O(6) 38(3) ? . . . .
C(79) C(78) C(85) C(83) 1.3(17) ? . . . .
C(79) C(78) C(85) C(84) -13(3) ? . . . .
C(85) C(78) C(79) O(5) -12.4(15) ? . . . .
C(85) C(78) C(79) O(6) -69(4) ? . . . .
C(85) C(78) C(79) O(7) 90(3) ? . . . .
C(85) C(78) C(79) C(80) 144(6) ? . . . .
C(85) C(78) C(79) C(81) 139(3) ? . . . .
C(80) C(78) C(81) O(6) -15(4) ? . . . .
C(80) C(78) C(81) O(7) 47(3) ? . . . .
C(80) C(78) C(81) C(79) 3(4) ? . . . .
C(81) C(78) C(80) O(6) 163(4) ? . . . .
C(81) C(78) C(80) O(7) -84(4) ? . . . .
C(81) C(78) C(80) C(79) -173(8) ? . . . .
C(80) C(78) C(85) O(4) -28.5(12) ? . . . .
C(80) C(78) C(85) O(5) 60(4) ? . . . .
C(80) C(78) C(85) O(6) 52.8(19) ? . . . .
C(80) C(78) C(85) C(79) 15(2) ? . . . .
C(80) C(78) C(85) C(83) 16.3(11) ? . . . .
C(80) C(78) C(85) C(84) 1.9(13) ? . . . .
C(85) C(78) C(80) O(6) -63(2) ? . . . .
C(85) C(78) C(80) O(7) 49.6(17) ? . . . .
C(85) C(78) C(80) C(79) -39(6) ? . . . .
C(85) C(78) C(80) C(81) 134(4) ? . . . .
C(81) C(78) C(85) O(4) 3(3) ? . . . .
C(81) C(78) C(85) O(5) 92(5) ? . . . .
C(81) C(78) C(85) O(6) 84(3) ? . . . .
C(81) C(78) C(85) C(79) 46(3) ? . . . .
C(81) C(78) C(85) C(83) 48(2) ? . . . .
C(81) C(78) C(85) C(84) 33(3) ? . . . .
C(85) C(78) C(81) O(6) -78(2) ? . . . .
C(85) C(78) C(81) O(7) -16(4) ? . . . .
C(85) C(78) C(81) C(79) -60(4) ? . . . .
C(85) C(78) C(81) C(80) -63(4) ? . . . .
O(5) C(79) C(80) O(6) -73(6) ? . . . .
O(5) C(79) C(80) O(7) 40(6) ? . . . .
O(5) C(79) C(80) C(78) 138(10) ? . . . .
O(5) C(79) C(80) C(81) 132(7) ? . . . .
O(5) C(79) C(81) O(6) 177(11) ? . . . .
O(5) C(79) C(81) O(7) -92(6) ? . . . .
O(5) C(79) C(81) C(78) 48(6) ? . . . .
O(5) C(79) C(81) C(80) -136(7) ? . . . .
O(5) C(79) C(85) O(4) -120(6) ? . . . .
O(5) C(79) C(85) O(6) -22(6) ? . . . .
O(5) C(79) C(85) C(78) 98(7) ? . . . .
O(5) C(79) C(85) C(83) -81(6) ? . . . .
O(5) C(79) C(85) C(84) -94(6) ? . . . .
O(6) C(79) C(80) O(7) 113(3) ? . . . .
O(6) C(79) C(80) C(78) -149(9) ? . . . .
O(6) C(79) C(80) C(81) -155(5) ? . . . .
O(6) C(79) C(81) O(7) 91(9) ? . . . .
O(6) C(79) C(81) C(78) -129(10) ? . . . .
O(6) C(79) C(81) C(80) 47(9) ? . . . .
O(6) C(79) C(85) O(4) -98(3) ? . . . .
O(6) C(79) C(85) O(5) 22(6) ? . . . .
O(6) C(79) C(85) C(78) 120(4) ? . . . .
O(6) C(79) C(85) C(83) -59(3) ? . . . .
O(6) C(79) C(85) C(84) -72(3) ? . . . .
O(7) C(79) C(80) O(6) -113(3) ? . . . .
O(7) C(79) C(80) C(78) 97(6) ? . . . .
O(7) C(79) C(80) C(81) 92(3) ? . . . .
O(7) C(79) C(81) O(6) -91(9) ? . . . .
O(7) C(79) C(81) C(78) 140(3) ? . . . .
O(7) C(79) C(81) C(80) -44(2) ? . . . .
O(7) C(79) C(85) O(4) 13.9(17) ? . . . .
O(7) C(79) C(85) O(5) 134(6) ? . . . .
O(7) C(79) C(85) O(6) 112(3) ? . . . .
O(7) C(79) C(85) C(78) -128(3) ? . . . .
O(7) C(79) C(85) C(83) 53.0(14) ? . . . .
O(7) C(79) C(85) C(84) 39.7(16) ? . . . .
C(78) C(79) C(80) O(6) 149(9) ? . . . .
C(78) C(79) C(80) O(7) -97(6) ? . . . .
C(78) C(79) C(80) C(81) -6(6) ? . . . .
C(78) C(79) C(81) O(6) 129(10) ? . . . .
C(78) C(79) C(81) O(7) -140(3) ? . . . .
C(78) C(79) C(81) C(80) 176(4) ? . . . .
C(78) C(79) C(85) O(4) 142(2) ? . . . .
C(78) C(79) C(85) O(5) -98(7) ? . . . .
C(78) C(79) C(85) O(6) -120(4) ? . . . .
C(78) C(79) C(85) C(83) -178.7(17) ? . . . .
C(78) C(79) C(85) C(84) 168(2) ? . . . .
C(80) C(79) C(81) O(6) -47(9) ? . . . .
C(80) C(79) C(81) O(7) 44(2) ? . . . .
C(80) C(79) C(81) C(78) -176(4) ? . . . .
C(81) C(79) C(80) O(6) 155(5) ? . . . .
C(81) C(79) C(80) O(7) -92(3) ? . . . .
C(81) C(79) C(80) C(78) 6(6) ? . . . .
C(80) C(79) C(85) O(4) -0(4) ? . . . .
C(80) C(79) C(85) O(5) 120(8) ? . . . .
C(80) C(79) C(85) O(6) 98(6) ? . . . .
C(80) C(79) C(85) C(78) -142(6) ? . . . .
C(80) C(79) C(85) C(83) 39(4) ? . . . .
C(80) C(79) C(85) C(84) 26(4) ? . . . .
C(85) C(79) C(80) O(6) -91(6) ? . . . .
C(85) C(79) C(80) O(7) 22(5) ? . . . .
C(85) C(79) C(80) C(78) 120(8) ? . . . .
C(85) C(79) C(80) C(81) 114(5) ? . . . .
C(81) C(79) C(85) O(4) 80(5) ? . . . .
C(81) C(79) C(85) O(5) -160(9) ? . . . .
C(81) C(79) C(85) O(6) 178(5) ? . . . .
C(81) C(79) C(85) C(78) -62(5) ? . . . .
C(81) C(79) C(85) C(83) 119(5) ? . . . .
C(81) C(79) C(85) C(84) 106(5) ? . . . .
C(85) C(79) C(81) O(6) -176(10) ? . . . .
C(85) C(79) C(81) O(7) -85(4) ? . . . .
C(85) C(79) C(81) C(78) 55(3) ? . . . .
C(85) C(79) C(81) C(80) -129(4) ? . . . .
O(6) C(80) C(81) O(7) -124(2) ? . . . .
O(6) C(80) C(81) C(78) -14(3) ? . . . .
O(6) C(80) C(81) C(79) -16(3) ? . . . .
O(7) C(80) C(81) O(6) 124(2) ? . . . .
O(7) C(80) C(81) C(78) 110(2) ? . . . .
O(7) C(80) C(81) C(79) 108(2) ? . . . .
C(78) C(80) C(81) O(6) 14(3) ? . . . .
C(78) C(80) C(81) O(7) -110(2) ? . . . .
C(78) C(80) C(81) C(79) -2(2) ? . . . .
C(79) C(80) C(81) O(6) 16(3) ? . . . .
C(79) C(80) C(81) O(7) -108(2) ? . . . .
C(79) C(80) C(81) C(78) 2(2) ? . . . .
O(4) C(82) C(83) O(5) -85.3(15) ? . . . .
O(4) C(82) C(83) O(6) -129.4(16) ? . . . .
O(4) C(82) C(83) C(84) 28(2) ? . . . .
O(4) C(82) C(83) C(85) -58.5(10) ? . . . .
O(4) C(82) C(84) O(5) -89(2) ? . . . .
O(4) C(82) C(84) C(83) -138(3) ? . . . .
O(4) C(82) C(84) C(85) -69.8(17) ? . . . .
O(7) C(82) C(83) O(4) 120.8(9) ? . . . .
O(7) C(82) C(83) O(5) 35.5(14) ? . . . .
O(7) C(82) C(83) O(6) -8.5(13) ? . . . .
O(7) C(82) C(83) C(84) 149(2) ? . . . .
O(7) C(82) C(83) C(85) 62.3(9) ? . . . .
O(7) C(82) C(84) O(4) 101(2) ? . . . .
O(7) C(82) C(84) O(5) 12.1(16) ? . . . .
O(7) C(82) C(84) C(83) -36(3) ? . . . .
O(7) C(82) C(84) C(85) 31.6(17) ? . . . .
C(83) C(82) C(84) O(4) 138(3) ? . . . .
C(83) C(82) C(84) O(5) 48(2) ? . . . .
C(83) C(82) C(84) C(85) 68(2) ? . . . .
C(84) C(82) C(83) O(4) -28(2) ? . . . .
C(84) C(82) C(83) O(5) -113(3) ? . . . .
C(84) C(82) C(83) O(6) -157(3) ? . . . .
C(84) C(82) C(83) C(85) -86(2) ? . . . .
O(4) C(83) C(84) O(5) -17(6) ? . . . .
O(4) C(83) C(84) C(82) 80(4) ? . . . .
O(4) C(83) C(84) C(85) -27(5) ? . . . .
O(4) C(83) C(85) O(5) -145(2) ? . . . .
O(4) C(83) C(85) O(6) -148.9(16) ? . . . .
O(4) C(83) C(85) C(78) -122.6(9) ? . . . .
O(4) C(83) C(85) C(79) -122.1(13) ? . . . .
O(4) C(83) C(85) C(84) 12(2) ? . . . .
O(5) C(83) C(84) O(4) 17(6) ? . . . .
O(5) C(83) C(84) C(82) 97(2) ? . . . .
O(5) C(83) C(84) C(85) -10.6(17) ? . . . .
O(5) C(83) C(85) O(4) 145(2) ? . . . .
O(5) C(83) C(85) O(6) -3(2) ? . . . .
O(5) C(83) C(85) C(78) 23(2) ? . . . .
O(5) C(83) C(85) C(79) 23(2) ? . . . .
O(5) C(83) C(85) C(84) 158(3) ? . . . .
O(6) C(83) C(84) O(4) -17(11) ? . . . .
O(6) C(83) C(84) O(5) -34(5) ? . . . .
O(6) C(83) C(84) C(82) 64(7) ? . . . .
O(6) C(83) C(84) C(85) -44(6) ? . . . .
O(6) C(83) C(85) O(4) 148.9(16) ? . . . .
O(6) C(83) C(85) O(5) 3(2) ? . . . .
O(6) C(83) C(85) C(78) 26.4(14) ? . . . .
O(6) C(83) C(85) C(79) 26.9(16) ? . . . .
O(6) C(83) C(85) C(84) 161(3) ? . . . .
C(82) C(83) C(84) O(4) -80(4) ? . . . .
C(82) C(83) C(84) O(5) -97(2) ? . . . .
C(82) C(83) C(84) C(85) -107.9(10) ? . . . .
C(82) C(83) C(85) O(4) 56.8(9) ? . . . .
C(82) C(83) C(85) O(5) -89(2) ? . . . .
C(82) C(83) C(85) O(6) -92.2(15) ? . . . .
C(82) C(83) C(85) C(78) -65.8(9) ? . . . .
C(82) C(83) C(85) C(79) -65.3(12) ? . . . .
C(82) C(83) C(85) C(84) 69(2) ? . . . .
C(84) C(83) C(85) O(4) -12(2) ? . . . .
C(84) C(83) C(85) O(5) -158(3) ? . . . .
C(84) C(83) C(85) O(6) -161(3) ? . . . .
C(84) C(83) C(85) C(78) -135(2) ? . . . .
C(84) C(83) C(85) C(79) -134(2) ? . . . .
C(85) C(83) C(84) O(4) 27(5) ? . . . .
C(85) C(83) C(84) O(5) 10.6(17) ? . . . .
C(85) C(83) C(84) C(82) 107.9(10) ? . . . .
O(4) C(84) C(85) O(5) -139(2) ? . . . .
O(4) C(84) C(85) O(6) -144(2) ? . . . .
O(4) C(84) C(85) C(78) -111.7(17) ? . . . .
O(4) C(84) C(85) C(79) -116.3(19) ? . . . .
O(4) C(84) C(85) C(83) -161(3) ? . . . .
O(5) C(84) C(85) O(4) 139(2) ? . . . .
O(5) C(84) C(85) O(6) -4(2) ? . . . .
O(5) C(84) C(85) C(78) 28(2) ? . . . .
O(5) C(84) C(85) C(79) 23(2) ? . . . .
O(5) C(84) C(85) C(83) -22(3) ? . . . .
C(82) C(84) C(85) O(4) 76.4(17) ? . . . .
C(82) C(84) C(85) O(5) -63(2) ? . . . .
C(82) C(84) C(85) O(6) -67.4(17) ? . . . .
C(82) C(84) C(85) C(78) -35.3(16) ? . . . .
C(82) C(84) C(85) C(79) -39.9(16) ? . . . .
C(82) C(84) C(85) C(83) -85(2) ? . . . .
C(83) C(84) C(85) O(4) 161(3) ? . . . .
C(83) C(84) C(85) O(5) 22(3) ? . . . .
C(83) C(84) C(85) O(6) 17(2) ? . . . .
C(83) C(84) C(85) C(78) 49(2) ? . . . .
C(83) C(84) C(85) C(79) 45(2) ? . . . .
